data_4338354
loop_
_publ_author_name
'Liu, Sui-Jun'
'Zhao, Jiong-Peng'
'Tao, Jun'
'Jia, Ji-Min'
'Han, Song-De'
'Li, Yue'
'Chen, Yan-Cong'
'Bu, Xian-He'

_publ_section_title
;
 An unprecedented decanuclear Gd(III) cluster for magnetic refrigeration.
;
_journal_issue 16
_journal_name_full 'Inorganic chemistry'
_journal_page_first 9163
_journal_page_last 9165
_journal_paper_doi 10.1021/ic400487m
_journal_volume 52
_journal_year 2013
_chemical_formula_moiety 'C110 H82 Gd10 O56 S22'
_chemical_formula_sum 'C110 H82 Gd10 O56 S22'
_chemical_formula_weight 4577.58
_chemical_name_systematic
; 
 ? 
;
_space_group_IT_number 2
_space_group_name_Hall '-P 1'
_space_group_name_H-M_alt 'P -1'
_symmetry_cell_setting triclinic
_symmetry_space_group_name_Hall '-P 1'
_symmetry_space_group_name_H-M 'P -1'
_atom_sites_solution_hydrogens geom
_atom_sites_solution_primary direct
_atom_sites_solution_secondary difmap
_audit_creation_method SHELXL-97
_cell_angle_alpha 70.703(11)
_cell_angle_beta 87.221(16)
_cell_angle_gamma 75.803(15)
_cell_formula_units_Z 1
_cell_length_a 14.333(4)
_cell_length_b 15.442(4)
_cell_length_c 17.030(5)
_cell_measurement_reflns_used 19760
_cell_measurement_temperature 113(2)
_cell_measurement_theta_max 35.00
_cell_measurement_theta_min 1.40
_cell_volume 3446.7(17)
_computing_cell_refinement 'CrystalClear-SM Expert 2.0 r4'
_computing_data_collection 'CrystalClear-SM Expert 2.0 r4 (Rigaku, 2009)'
_computing_data_reduction 'CrystalClear-SM Expert 2.0 r4'
_computing_molecular_graphics 'CrystalStructure 4.0'
_computing_publication_material 'CrystalStructure 4.0 (Rigaku, 2009)'
_computing_structure_refinement 'SHELXL-2013 (Sheldrick, 2013)'
_computing_structure_solution 'SHELXS97 (Sheldrick, 1997)'
_diffrn_ambient_temperature 113(2)
_diffrn_detector_area_resol_mean 14.222
_diffrn_measured_fraction_theta_full 0.973
_diffrn_measured_fraction_theta_max 0.973
_diffrn_measurement_device_type 'Rigaku Saturn724 CCD'
_diffrn_measurement_method \w
_diffrn_radiation_monochromator graphite
_diffrn_radiation_source 'fine-focus sealed tube'
_diffrn_radiation_type MoK\a
_diffrn_radiation_wavelength 0.71075
_diffrn_reflns_av_R_equivalents 0.0623
_diffrn_reflns_av_sigmaI/netI 0.1046
_diffrn_reflns_limit_h_max 22
_diffrn_reflns_limit_h_min -22
_diffrn_reflns_limit_k_max 24
_diffrn_reflns_limit_k_min -24
_diffrn_reflns_limit_l_max 27
_diffrn_reflns_limit_l_min -27
_diffrn_reflns_number 63296
_diffrn_reflns_theta_full 35.06
_diffrn_reflns_theta_max 35.06
_diffrn_reflns_theta_min 1.44
_diffrn_standards_decay_% 0
_diffrn_standards_interval_count 0
_diffrn_standards_interval_time 0
_diffrn_standards_number 0
_exptl_absorpt_coefficient_mu 5.160
_exptl_absorpt_correction_T_max 0.4251
_exptl_absorpt_correction_T_min 0.3472
_exptl_absorpt_correction_type multi-scan
_exptl_absorpt_process_details 'Jacobson, R. (1998) Private communication'
_exptl_crystal_colour colorless
_exptl_crystal_density_diffrn 2.205
_exptl_crystal_density_method 'not measured'
_exptl_crystal_description prism
_exptl_crystal_F_000 2182
_exptl_crystal_size_max 0.26
_exptl_crystal_size_mid 0.20
_exptl_crystal_size_min 0.20
_refine_diff_density_max 1.929
_refine_diff_density_min -2.326
_refine_diff_density_rms 0.228
_refine_ls_extinction_method none
_refine_ls_goodness_of_fit_ref 0.915
_refine_ls_hydrogen_treatment constr
_refine_ls_matrix_type full
_refine_ls_number_parameters 1298
_refine_ls_number_reflns 29638
_refine_ls_number_restraints 1023
_refine_ls_restrained_S_all 0.921
_refine_ls_R_factor_all 0.0637
_refine_ls_R_factor_gt 0.0429
_refine_ls_shift/su_max 0.003
_refine_ls_shift/su_mean 0.000
_refine_ls_structure_factor_coef Fsqd
_refine_ls_weighting_details 'calc w=1/[\s^2^(Fo^2^)+(0.0058P)^2^+0.0000P] where P=(Fo^2^+2Fc^2^)/3'
_refine_ls_weighting_scheme calc
_refine_ls_wR_factor_gt 0.0732
_refine_ls_wR_factor_ref 0.0809
_reflns_number_gt 21063
_reflns_number_total 29638
_reflns_threshold_expression >2sigma(I)
_cod_data_source_file ic400487m_si_002.cif
_cod_data_source_block 1
_cod_database_code 4338354

loop_
_symmetry_equiv_pos_as_xyz
'x, y, z'
'-x, -y, -z'

loop_
_atom_site_label
_atom_site_type_symbol
_atom_site_fract_x
_atom_site_fract_y
_atom_site_fract_z
_atom_site_U_iso_or_equiv
_atom_site_adp_type
_atom_site_occupancy
_atom_site_symmetry_multiplicity
_atom_site_calc_flag
_atom_site_refinement_flags
_atom_site_disorder_assembly
_atom_site_disorder_group
Gd1 Gd 0.963928(12) 0.450069(12) 0.418162(10) 0.01153(4) Uani 1 1 d . . .
Gd2 Gd 0.818349(13) 0.641535(12) 0.245656(11) 0.01339(4) Uani 1 1 d . B .
Gd3 Gd 0.694377(12) 0.547876(13) 0.464970(11) 0.01346(4) Uani 1 1 d . . .
Gd4 Gd 1.044958(13) 0.688117(13) 0.326309(11) 0.01341(4) Uani 1 1 d . . .
Gd5 Gd 0.916119(14) 0.865562(13) 0.126071(12) 0.01768(4) Uani 1 1 d . B .
O1 O 1.0027(2) 0.28097(19) 0.45362(17) 0.0258(7) Uani 1 1 d . A .
O2 O 1.0616(2) 0.2671(2) 0.5765(2) 0.0342(8) Uani 1 1 d . . .
O3 O 0.88129(18) 0.44581(18) 0.30490(16) 0.0171(5) Uani 1 1 d . B .
O4 O 0.84183(19) 0.52806(18) 0.17329(16) 0.0188(6) Uani 1 1 d . B .
O5 O 0.70316(19) 0.76174(19) 0.28535(17) 0.0214(6) Uani 1 1 d . B .
O6 O 0.6253(2) 0.70669(19) 0.40152(19) 0.0271(7) Uani 1 1 d . C .
O7 O 0.69142(18) 0.56588(18) 0.30787(16) 0.0169(5) Uani 1 1 d . B .
O8 O 0.58793(18) 0.50047(19) 0.38805(17) 0.0188(6) Uani 1 1 d . D .
O9 O 0.72318(19) 0.73190(19) 0.12647(17) 0.0227(6) Uani 1 1 d . B .
O10 O 0.7680(2) 0.8681(2) 0.07697(19) 0.0275(7) Uani 1 1 d . B .
O11 O 0.93204(19) 0.70322(18) 0.11598(16) 0.0186(6) Uani 1 1 d . B .
O12 O 1.05951(19) 0.72795(18) 0.16402(16) 0.0180(6) Uani 1 1 d . B .
O13 O 0.76447(19) 0.59663(19) 0.55703(17) 0.0205(6) Uani 1 1 d . G .
O14 O 0.88380(18) 0.6020(2) 0.63195(18) 0.0212(6) Uani 1 1 d . . .
O15 O 1.04172(19) 0.84991(18) 0.25820(16) 0.0201(6) Uani 1 1 d . B .
O16 O 1.0439(2) 0.94267(19) 0.12773(17) 0.0220(6) Uani 1 1 d . B .
O17 O 1.14636(18) 0.72344(18) 0.41821(16) 0.0164(5) Uani 1 1 d . H .
O18 O 1.18857(17) 0.59422(17) 0.53168(15) 0.0141(5) Uani 1 1 d . . .
O19 O 1.20259(18) 0.61171(19) 0.31516(17) 0.0195(6) Uani 1 1 d . I .
O20 O 1.32539(18) 0.56726(19) 0.40743(16) 0.0191(6) Uani 1 1 d . . .
O21 O 0.8508(2) 1.03561(18) 0.04791(17) 0.0225(6) Uani 1 1 d . B .
O22 O 0.8268(2) 0.98274(19) 0.18324(17) 0.0243(6) Uani 1 1 d . B .
O23 O 0.98549(17) 0.57545(17) 0.28919(15) 0.0148(5) Uani 1 1 d . . .
H23A H 1.0256 0.5508 0.2479 0.018 Uiso 1 1 calc R . .
O24 O 0.83417(17) 0.58922(17) 0.39667(15) 0.0126(5) Uani 1 1 d . . .
H24A H 0.8537 0.6370 0.4159 0.015 Uiso 1 1 calc R . .
O25 O 0.88911(18) 0.76153(17) 0.25573(16) 0.0173(5) Uani 1 1 d . . .
H25A H 0.8470 0.7981 0.2883 0.021 Uiso 1 1 calc R . .
O26 O 1.05644(17) 0.54759(17) 0.44373(14) 0.0136(5) Uani 1 1 d . . .
H26A H 1.1150 0.5170 0.4531 0.016 Uiso 1 1 d R . .
O1W O 0.53589(13) 0.59660(13) 0.52062(12) 0.0205(6) Uani 1 1 d . . .
H1WA H 0.4807 0.5870 0.5351 0.031 Uiso 1 1 d R . .
H1WB H 0.5283 0.6552 0.4938 0.031 Uiso 1 1 d R . .
O2W O 0.99346(13) 0.88518(13) -0.00617(12) 0.0234(6) Uani 1 1 d R . .
H2WA H 0.9664 0.9246 -0.0517 0.035 Uiso 1 1 d R . .
H2WB H 1.0488 0.8945 -0.0024 0.035 Uiso 1 1 d R . .
S1 S 1.1433(2) -0.04563(16) 0.61816(15) 0.0710(10) Uani 0.716(6) 1 d PDU A 1
C1 C 1.1032(4) 0.0654(5) 0.6187(4) 0.0354(16) Uani 0.716(6) 1 d PDU A 1
H1 H 1.0944 0.0827 0.6676 0.042 Uiso 0.716(6) 1 calc PR A 1
C2 C 1.0843(3) 0.1298(4) 0.5373(6) 0.0330(11) Uani 0.716(6) 1 d PDU A 1
C3 C 1.1049(6) 0.0844(5) 0.4773(5) 0.058(3) Uani 0.716(6) 1 d PDU A 1
H3 H 1.0955 0.1178 0.4192 0.069 Uiso 0.716(6) 1 calc PR A 1
C4 C 1.1413(7) -0.0167(7) 0.5103(5) 0.069(4) Uani 0.716(6) 1 d PDU A 1
H4 H 1.1604 -0.0590 0.4794 0.083 Uiso 0.716(6) 1 calc PR A 1
C4' C 1.1616(12) -0.0280(11) 0.6055(10) 0.0710(10) Uani 0.284(6) 1 d PDU A 2
H4' H 1.1985 -0.0817 0.6470 0.085 Uiso 0.284(6) 1 calc PR A 2
C3' C 1.1372(12) 0.0659(10) 0.6077(10) 0.0354(16) Uani 0.284(6) 1 d PDU A 2
H3' H 1.1561 0.0829 0.6521 0.042 Uiso 0.284(6) 1 calc PR A 2
C2' C 1.0829(8) 0.1300(6) 0.5383(13) 0.0330(11) Uani 0.284(6) 1 d PDU A 2
C1' C 1.0621(10) 0.0897(9) 0.4792(9) 0.047(6) Uani 0.284(6) 1 d PDU A 2
H1' H 1.0259 0.1231 0.4283 0.056 Uiso 0.284(6) 1 calc PR A 2
S1' S 1.1133(10) -0.0289(8) 0.5151(8) 0.109(4) Uani 0.284(6) 1 d PDU A 2
C5 C 1.0466(3) 0.2331(3) 0.5212(3) 0.0232(8) Uani 1 1 d D . .
S2 S 0.9980(3) 0.19447(17) 0.21627(17) 0.0398(7) Uani 0.739(5) 1 d PDU B 1
C6 C 0.9625(6) 0.2812(5) 0.2612(4) 0.0212(14) Uani 0.739(5) 1 d PDU B 1
H6 H 0.9756 0.2728 0.3177 0.025 Uiso 0.739(5) 1 calc PR B 1
C7 C 0.9125(3) 0.3646(5) 0.2046(7) 0.0179(10) Uani 0.739(5) 1 d PDU B 1
C8 C 0.9027(5) 0.3570(5) 0.1243(6) 0.0207(11) Uani 0.739(5) 1 d PDU B 1
H8 H 0.8701 0.4076 0.0778 0.025 Uiso 0.739(5) 1 calc PR B 1
C9 C 0.9455(8) 0.2688(8) 0.1218(7) 0.031(3) Uani 0.739(5) 1 d PDU B 1
H9 H 0.9461 0.2506 0.0736 0.037 Uiso 0.739(5) 1 calc PR B 1
C9' C 0.9783(17) 0.2028(12) 0.2256(10) 0.037(9) Uani 0.261(5) 1 d PDU B 2
H9' H 1.0050 0.1371 0.2518 0.044 Uiso 0.261(5) 1 calc PR B 2
C8' C 0.9505(18) 0.2670(16) 0.2673(12) 0.0212(14) Uani 0.261(5) 1 d PDU B 2
H8' H 0.9557 0.2508 0.3261 0.025 Uiso 0.261(5) 1 calc PR B 2
C7' C 0.9130(7) 0.3604(13) 0.2125(19) 0.0179(10) Uani 0.261(5) 1 d PDU B 2
C6' C 0.9130(11) 0.3655(10) 0.1303(16) 0.0207(11) Uani 0.261(5) 1 d PDU B 2
H6' H 0.8905 0.4221 0.0851 0.025 Uiso 0.261(5) 1 calc PR B 2
S2' S 0.9587(9) 0.2567(9) 0.1203(7) 0.043(3) Uani 0.261(5) 1 d PDU B 2
C10 C 0.8751(2) 0.4504(2) 0.2301(2) 0.0139(7) Uani 1 1 d D . .
S3 S 0.6014(12) 1.0373(7) 0.3325(10) 0.081(5) Uani 0.218(7) 1 d PDU C 1
C11 C 0.6254(10) 0.9407(12) 0.2997(11) 0.0255(19) Uani 0.218(7) 1 d PDU C 1
H11 H 0.6343 0.9424 0.2436 0.031 Uiso 0.218(7) 1 calc PR C 1
C12 C 0.6299(5) 0.8599(9) 0.3675(12) 0.016(5) Uani 0.218(7) 1 d PDU C 1
C13 C 0.6141(14) 0.8773(10) 0.4432(10) 0.038(6) Uani 0.218(7) 1 d PDU C 1
H13 H 0.6145 0.8287 0.4950 0.045 Uiso 0.218(7) 1 calc PR C 1
C14 C 0.5978(15) 0.9717(12) 0.4353(10) 0.0538(14) Uani 0.218(7) 1 d PDU C 1
H14 H 0.5863 0.9965 0.4800 0.065 Uiso 0.218(7) 1 calc PR C 1
C14' C 0.5833(11) 1.0350(10) 0.2988(7) 0.026(5) Uani 0.415(5) 1 d PDU C 2
H14' H 0.5793 1.0969 0.2608 0.032 Uiso 0.415(5) 1 calc PR C 2
C13' C 0.6190(9) 0.9522(9) 0.2806(7) 0.0255(19) Uani 0.415(5) 1 d PDU C 2
H13' H 0.6430 0.9506 0.2280 0.031 Uiso 0.415(5) 1 calc PR C 2
C12' C 0.6159(4) 0.8712(7) 0.3482(10) 0.024(5) Uani 0.415(5) 1 d PDU C 2
C11' C 0.5781(6) 0.8905(6) 0.4188(6) 0.021(2) Uani 0.415(5) 1 d PDU C 2
H11' H 0.5705 0.8443 0.4701 0.026 Uiso 0.415(5) 1 calc PR C 2
S3' S 0.5472(3) 1.0099(2) 0.3996(3) 0.0538(14) Uani 0.415(5) 1 d PDU C 2
C14" C 0.4958(10) 0.9907(8) 0.3694(8) 0.0538(14) Uani 0.368(6) 1 d PDU C 3
H14" H 0.4407 1.0190 0.3937 0.065 Uiso 0.368(6) 1 calc PR C 3
C13" C 0.5272(9) 0.8954(7) 0.3812(8) 0.057(5) Uani 0.368(6) 1 d PDU C 3
H13" H 0.4961 0.8495 0.4158 0.068 Uiso 0.368(6) 1 calc PR C 3
C12" C 0.6092(7) 0.8728(5) 0.3373(6) 0.015(4) Uani 0.368(6) 1 d PDU C 3
C11" C 0.6432(8) 0.9502(8) 0.2913(6) 0.0255(19) Uani 0.368(6) 1 d PDU C 3
H11" H 0.6980 0.9483 0.2576 0.031 Uiso 0.368(6) 1 calc PR C 3
S3" S 0.5709(5) 1.0503(4) 0.3047(4) 0.0301(13) Uani 0.368(6) 1 d PDU C 3
C15 C 0.6506(3) 0.7724(2) 0.3439(3) 0.0201(8) Uani 1 1 d D . .
S4 S 0.5458(3) 0.5285(3) 0.0951(2) 0.0361(9) Uani 0.600(5) 1 d PDU D 1
C16 C 0.6116(7) 0.5479(7) 0.1676(8) 0.0203(15) Uani 0.600(5) 1 d PDU D 1
H16 H 0.6654 0.5754 0.1552 0.024 Uiso 0.600(5) 1 calc PR D 1
C17 C 0.5761(10) 0.5185(6) 0.2444(8) 0.0193(13) Uani 0.600(5) 1 d PDU D 1
C18 C 0.4946(10) 0.4797(8) 0.2458(6) 0.028(3) Uani 0.600(5) 1 d PDU D 1
H18 H 0.4618 0.4564 0.2952 0.034 Uiso 0.600(5) 1 calc PR D 1
C19 C 0.4680(9) 0.4790(10) 0.1701(8) 0.042(5) Uani 0.600(5) 1 d PDU D 1
H19 H 0.4161 0.4556 0.1597 0.051 Uiso 0.600(5) 1 calc PR D 1
C19' C 0.5611(11) 0.5305(12) 0.1010(9) 0.029(5) Uani 0.400(5) 1 d PDU D 2
H19' H 0.5740 0.5406 0.0438 0.035 Uiso 0.400(5) 1 calc PR D 2
C18' C 0.6167(10) 0.5428(13) 0.1565(13) 0.0203(15) Uani 0.400(5) 1 d PDU D 2
H18' H 0.6746 0.5629 0.1418 0.024 Uiso 0.400(5) 1 calc PR D 2
C17' C 0.5814(16) 0.5232(7) 0.2389(11) 0.0193(13) Uani 0.400(5) 1 d PDU D 2
C16' C 0.4977(15) 0.4952(8) 0.2470(8) 0.029(5) Uani 0.400(5) 1 d PDU D 2
H16' H 0.4639 0.4793 0.2971 0.034 Uiso 0.400(5) 1 calc PR D 2
S4' S 0.4614(5) 0.4928(5) 0.1514(5) 0.0365(13) Uani 0.400(5) 1 d PDU D 2
C20 C 0.6219(3) 0.5287(2) 0.3162(2) 0.0174(7) Uani 1 1 d D . .
S5 S 0.48941(19) 0.8634(2) -0.0751(2) 0.0588(10) Uani 0.628(5) 1 d PDU E 1
C21 C 0.5684(7) 0.7983(6) 0.0060(5) 0.0308(17) Uani 0.628(5) 1 d PDU E 1
H21 H 0.5684 0.7360 0.0411 0.037 Uiso 0.628(5) 1 calc PR E 1
C22 C 0.6316(4) 0.8476(7) 0.0138(3) 0.0215(17) Uani 0.628(5) 1 d PDU E 1
C23 C 0.6132(7) 0.9401(9) -0.0483(9) 0.045(3) Uani 0.628(5) 1 d PDU E 1
H23 H 0.6505 0.9842 -0.0517 0.053 Uiso 0.628(5) 1 calc PR E 1
C24 C 0.5378(9) 0.9588(9) -0.1017(9) 0.0667(17) Uani 0.628(5) 1 d PDU E 1
H24 H 0.5157 1.0159 -0.1466 0.080 Uiso 0.628(5) 1 calc PR E 1
C24' C 0.5101(11) 0.8594(10) -0.0659(11) 0.0588(10) Uani 0.372(5) 1 d PDU E 2
H24' H 0.4653 0.8351 -0.0865 0.071 Uiso 0.372(5) 1 calc PR E 2
C23' C 0.5786(13) 0.8076(9) -0.0052(11) 0.0308(17) Uani 0.372(5) 1 d PDU E 2
H23' H 0.5877 0.7416 0.0223 0.037 Uiso 0.372(5) 1 calc PR E 2
C22' C 0.6359(5) 0.8635(12) 0.0128(4) 0.0215(17) Uani 0.372(5) 1 d PDU E 2
C21' C 0.6103(8) 0.9563(12) -0.0339(10) 0.029(4) Uani 0.372(5) 1 d PDU E 2
H21' H 0.6400 1.0037 -0.0305 0.035 Uiso 0.372(5) 1 calc PR E 2
S5' S 0.5167(5) 0.9740(5) -0.0993(5) 0.0667(17) Uani 0.372(5) 1 d PDU E 2
C25 C 0.7133(3) 0.8151(3) 0.0778(2) 0.0214(8) Uani 1 1 d D . .
S6 S 1.2299(2) 0.47086(19) 0.1063(2) 0.0322(8) Uani 0.620(6) 1 d PDU F 1
C26 C 1.1787(10) 0.5724(7) 0.1298(5) 0.025(3) Uani 0.620(6) 1 d PDU F 1
H26 H 1.2127 0.6073 0.1493 0.030 Uiso 0.620(6) 1 calc PR F 1
C27 C 1.0798(7) 0.5946(4) 0.1157(3) 0.0155(10) Uani 0.620(6) 1 d PDU F 1
C28 C 1.0485(9) 0.5309(7) 0.0873(6) 0.015(2) Uani 0.620(6) 1 d PDU F 1
H28 H 0.9826 0.5374 0.0752 0.018 Uiso 0.620(6) 1 calc PR F 1
C29 C 1.1221(10) 0.4568(12) 0.0783(8) 0.034(6) Uani 0.620(6) 1 d PDU F 1
H29 H 1.1140 0.4072 0.0599 0.041 Uiso 0.620(6) 1 calc PR F 1
C29' C 1.2249(14) 0.4725(14) 0.1113(10) 0.081(17) Uani 0.380(6) 1 d PDU F 2
H29' H 1.2906 0.4397 0.1139 0.097 Uiso 0.380(6) 1 calc PR F 2
C28' C 1.1879(12) 0.5567(12) 0.1278(10) 0.021(4) Uani 0.380(6) 1 d PDU F 2
H28' H 1.2297 0.5877 0.1436 0.025 Uiso 0.380(6) 1 calc PR F 2
C27' C 1.0892(11) 0.5950(6) 0.1207(4) 0.0155(10) Uani 0.380(6) 1 d PDU F 2
C26' C 1.0438(13) 0.5368(10) 0.0970(7) 0.030(6) Uani 0.380(6) 1 d PDU F 2
H26' H 0.9762 0.5487 0.0884 0.036 Uiso 0.380(6) 1 calc PR F 2
S6' S 1.1267(5) 0.4399(7) 0.0854(5) 0.0269(12) Uani 0.380(6) 1 d PDU F 2
C30 C 1.0217(3) 0.6800(2) 0.1320(2) 0.0159(7) Uani 1 1 d D . .
S7 S 0.66303(19) 0.7702(2) 0.75475(17) 0.0349(6) Uani 0.658(5) 1 d PDU G 1
C31 C 0.7550(9) 0.7118(5) 0.7110(7) 0.024(2) Uani 0.658(5) 1 d PDU G 1
H31 H 0.8209 0.7048 0.7236 0.029 Uiso 0.658(5) 1 calc PR G 1
C32 C 0.7257(11) 0.6758(4) 0.6559(6) 0.0202(10) Uani 0.658(5) 1 d PDU G 1
C33 C 0.6240(10) 0.6958(7) 0.6492(6) 0.0288(13) Uani 0.658(5) 1 d PDU G 1
H33 H 0.5894 0.6764 0.6145 0.035 Uiso 0.658(5) 1 calc PR G 1
C34 C 0.5822(11) 0.7468(9) 0.6993(8) 0.0461(14) Uani 0.658(5) 1 d PDU G 1
H34 H 0.5144 0.7672 0.7028 0.055 Uiso 0.658(5) 1 calc PR G 1
C34' C 0.6687(12) 0.7692(14) 0.7373(12) 0.0349(6) Uani 0.342(5) 1 d PDU G 2
H34' H 0.6680 0.8071 0.7716 0.042 Uiso 0.342(5) 1 calc PR G 2
C33' C 0.7504(16) 0.7288(14) 0.7057(15) 0.025(5) Uani 0.342(5) 1 d PDU G 2
H33' H 0.8130 0.7347 0.7150 0.031 Uiso 0.342(5) 1 calc PR G 2
C32' C 0.729(2) 0.6770(7) 0.6572(9) 0.0202(10) Uani 0.342(5) 1 d PDU G 2
C31' C 0.6336(19) 0.6801(9) 0.6545(7) 0.0288(13) Uani 0.342(5) 1 d PDU G 2
H31' H 0.6066 0.6491 0.6249 0.035 Uiso 0.342(5) 1 calc PR G 2
S7' S 0.5686(5) 0.7454(6) 0.7097(5) 0.0461(14) Uani 0.342(5) 1 d PDU G 2
C35 C 0.7966(3) 0.6218(2) 0.6114(2) 0.0174(7) Uani 1 1 d D . .
S8 S 1.2401(2) 1.0159(2) 0.30967(18) 0.0507(9) Uani 0.701(6) 1 d PDU F 1
C36 C 1.1591(4) 0.9513(4) 0.3038(5) 0.0284(19) Uani 0.701(6) 1 d PDU F 1
H36 H 1.1314 0.9137 0.3503 0.034 Uiso 0.701(6) 1 calc PR F 1
C37 C 1.1410(3) 0.9621(3) 0.2231(5) 0.0175(15) Uani 0.701(6) 1 d PDU F 1
C38 C 1.1908(5) 1.0214(5) 0.1656(4) 0.0268(18) Uani 0.701(6) 1 d PDU F 1
H38 H 1.1847 1.0353 0.1071 0.032 Uiso 0.701(6) 1 calc PR F 1
C39 C 1.2486(7) 1.0573(7) 0.2012(5) 0.037(3) Uani 0.701(6) 1 d PDU F 1
H39 H 1.2876 1.0984 0.1717 0.044 Uiso 0.701(6) 1 calc PR F 1
C39' C 1.2093(11) 1.0126(13) 0.3249(9) 0.045(7) Uani 0.299(6) 1 d PDU F 2
H39' H 1.2267 1.0235 0.3733 0.054 Uiso 0.299(6) 1 calc PR F 2
C38' C 1.1454(12) 0.9619(13) 0.3215(9) 0.048(7) Uani 0.299(6) 1 d PDU F 2
H38' H 1.1128 0.9324 0.3689 0.057 Uiso 0.299(6) 1 calc PR F 2
C37' C 1.1311(6) 0.9566(6) 0.2428(10) 0.029(6) Uani 0.299(6) 1 d PDU F 2
C36' C 1.1845(9) 1.0026(9) 0.1825(10) 0.069(11) Uani 0.299(6) 1 d PDU F 2
H36' H 1.1836 1.0059 0.1258 0.082 Uiso 0.299(6) 1 calc PR F 2
S8' S 1.2548(8) 1.0548(7) 0.2251(6) 0.084(4) Uani 0.299(6) 1 d PDU F 2
C40 C 1.0728(3) 0.9139(2) 0.2025(2) 0.0191(8) Uani 1 1 d D . .
S9 S 1.3497(2) 0.7631(2) 0.61747(19) 0.0384(8) Uani 0.695(5) 1 d PDU H 1
C41 C 1.2717(5) 0.7028(5) 0.6001(8) 0.0211(13) Uani 0.695(5) 1 d PDU H 1
H41 H 1.2421 0.6616 0.6423 0.025 Uiso 0.695(5) 1 calc PR H 1
C42 C 1.2582(4) 0.7231(6) 0.5150(9) 0.014(2) Uani 0.695(5) 1 d PDU H 1
C43 C 1.3103(7) 0.7857(7) 0.4668(6) 0.0248(13) Uani 0.695(5) 1 d PDU H 1
H43 H 1.3082 0.8060 0.4077 0.030 Uiso 0.695(5) 1 calc PR H 1
C44 C 1.3654(9) 0.8158(9) 0.5124(7) 0.043(5) Uani 0.695(5) 1 d PDU H 1
H44 H 1.4053 0.8583 0.4897 0.052 Uiso 0.695(5) 1 calc PR H 1
C44' C 1.3280(13) 0.7567(14) 0.6236(10) 0.027(6) Uani 0.305(5) 1 d PDU H 2
H44' H 1.3446 0.7569 0.6769 0.032 Uiso 0.305(5) 1 calc PR H 2
C43' C 1.2662(13) 0.7075(13) 0.6087(17) 0.0211(13) Uani 0.305(5) 1 d PDU H 2
H43' H 1.2351 0.6688 0.6518 0.025 Uiso 0.305(5) 1 calc PR H 2
C42' C 1.2534(7) 0.7195(11) 0.5249(19) 0.013(6) Uani 0.305(5) 1 d PDU H 2
C41' C 1.3055(13) 0.7784(14) 0.4722(13) 0.0248(13) Uani 0.305(5) 1 d PDU H 2
H41' H 1.3056 0.7944 0.4134 0.030 Uiso 0.305(5) 1 calc PR H 2
S9' S 1.3703(6) 0.8180(6) 0.5301(5) 0.0326(15) Uani 0.305(5) 1 d PDU H 2
C45 C 1.1926(2) 0.6783(2) 0.4855(2) 0.0151(7) Uani 1 1 d D . .
S10 S 1.3708(3) 0.8039(3) 0.1465(2) 0.0316(9) Uani 0.553(4) 1 d PDU I 1
C46 C 1.2977(8) 0.7337(7) 0.2013(11) 0.014(2) Uani 0.553(4) 1 d PDU I 1
H46 H 1.2391 0.7306 0.1797 0.017 Uiso 0.553(4) 1 calc PR I 1
C47 C 1.3348(14) 0.6828(6) 0.2799(11) 0.0153(12) Uani 0.553(4) 1 d PDU I 1
C48 C 1.4239(14) 0.7014(9) 0.2958(7) 0.021(4) Uani 0.553(4) 1 d PDU I 1
H48 H 1.4593 0.6723 0.3474 0.025 Uiso 0.553(4) 1 calc PR I 1
C49 C 1.4522(11) 0.7653(10) 0.2289(9) 0.028(4) Uani 0.553(4) 1 d PDU I 1
H49 H 1.5096 0.7860 0.2278 0.034 Uiso 0.553(4) 1 calc PR I 1
C49' C 1.3482(9) 0.8080(11) 0.1561(10) 0.026(5) Uani 0.447(4) 1 d PDU I 2
H49' H 1.3343 0.8544 0.1024 0.032 Uiso 0.447(4) 1 calc PR I 2
C48' C 1.2888(10) 0.7523(11) 0.1966(14) 0.017(3) Uani 0.447(4) 1 d PDU I 2
H48' H 1.2280 0.7555 0.1744 0.020 Uiso 0.447(4) 1 calc PR I 2
C47' C 1.3278(18) 0.6883(7) 0.2766(13) 0.0153(12) Uani 0.447(4) 1 d PDU I 2
C46' C 1.4155(16) 0.6977(8) 0.2939(9) 0.021(5) Uani 0.447(4) 1 d PDU I 2
H46' H 1.4524 0.6614 0.3440 0.025 Uiso 0.447(4) 1 calc PR I 2
S10' S 1.4516(5) 0.7834(5) 0.2144(4) 0.0364(13) Uani 0.447(4) 1 d PDU I 2
C50 C 1.2830(2) 0.6172(2) 0.3378(2) 0.0146(7) Uani 1 1 d D . .
S11 S 0.6781(3) 1.3224(3) 0.0465(2) 0.0358(9) Uani 0.539(7) 1 d PDU F 1
C51 C 0.7413(7) 1.2166(11) 0.0373(12) 0.023(4) Uani 0.539(7) 1 d PDU F 1
H51 H 0.7601 1.2082 -0.0145 0.028 Uiso 0.539(7) 1 calc PR F 1
C52 C 0.7616(5) 1.1461(8) 0.1119(19) 0.021(5) Uani 0.539(7) 1 d PDU F 1
C53 C 0.7244(10) 1.1790(11) 0.1797(11) 0.028(4) Uani 0.539(7) 1 d PDU F 1
H53 H 0.7314 1.1404 0.2365 0.034 Uiso 0.539(7) 1 calc PR F 1
C54 C 0.6783(12) 1.2720(15) 0.1525(10) 0.043(9) Uani 0.539(7) 1 d PDU F 1
H54 H 0.6490 1.3057 0.1885 0.052 Uiso 0.539(7) 1 calc PR F 1
C54' C 0.6891(11) 1.3065(12) 0.0524(11) 0.081(14) Uani 0.461(7) 1 d PDU F 2
H54' H 0.6662 1.3671 0.0120 0.097 Uiso 0.461(7) 1 calc PR F 2
C53' C 0.7374(11) 1.2296(14) 0.0326(13) 0.028(5) Uani 0.461(7) 1 d PDU F 2
H53' H 0.7521 1.2300 -0.0225 0.033 Uiso 0.461(7) 1 calc PR F 2
C52' C 0.7637(4) 1.1474(10) 0.106(2) 0.021(7) Uani 0.461(7) 1 d PDU F 2
C51' C 0.7333(8) 1.1681(10) 0.1755(13) 0.027(5) Uani 0.461(7) 1 d PDU F 2
H51' H 0.7441 1.1225 0.2297 0.032 Uiso 0.461(7) 1 calc PR F 2
S11' S 0.6735(5) 1.2836(6) 0.1571(4) 0.0358(14) Uani 0.461(7) 1 d PDU F 2
C55 C 0.8162(3) 1.0496(3) 0.1142(2) 0.0195(8) Uani 1 1 d D . .

loop_
_atom_site_aniso_label
_atom_site_aniso_U_11
_atom_site_aniso_U_22
_atom_site_aniso_U_33
_atom_site_aniso_U_23
_atom_site_aniso_U_13
_atom_site_aniso_U_12
Gd1 0.01093(8) 0.01412(8) 0.00904(7) -0.00240(6) 0.00010(6) -0.00405(7)
Gd2 0.01442(8) 0.01460(8) 0.01033(8) -0.00126(6) -0.00167(6) -0.00559(7)
Gd3 0.01052(8) 0.01507(8) 0.01411(8) -0.00301(6) 0.00078(6) -0.00443(7)
Gd4 0.01361(8) 0.01593(8) 0.01108(8) -0.00287(6) 0.00102(6) -0.00658(7)
Gd5 0.02056(9) 0.01495(8) 0.01637(9) -0.00091(7) 0.00211(7) -0.00836(8)
O1 0.0316(16) 0.0175(14) 0.0198(15) -0.0017(11) 0.0080(12) 0.0022(13)
O2 0.0204(15) 0.052(2) 0.047(2) -0.0382(17) 0.0151(14) -0.0113(15)
O3 0.0195(13) 0.0231(14) 0.0127(12) -0.0085(10) -0.0018(10) -0.0081(12)
O4 0.0203(14) 0.0164(13) 0.0174(13) -0.0018(10) -0.0012(11) -0.0051(11)
O5 0.0219(14) 0.0188(13) 0.0194(14) -0.0042(11) 0.0038(11) -0.0009(12)
O6 0.0215(15) 0.0166(13) 0.0368(18) -0.0027(12) 0.0123(13) -0.0037(12)
O7 0.0144(12) 0.0188(13) 0.0186(13) -0.0046(10) -0.0009(10) -0.0081(11)
O8 0.0159(13) 0.0229(14) 0.0199(14) -0.0084(11) 0.0025(10) -0.0073(11)
O9 0.0214(14) 0.0238(15) 0.0167(14) 0.0013(11) -0.0048(11) -0.0045(12)
O10 0.0216(15) 0.0236(15) 0.0349(18) -0.0054(13) -0.0033(13) -0.0061(13)
O11 0.0191(14) 0.0185(13) 0.0175(13) -0.0041(10) -0.0023(11) -0.0056(12)
O12 0.0214(14) 0.0194(13) 0.0152(13) -0.0048(10) 0.0014(10) -0.0100(12)
O13 0.0208(14) 0.0253(15) 0.0199(14) -0.0116(11) 0.0003(11) -0.0079(12)
O14 0.0111(12) 0.0296(15) 0.0272(15) -0.0161(12) 0.0027(11) -0.0041(12)
O15 0.0257(15) 0.0180(13) 0.0164(13) -0.0028(10) -0.0032(11) -0.0081(12)
O16 0.0301(16) 0.0227(14) 0.0160(13) -0.0037(11) 0.0005(12) -0.0147(13)
O17 0.0158(13) 0.0172(13) 0.0134(12) -0.0005(10) -0.0005(10) -0.0048(11)
O18 0.0132(12) 0.0132(12) 0.0130(12) 0.0009(9) 0.0002(9) -0.0049(10)
O19 0.0143(13) 0.0243(14) 0.0187(14) -0.0038(11) 0.0020(10) -0.0070(12)
O20 0.0162(13) 0.0228(14) 0.0146(13) -0.0015(11) 0.0001(10) -0.0048(11)
O21 0.0294(16) 0.0158(13) 0.0191(14) -0.0019(11) 0.0046(12) -0.0058(12)
O22 0.0304(16) 0.0212(14) 0.0165(14) -0.0013(11) 0.0044(12) -0.0047(13)
O23 0.0133(12) 0.0176(12) 0.0125(12) -0.0032(10) 0.0029(9) -0.0048(11)
O24 0.0127(12) 0.0154(12) 0.0115(11) -0.0042(9) 0.0003(9) -0.0069(10)
O25 0.0179(13) 0.0148(12) 0.0169(13) -0.0019(10) 0.0018(10) -0.0051(11)
O26 0.0128(12) 0.0178(12) 0.0089(11) -0.0010(9) -0.0029(9) -0.0054(10)
O1W 0.0099(12) 0.0206(14) 0.0304(16) -0.0081(12) 0.0053(11) -0.0039(11)
O2W 0.0296(16) 0.0172(13) 0.0230(15) -0.0036(11) 0.0016(12) -0.0091(13)
S1 0.111(2) 0.0287(11) 0.0388(13) 0.0042(9) 0.0063(12) 0.0246(12)
C1 0.032(4) 0.040(3) 0.017(3) -0.012(2) 0.004(3) 0.024(3)
C2 0.046(3) 0.026(2) 0.018(2) -0.0061(17) -0.0021(19) 0.006(2)
C3 0.091(7) 0.032(4) 0.030(4) -0.014(3) -0.012(4) 0.030(4)
C4 0.097(7) 0.041(5) 0.025(4) 0.008(4) -0.003(5) 0.037(5)
C4' 0.111(2) 0.0287(11) 0.0388(13) 0.0042(9) 0.0063(12) 0.0246(12)
C3' 0.032(4) 0.040(3) 0.017(3) -0.012(2) 0.004(3) 0.024(3)
C2' 0.046(3) 0.026(2) 0.018(2) -0.0061(17) -0.0021(19) 0.006(2)
C1' 0.058(10) 0.027(8) 0.056(10) -0.027(7) -0.012(8) 0.009(7)
S1' 0.164(8) 0.068(5) 0.098(7) -0.035(5) -0.042(6) -0.013(6)
C5 0.020(2) 0.025(2) 0.023(2) -0.0100(16) 0.0077(16) -0.0037(17)
S2 0.0552(16) 0.0269(10) 0.0356(12) -0.0178(9) 0.0021(11) 0.0035(10)
C6 0.029(3) 0.016(3) 0.020(2) -0.005(2) 0.0009(19) -0.009(2)
C7 0.0210(18) 0.0215(19) 0.014(3) -0.0062(17) 0.0005(15) -0.0090(16)
C8 0.029(3) 0.021(2) 0.019(2) -0.0107(17) -0.0016(19) -0.013(2)
C9 0.039(5) 0.036(5) 0.018(4) -0.015(4) 0.004(4) -0.002(4)
C9' 0.036(11) 0.031(11) 0.030(11) -0.013(7) 0.003(7) 0.018(7)
C8' 0.029(3) 0.016(3) 0.020(2) -0.005(2) 0.0009(19) -0.009(2)
C7' 0.0210(18) 0.0215(19) 0.014(3) -0.0062(17) 0.0005(15) -0.0090(16)
C6' 0.029(3) 0.021(2) 0.019(2) -0.0107(17) -0.0016(19) -0.013(2)
S2' 0.053(5) 0.044(4) 0.047(5) -0.036(4) 0.011(4) -0.012(4)
C10 0.0124(16) 0.0163(16) 0.0144(16) -0.0035(13) 0.0008(13) -0.0084(14)
S3 0.105(9) 0.039(5) 0.104(9) -0.031(5) 0.056(7) -0.024(5)
C11 0.015(4) 0.018(2) 0.035(4) -0.002(2) 0.011(3) -0.003(3)
C12 0.017(8) 0.015(8) 0.014(8) -0.002(6) -0.007(6) -0.002(6)
C13 0.036(10) 0.044(10) 0.037(10) -0.025(8) 0.012(8) -0.003(7)
C14 0.077(3) 0.039(2) 0.045(2) -0.0203(15) 0.030(2) -0.0086(18)
C14' 0.025(8) 0.018(7) 0.023(7) 0.002(5) 0.013(5) 0.006(5)
C13' 0.015(4) 0.018(2) 0.035(4) -0.002(2) 0.011(3) -0.003(3)
C12' 0.025(8) 0.023(8) 0.020(6) -0.003(5) -0.005(6) -0.004(6)
C11' 0.023(5) 0.016(4) 0.022(5) -0.005(4) 0.003(4) 0.001(4)
S3' 0.077(3) 0.039(2) 0.045(2) -0.0203(15) 0.030(2) -0.0086(18)
C14" 0.077(3) 0.039(2) 0.045(2) -0.0203(15) 0.030(2) -0.0086(18)
C13" 0.063(8) 0.029(6) 0.068(8) -0.009(6) 0.047(7) -0.010(6)
C12" 0.013(6) 0.012(6) 0.019(6) -0.006(5) 0.014(4) -0.003(5)
C11" 0.015(4) 0.018(2) 0.035(4) -0.002(2) 0.011(3) -0.003(3)
S3" 0.033(2) 0.0143(18) 0.037(3) -0.0063(18) 0.012(2) 0.0000(18)
C15 0.0139(17) 0.0154(17) 0.030(2) -0.0044(15) 0.0029(15) -0.0060(15)
S4 0.0336(16) 0.0391(17) 0.0388(17) -0.0208(13) -0.0180(12) 0.0000(12)
C16 0.026(2) 0.025(2) 0.016(4) -0.013(2) 0.001(2) -0.0086(19)
C17 0.013(2) 0.022(2) 0.025(2) -0.0099(18) -0.002(2) -0.0052(18)
C18 0.016(4) 0.039(5) 0.045(6) -0.028(4) 0.000(4) -0.016(4)
C19 0.032(7) 0.050(8) 0.057(10) -0.025(6) 0.000(5) -0.021(6)
C19' 0.014(6) 0.033(8) 0.029(8) 0.007(6) 0.012(6) -0.008(5)
C18' 0.026(2) 0.025(2) 0.016(4) -0.013(2) 0.001(2) -0.0086(19)
C17' 0.013(2) 0.022(2) 0.025(2) -0.0099(18) -0.002(2) -0.0052(18)
C16' 0.036(9) 0.033(7) 0.032(7) -0.024(5) -0.003(5) -0.014(6)
S4' 0.028(2) 0.049(3) 0.039(2) -0.020(2) -0.0047(18) -0.012(2)
C20 0.0158(17) 0.0152(17) 0.0225(19) -0.0080(14) 0.0012(14) -0.0033(15)
S5 0.0316(14) 0.0782(17) 0.0450(14) 0.0172(12) -0.0221(10) -0.0218(13)
C21 0.022(3) 0.038(3) 0.023(3) 0.008(2) -0.001(2) -0.013(2)
C22 0.0154(19) 0.017(4) 0.025(2) 0.0077(18) -0.0032(16) -0.010(2)
C23 0.038(5) 0.039(6) 0.048(6) 0.007(5) -0.009(4) -0.020(4)
C24 0.047(3) 0.065(3) 0.057(2) 0.0186(19) -0.017(2) -0.006(2)
C24' 0.0316(14) 0.0782(17) 0.0450(14) 0.0172(12) -0.0221(10) -0.0218(13)
C23' 0.022(3) 0.038(3) 0.023(3) 0.008(2) -0.001(2) -0.013(2)
C22' 0.0154(19) 0.017(4) 0.025(2) 0.0077(18) -0.0032(16) -0.010(2)
C21' 0.031(7) 0.021(6) 0.028(7) 0.007(5) -0.014(5) -0.011(5)
S5' 0.047(3) 0.065(3) 0.057(2) 0.0186(19) -0.017(2) -0.006(2)
C25 0.0159(18) 0.0232(19) 0.0201(19) -0.0026(15) -0.0011(15) -0.0020(16)
S6 0.0235(11) 0.0285(13) 0.0482(16) -0.0174(11) -0.0022(10) -0.0053(9)
C26 0.031(5) 0.014(4) 0.030(5) -0.013(3) 0.005(4) -0.001(3)
C27 0.0162(14) 0.0170(12) 0.0140(12) -0.0052(8) -0.0004(9) -0.0049(8)
C28 0.026(5) 0.017(4) 0.009(3) -0.009(3) 0.003(3) -0.013(3)
C29 0.035(8) 0.041(9) 0.028(7) -0.012(5) -0.004(5) -0.010(5)
C29' 0.080(19) 0.079(19) 0.084(19) -0.021(10) 0.006(9) -0.027(10)
C28' 0.011(6) 0.028(7) 0.026(7) -0.010(5) -0.007(5) -0.009(6)
C27' 0.0162(14) 0.0170(12) 0.0140(12) -0.0052(8) -0.0004(9) -0.0049(8)
C26' 0.033(9) 0.036(9) 0.022(8) -0.018(6) 0.004(6) 0.000(6)
S6' 0.024(2) 0.032(2) 0.028(2) -0.0122(17) 0.0030(18) -0.0091(17)
C30 0.0199(18) 0.0187(17) 0.0088(15) -0.0012(13) -0.0004(13) -0.0084(16)
S7 0.0267(9) 0.0440(10) 0.0497(15) -0.0344(10) 0.0127(9) -0.0127(8)
C31 0.021(4) 0.015(4) 0.032(4) -0.010(3) 0.004(3) 0.006(3)
C32 0.018(2) 0.0176(17) 0.026(2) -0.0094(15) 0.0039(16) -0.0040(16)
C33 0.017(3) 0.026(3) 0.051(3) -0.025(2) 0.001(2) -0.001(3)
C34 0.023(2) 0.0510(18) 0.083(3) -0.0451(18) 0.0218(18) -0.0141(15)
C34' 0.0267(9) 0.0440(10) 0.0497(15) -0.0344(10) 0.0127(9) -0.0127(8)
C33' 0.031(9) 0.015(6) 0.036(8) -0.011(5) -0.005(7) -0.011(6)
C32' 0.018(2) 0.0176(17) 0.026(2) -0.0094(15) 0.0039(16) -0.0040(16)
C31' 0.017(3) 0.026(3) 0.051(3) -0.025(2) 0.001(2) -0.001(3)
S7' 0.023(2) 0.0510(18) 0.083(3) -0.0451(18) 0.0218(18) -0.0141(15)
C35 0.0156(17) 0.0161(17) 0.0208(19) -0.0062(14) 0.0038(14) -0.0049(15)
S8 0.073(2) 0.0433(14) 0.0441(15) -0.0065(11) -0.0219(13) -0.0356(14)
C36 0.048(5) 0.021(3) 0.022(3) -0.006(3) -0.012(3) -0.016(3)
C37 0.024(3) 0.022(3) 0.010(3) -0.003(2) 0.001(2) -0.016(3)
C38 0.035(4) 0.027(3) 0.027(3) -0.006(3) 0.001(3) -0.027(3)
C39 0.052(6) 0.037(5) 0.023(4) -0.006(3) -0.004(4) -0.017(4)
C39' 0.040(9) 0.031(9) 0.049(10) 0.014(7) -0.039(7) -0.011(7)
C38' 0.060(11) 0.045(10) 0.046(11) -0.020(8) -0.019(7) -0.016(8)
C37' 0.029(8) 0.015(7) 0.029(9) 0.012(5) 0.000(6) -0.008(6)
C36' 0.066(13) 0.073(14) 0.071(14) -0.032(9) 0.001(9) -0.015(9)
S8' 0.088(6) 0.081(6) 0.104(8) -0.033(5) -0.020(5) -0.052(4)
C40 0.0217(19) 0.0122(16) 0.025(2) -0.0067(14) 0.0012(16) -0.0055(15)
S9 0.0391(15) 0.0343(12) 0.0491(16) -0.0220(11) -0.0181(12) -0.0068(11)
C41 0.023(2) 0.024(2) 0.017(3) -0.0093(17) -0.0014(18) -0.0035(19)
C42 0.017(4) 0.018(4) 0.008(3) -0.003(2) -0.001(3) -0.005(3)
C43 0.030(2) 0.024(2) 0.022(2) -0.0027(19) -0.0048(19) -0.015(2)
C44 0.043(6) 0.035(6) 0.049(8) 0.002(5) -0.009(5) -0.022(5)
C44' 0.028(9) 0.038(9) 0.014(7) -0.008(6) 0.010(6) -0.008(6)
C43' 0.023(2) 0.024(2) 0.017(3) -0.0093(17) -0.0014(18) -0.0035(19)
C42' 0.010(8) 0.014(8) 0.017(9) -0.007(6) 0.008(6) -0.007(6)
C41' 0.030(2) 0.024(2) 0.022(2) -0.0027(19) -0.0048(19) -0.015(2)
S9' 0.032(3) 0.034(3) 0.034(3) -0.007(2) -0.009(2) -0.017(2)
C45 0.0193(18) 0.0164(17) 0.0127(16) -0.0068(13) 0.0038(13) -0.0077(15)
S10 0.0328(18) 0.0340(16) 0.0243(14) 0.0011(11) 0.0057(13) -0.0169(13)
C46 0.019(4) 0.010(5) 0.014(4) -0.002(4) 0.001(3) -0.005(4)
C47 0.013(3) 0.0186(19) 0.0138(19) -0.0051(16) 0.002(2) -0.0044(19)
C48 0.016(5) 0.028(7) 0.024(7) -0.010(5) -0.001(4) -0.012(5)
C49 0.015(5) 0.038(7) 0.031(7) -0.012(5) -0.004(4) -0.004(5)
C49' 0.023(7) 0.030(7) 0.022(6) -0.010(5) 0.003(5) 0.003(5)
C48' 0.028(6) 0.004(5) 0.016(5) -0.002(4) 0.000(4) 0.000(4)
C47' 0.013(3) 0.0186(19) 0.0138(19) -0.0051(16) 0.002(2) -0.0044(19)
C46' 0.015(7) 0.026(8) 0.022(8) -0.006(6) 0.000(5) -0.006(6)
S10' 0.036(2) 0.044(2) 0.035(2) -0.0093(19) 0.0068(16) -0.026(2)
C50 0.0107(16) 0.0174(17) 0.0159(17) -0.0065(13) 0.0037(13) -0.0027(14)
S11 0.0435(17) 0.0285(13) 0.0245(13) -0.0025(10) -0.0022(12) 0.0029(13)
C51 0.026(6) 0.015(5) 0.018(5) 0.001(4) -0.004(4) 0.008(4)
C52 0.017(7) 0.023(8) 0.016(6) 0.002(5) 0.002(5) -0.006(6)
C53 0.029(6) 0.036(7) 0.021(6) -0.016(5) 0.013(5) -0.003(5)
C54 0.052(11) 0.039(11) 0.031(9) -0.011(6) 0.013(7) -0.002(7)
C54' 0.080(16) 0.081(17) 0.074(16) -0.020(9) 0.012(8) -0.016(9)
C53' 0.045(9) 0.015(6) 0.020(7) 0.000(5) -0.002(6) -0.007(5)
C52' 0.020(9) 0.016(8) 0.026(10) -0.007(6) 0.005(6) -0.003(6)
C51' 0.029(7) 0.015(5) 0.030(8) -0.004(5) 0.003(6) 0.001(5)
S11' 0.039(3) 0.0264(18) 0.035(3) -0.0093(18) 0.0088(19) 0.0027(16)
C55 0.0210(19) 0.0207(19) 0.0187(19) -0.0058(15) -0.0006(15) -0.0094(17)

loop_
_atom_type_symbol
_atom_type_description
_atom_type_scat_dispersion_real
_atom_type_scat_dispersion_imag
_atom_type_scat_source
C C 0.0033 0.0016 'International Tables Vol C Tables 4.2.6.8 and 6.1.1.4'
H H 0.0000 0.0000 'International Tables Vol C Tables 4.2.6.8 and 6.1.1.4'
O O 0.0106 0.0060 'International Tables Vol C Tables 4.2.6.8 and 6.1.1.4'
Gd Gd -0.1653 3.9035 'International Tables Vol C Tables 4.2.6.8 and 6.1.1.4'
S S 0.1246 0.1234 'International Tables Vol C Tables 4.2.6.8 and 6.1.1.4'

loop_
_geom_angle_atom_site_label_1
_geom_angle_atom_site_label_2
_geom_angle_atom_site_label_3
_geom_angle
_geom_angle_site_symmetry_1
_geom_angle_site_symmetry_3
O3 Gd1 O14 93.25(10) . 2_766
O3 Gd1 O26 142.30(9) . 2_766
O14 Gd1 O26 122.18(9) 2_766 2_766
O3 Gd1 O26 137.12(8) . .
O14 Gd1 O26 76.53(9) 2_766 .
O26 Gd1 O26 70.15(9) 2_766 .
O3 Gd1 O1 83.23(10) . .
O14 Gd1 O1 70.32(10) 2_766 .
O26 Gd1 O1 96.18(9) 2_766 .
O26 Gd1 O1 128.95(9) . .
O3 Gd1 O24 79.70(9) . .
O14 Gd1 O24 141.31(9) 2_766 .
O26 Gd1 O24 79.40(8) 2_766 .
O26 Gd1 O24 83.13(8) . .
O1 Gd1 O24 144.39(9) . .
O3 Gd1 O23 68.80(9) . .
O14 Gd1 O23 72.36(9) 2_766 .
O26 Gd1 O23 130.30(9) 2_766 .
O26 Gd1 O23 68.41(8) . .
O1 Gd1 O23 131.32(9) . .
O24 Gd1 O23 69.62(8) . .
O3 Gd1 O18 71.98(9) . 2_766
O14 Gd1 O18 144.26(9) 2_766 2_766
O26 Gd1 O18 71.42(8) 2_766 2_766
O26 Gd1 O18 136.01(9) . 2_766
O1 Gd1 O18 75.62(9) . 2_766
O24 Gd1 O18 69.45(8) . 2_766
O23 Gd1 O18 126.98(8) . 2_766
O3 Gd1 Gd2 48.89(7) . .
O14 Gd1 Gd2 108.19(7) 2_766 .
O26 Gd1 Gd2 120.00(6) 2_766 .
O26 Gd1 Gd2 94.39(6) . .
O1 Gd1 Gd2 132.11(7) . .
O24 Gd1 Gd2 40.71(6) . .
O23 Gd1 Gd2 40.38(6) . .
O18 Gd1 Gd2 86.75(6) 2_766 .
O3 Gd1 Gd1 158.59(7) . 2_766
O14 Gd1 Gd1 100.45(7) 2_766 2_766
O26 Gd1 Gd1 35.22(6) 2_766 2_766
O26 Gd1 Gd1 34.93(6) . 2_766
O1 Gd1 Gd1 116.80(7) . 2_766
O24 Gd1 Gd1 79.32(6) . 2_766
O23 Gd1 Gd1 99.68(6) . 2_766
O18 Gd1 Gd1 104.31(6) 2_766 2_766
Gd2 Gd1 Gd1 110.57(2) . 2_766
O3 Gd1 Gd4 102.67(6) . .
O14 Gd1 Gd4 78.65(7) 2_766 .
O26 Gd1 Gd4 97.07(6) 2_766 .
O26 Gd1 Gd4 34.76(5) . .
O1 Gd1 Gd4 148.73(7) . .
O24 Gd1 Gd4 66.23(6) . .
O23 Gd1 Gd4 35.11(6) . .
O18 Gd1 Gd4 135.56(6) 2_766 .
Gd2 Gd1 Gd4 61.510(17) . .
Gd1 Gd1 Gd4 64.610(18) 2_766 .
O3 Gd1 Gd3 78.09(7) . .
O14 Gd1 Gd3 170.83(7) 2_766 .
O26 Gd1 Gd3 66.95(6) 2_766 .
O26 Gd1 Gd3 107.71(7) . .
O1 Gd1 Gd3 111.14(7) . .
O24 Gd1 Gd3 34.63(5) . .
O23 Gd1 Gd3 101.31(6) . .
O18 Gd1 Gd3 35.55(6) 2_766 .
Gd2 Gd1 Gd3 63.81(2) . .
Gd1 Gd1 Gd3 87.028(19) 2_766 .
Gd4 Gd1 Gd3 100.10(2) . .
O9 Gd2 O25 97.23(9) . .
O9 Gd2 O4 80.18(10) . .
O25 Gd2 O4 138.92(9) . .
O9 Gd2 O23 140.15(9) . .
O25 Gd2 O23 70.04(9) . .
O4 Gd2 O23 85.83(9) . .
O9 Gd2 O7 91.53(9) . .
O25 Gd2 O7 138.95(9) . .
O4 Gd2 O7 82.07(9) . .
O23 Gd2 O7 123.33(8) . .
O9 Gd2 O5 74.83(10) . .
O25 Gd2 O5 68.22(9) . .
O4 Gd2 O5 145.80(9) . .
O23 Gd2 O5 128.16(9) . .
O7 Gd2 O5 75.72(9) . .
O9 Gd2 O24 147.74(10) . .
O25 Gd2 O24 82.70(8) . .
O4 Gd2 O24 120.52(8) . .
O23 Gd2 O24 70.19(8) . .
O7 Gd2 O24 69.46(8) . .
O5 Gd2 O24 75.28(9) . .
O9 Gd2 O11 70.12(9) . .
O25 Gd2 O11 66.15(9) . .
O4 Gd2 O11 74.69(9) . .
O23 Gd2 O11 70.22(8) . .
O7 Gd2 O11 152.35(8) . .
O5 Gd2 O11 116.73(8) . .
O24 Gd2 O11 135.92(8) . .
O9 Gd2 O3 126.57(9) . .
O25 Gd2 O3 131.30(8) . .
O4 Gd2 O3 49.64(8) . .
O23 Gd2 O3 62.75(8) . .
O7 Gd2 O3 67.56(8) . .
O5 Gd2 O3 136.79(8) . .
O24 Gd2 O3 71.15(8) . .
O11 Gd2 O3 106.30(8) . .
O9 Gd2 C10 103.72(10) . .
O25 Gd2 C10 140.06(9) . .
O4 Gd2 C10 24.61(9) . .
O23 Gd2 C10 72.10(9) . .
O7 Gd2 C10 74.54(9) . .
O5 Gd2 C10 150.18(9) . .
O24 Gd2 C10 96.19(9) . .
O11 Gd2 C10 89.49(9) . .
O3 Gd2 C10 25.08(8) . .
O9 Gd2 Gd1 165.99(7) . .
O25 Gd2 Gd1 95.59(6) . .
O4 Gd2 Gd1 86.46(6) . .
O23 Gd2 Gd1 41.56(6) . .
O7 Gd2 Gd1 82.43(6) . .
O5 Gd2 Gd1 115.45(7) . .
O24 Gd2 Gd1 40.22(6) . .
O11 Gd2 Gd1 110.41(6) . .
O3 Gd2 Gd1 39.43(5) . .
C10 Gd2 Gd1 62.52(7) . .
O9 Gd2 Gd4 128.27(7) . .
O25 Gd2 Gd4 35.93(6) . .
O4 Gd2 Gd4 118.35(6) . .
O23 Gd2 Gd4 35.27(6) . .
O7 Gd2 Gd4 136.06(6) . .
O5 Gd2 Gd4 95.55(7) . .
O24 Gd2 Gd4 66.69(6) . .
O11 Gd2 Gd4 69.89(6) . .
O3 Gd2 Gd4 95.41(5) . .
C10 Gd2 Gd4 107.36(6) . .
Gd1 Gd2 Gd4 62.355(19) . .
O6 Gd3 O13 85.12(10) . .
O6 Gd3 O20 135.01(10) . 2_766
O13 Gd3 O20 79.49(10) . 2_766
O6 Gd3 O24 83.00(9) . .
O13 Gd3 O24 75.98(9) . .
O20 Gd3 O24 132.06(8) 2_766 .
O6 Gd3 O18 150.62(9) . 2_766
O13 Gd3 O18 101.45(9) . 2_766
O20 Gd3 O18 74.28(9) 2_766 2_766
O24 Gd3 O18 71.18(8) . 2_766
O6 Gd3 O8 92.73(10) . .
O13 Gd3 O8 166.61(9) . .
O20 Gd3 O8 92.93(9) 2_766 .
O24 Gd3 O8 116.93(9) . .
O18 Gd3 O8 86.90(9) 2_766 .
O6 Gd3 O1W 68.36(8) . .
O13 Gd3 O1W 89.65(9) . .
O20 Gd3 O1W 69.53(8) 2_766 .
O24 Gd3 O1W 149.03(7) . .
O18 Gd3 O1W 139.38(7) 2_766 .
O8 Gd3 O1W 77.30(8) . .
O6 Gd3 O7 76.65(10) . .
O13 Gd3 O7 140.35(8) . .
O20 Gd3 O7 136.96(9) 2_766 .
O24 Gd3 O7 67.15(8) . .
O18 Gd3 O7 80.48(8) 2_766 .
O8 Gd3 O7 50.92(8) . .
O1W Gd3 O7 114.78(7) . .
O6 Gd3 C20 83.90(10) . .
O13 Gd3 C20 164.61(10) . .
O20 Gd3 C20 115.89(10) 2_766 .
O24 Gd3 C20 91.99(10) . .
O18 Gd3 C20 83.25(9) 2_766 .
O8 Gd3 C20 25.58(9) . .
O1W Gd3 C20 96.26(9) . .
O7 Gd3 C20 25.34(9) . .
O6 Gd3 Gd1 117.89(7) . .
O13 Gd3 Gd1 82.99(7) . .
O20 Gd3 Gd1 101.90(7) 2_766 .
O24 Gd3 Gd1 35.01(6) . .
O18 Gd3 Gd1 36.91(6) 2_766 .
O8 Gd3 Gd1 109.55(7) . .
O1W Gd3 Gd1 169.69(4) . .
O7 Gd3 Gd1 75.32(6) . .
C20 Gd3 Gd1 92.68(7) . .
O6 Gd3 Gd2 70.62(8) . .
O13 Gd3 Gd2 105.73(7) . .
O20 Gd3 Gd2 154.33(7) 2_766 .
O24 Gd3 Gd2 33.55(6) . .
O18 Gd3 Gd2 80.05(6) 2_766 .
O8 Gd3 Gd2 85.90(7) . .
O1W Gd3 Gd2 134.50(5) . .
O7 Gd3 Gd2 34.98(5) . .
C20 Gd3 Gd2 60.32(8) . .
Gd1 Gd3 Gd2 55.045(17) . .
O19 Gd4 O2 141.42(10) . 2_766
O19 Gd4 O15 103.37(9) . .
O2 Gd4 O15 88.79(11) 2_766 .
O19 Gd4 O23 91.84(9) . .
O2 Gd4 O23 106.14(10) 2_766 .
O15 Gd4 O23 133.49(8) . .
O19 Gd4 O26 80.87(9) . .
O2 Gd4 O26 74.20(11) 2_766 .
O15 Gd4 O26 155.31(9) . .
O23 Gd4 O26 69.74(8) . .
O19 Gd4 O25 145.45(10) . .
O2 Gd4 O25 73.05(10) 2_766 .
O15 Gd4 O25 73.26(8) . .
O23 Gd4 O25 69.85(9) . .
O26 Gd4 O25 116.86(8) . .
O19 Gd4 O17 72.15(10) . .
O2 Gd4 O17 75.53(10) 2_766 .
O15 Gd4 O17 76.47(9) . .
O23 Gd4 O17 149.49(8) . .
O26 Gd4 O17 81.93(8) . .
O25 Gd4 O17 136.28(9) . .
O19 Gd4 O12 77.81(9) . .
O2 Gd4 O12 139.76(10) 2_766 .
O15 Gd4 O12 68.10(9) . .
O23 Gd4 O12 72.84(8) . .
O26 Gd4 O12 135.89(9) . .
O25 Gd4 O12 69.00(9) . .
O17 Gd4 O12 125.94(8) . .
O19 Gd4 Gd5 116.36(7) . .
O2 Gd4 Gd5 99.27(9) 2_766 .
O15 Gd4 Gd5 48.61(6) . .
O23 Gd4 Gd5 85.17(6) . .
O26 Gd4 Gd5 150.46(6) . .
O25 Gd4 Gd5 36.17(6) . .
O17 Gd4 Gd5 125.08(6) . .
O12 Gd4 Gd5 40.73(6) . .
O19 Gd4 Gd2 125.52(7) . .
O2 Gd4 Gd2 83.46(8) 2_766 .
O15 Gd4 Gd2 107.04(6) . .
O23 Gd4 Gd2 35.78(6) . .
O26 Gd4 Gd2 88.99(6) . .
O25 Gd4 Gd2 35.23(6) . .
O17 Gd4 Gd2 158.68(6) . .
O12 Gd4 Gd2 73.31(6) . .
Gd5 Gd4 Gd2 61.499(18) . .
O19 Gd4 Gd1 93.05(7) . .
O2 Gd4 Gd1 82.92(8) 2_766 .
O15 Gd4 Gd1 161.89(6) . .
O23 Gd4 Gd1 36.61(6) . .
O26 Gd4 Gd1 34.62(6) . .
O25 Gd4 Gd1 88.90(6) . .
O17 Gd4 Gd1 116.52(6) . .
O12 Gd4 Gd1 108.85(6) . .
Gd5 Gd4 Gd1 116.902(16) . .
Gd2 Gd4 Gd1 56.134(16) . .
O10 Gd5 O25 89.93(10) . .
O10 Gd5 O22 84.99(11) . .
O25 Gd5 O22 82.65(9) . .
O10 Gd5 O2W 95.47(9) . .
O25 Gd5 O2W 147.38(8) . .
O22 Gd5 O2W 129.81(8) . .
O10 Gd5 O16 150.74(9) . .
O25 Gd5 O16 114.41(9) . .
O22 Gd5 O16 82.49(10) . .
O2W Gd5 O16 73.10(8) . .
O10 Gd5 O21 77.29(10) . .
O25 Gd5 O21 135.31(10) . .
O22 Gd5 O21 53.99(9) . .
O2W Gd5 O21 77.08(8) . .
O16 Gd5 O21 73.94(9) . .
O10 Gd5 O12 126.36(10) . .
O25 Gd5 O12 72.57(9) . .
O22 Gd5 O12 138.73(9) . .
O2W Gd5 O12 78.45(8) . .
O16 Gd5 O12 78.63(9) . .
O21 Gd5 O12 147.45(9) . .
O10 Gd5 O11 74.36(9) . .
O25 Gd5 O11 70.25(9) . .
O22 Gd5 O11 145.52(9) . .
O2W Gd5 O11 80.29(8) . .
O16 Gd5 O11 127.69(9) . .
O21 Gd5 O11 141.53(9) . .
O12 Gd5 O11 52.01(8) . .
O10 Gd5 C55 80.02(10) . .
O25 Gd5 C55 109.01(11) . .
O22 Gd5 C55 26.92(10) . .
O2W Gd5 C55 103.61(9) . .
O16 Gd5 C55 76.85(10) . .
O21 Gd5 C55 27.07(10) . .
O12 Gd5 C55 153.51(9) . .
O11 Gd5 C55 154.36(9) . .
O10 Gd5 O15 151.16(10) . .
O25 Gd5 O15 65.73(8) . .
O22 Gd5 O15 77.07(9) . .
O2W Gd5 O15 113.37(8) . .
O16 Gd5 O15 48.68(8) . .
O21 Gd5 O15 108.58(9) . .
O12 Gd5 O15 62.88(8) . .
O11 Gd5 O15 108.84(8) . .
C55 Gd5 O15 93.05(10) . .
O10 Gd5 C30 100.28(10) . .
O25 Gd5 C30 73.27(10) . .
O22 Gd5 C30 155.27(9) . .
O2W Gd5 C30 74.12(8) . .
O16 Gd5 C30 102.14(10) . .
O21 Gd5 C30 150.73(10) . .
O12 Gd5 C30 26.45(9) . .
O11 Gd5 C30 26.15(9) . .
C55 Gd5 C30 177.71(11) . .
O15 Gd5 C30 87.75(9) . .
O10 Gd5 C40 162.36(10) . .
O25 Gd5 C40 90.65(10) . .
O22 Gd5 C40 77.60(10) . .
O2W Gd5 C40 93.52(9) . .
O16 Gd5 C40 23.77(9) . .
O21 Gd5 C40 90.02(9) . .
O12 Gd5 C40 70.39(9) . .
O11 Gd5 C40 122.24(9) . .
C55 Gd5 C40 83.12(10) . .
O15 Gd5 C40 24.98(8) . .
C30 Gd5 C40 96.77(10) . .
C5 O1 Gd1 117.5(3) . .
C5 O2 Gd4 129.1(2) . 2_766
C10 O3 Gd1 152.1(2) . .
C10 O3 Gd2 85.7(2) . .
Gd1 O3 Gd2 91.68(9) . .
C10 O4 Gd2 102.9(2) . .
C15 O5 Gd2 141.2(2) . .
C15 O6 Gd3 134.0(3) . .
C20 O7 Gd2 161.4(3) . .
C20 O7 Gd3 91.6(2) . .
Gd2 O7 Gd3 106.96(9) . .
C20 O8 Gd3 98.5(2) . .
C25 O9 Gd2 133.7(3) . .
C25 O10 Gd5 142.2(2) . .
C30 O11 Gd5 92.2(2) . .
C30 O11 Gd2 116.5(2) . .
Gd5 O11 Gd2 97.06(10) . .
C30 O12 Gd5 93.0(2) . .
C30 O12 Gd4 115.6(2) . .
Gd5 O12 Gd4 95.76(10) . .
C35 O13 Gd3 174.9(3) . .
C35 O14 Gd1 139.7(3) . 2_766
C40 O15 Gd4 150.2(3) . .
C40 O15 Gd5 83.9(2) . .
Gd4 O15 Gd5 92.93(8) . .
C40 O16 Gd5 105.2(2) . .
C45 O17 Gd4 135.7(2) . .
C45 O18 Gd3 124.7(2) . 2_766
C45 O18 Gd1 123.4(2) . 2_766
Gd3 O18 Gd1 107.54(9) 2_766 2_766
C50 O19 Gd4 133.8(2) . .
C50 O20 Gd3 142.0(2) . 2_766
C55 O21 Gd5 90.5(2) . .
C55 O22 Gd5 94.2(3) . .
Gd4 O23 Gd2 108.95(10) . .
Gd4 O23 Gd1 108.28(10) . .
Gd2 O23 Gd1 98.05(9) . .
Gd4 O23 H23A 113.5 . .
Gd2 O23 H23A 113.5 . .
Gd1 O23 H23A 113.5 . .
Gd3 O24 Gd1 110.37(9) . .
Gd3 O24 Gd2 113.63(9) . .
Gd1 O24 Gd2 99.07(9) . .
Gd3 O24 H24A 111.1 . .
Gd1 O24 H24A 111.1 . .
Gd2 O24 H24A 111.1 . .
Gd5 O25 Gd2 113.30(11) . .
Gd5 O25 Gd4 106.32(10) . .
Gd2 O25 Gd4 108.85(10) . .
Gd5 O25 H25A 109.4 . .
Gd2 O25 H25A 109.4 . .
Gd4 O25 H25A 109.4 . .
Gd1 O26 Gd1 109.85(9) 2_766 .
Gd1 O26 Gd4 122.72(11) 2_766 .
Gd1 O26 Gd4 110.63(9) . .
Gd1 O26 H26A 93.3 2_766 .
Gd1 O26 H26A 109.3 . .
Gd4 O26 H26A 109.3 . .
Gd3 O1W H1WA 149.8 . .
Gd3 O1W H1WB 95.1 . .
H1WA O1W H1WB 107.7 . .
Gd5 O2W H2WA 122.5 . .
Gd5 O2W H2WB 109.7 . .
H2WA O2W H2WB 107.7 . .
C1 S1 C4 95.9(4) . .
C2 C1 S1 111.3(5) . .
C2 C1 H1 124.4 . .
S1 C1 H1 124.4 . .
C3 C2 C1 111.9(4) . .
C3 C2 C5 126.5(7) . .
C1 C2 C5 121.6(7) . .
C2 C3 C4 114.9(6) . .
C2 C3 H3 122.6 . .
C4 C3 H3 122.6 . .
C3 C4 S1 106.0(7) . .
C3 C4 H4 127.0 . .
S1 C4 H4 127.0 . .
C3' C4' S1' 109.0(8) . .
C3' C4' H4' 125.5 . .
S1' C4' H4' 125.5 . .
C2' C3' C4' 113.0(7) . .
C2' C3' H3' 123.5 . .
C4' C3' H3' 123.5 . .
C3' C2' C1' 114.5(7) . .
C3' C2' C5 126.5(14) . .
C1' C2' C5 118.9(15) . .
C2' C1' S1' 108.4(7) . .
C2' C1' H1' 125.8 . .
S1' C1' H1' 125.8 . .
C1' S1' C4' 95.2(6) . .
O1 C5 O2 124.0(4) . .
O1 C5 C2' 117.9(10) . .
O2 C5 C2' 118.1(10) . .
O1 C5 C2 117.6(5) . .
O2 C5 C2 118.4(5) . .
C2' C5 C2 0.9(6) . .
C6 S2 C9 92.2(5) . .
C7 C6 S2 111.2(4) . .
C7 C6 H6 124.4 . .
S2 C6 H6 124.4 . .
C6 C7 C8 112.5(4) . .
C6 C7 C10 120.4(7) . .
C8 C7 C10 127.1(7) . .
C9 C8 C7 112.3(6) . .
C9 C8 H8 123.8 . .
C7 C8 H8 123.8 . .
C8 C9 S2 111.8(8) . .
C8 C9 H9 124.1 . .
S2 C9 H9 124.1 . .
C8' C9' S2' 111.2(9) . .
C8' C9' H9' 124.4 . .
S2' C9' H9' 124.4 . .
C9' C8' C7' 112.3(8) . .
C9' C8' H8' 123.8 . .
C7' C8' H8' 123.8 . .
C6' C7' C8' 112.7(7) . .
C6' C7' C10 116.8(19) . .
C8' C7' C10 130.5(19) . .
C7' C6' S2' 111.1(8) . .
C7' C6' H6' 124.4 . .
S2' C6' H6' 124.4 . .
C6' S2' C9' 92.6(7) . .
O3 C10 O4 121.5(3) . .
O3 C10 C7' 116.1(12) . .
O4 C10 C7' 122.4(13) . .
O3 C10 C7 120.9(5) . .
O4 C10 C7 117.5(5) . .
C7' C10 C7 4.9(16) . .
O3 C10 Gd2 69.22(19) . .
O4 C10 Gd2 52.48(19) . .
C7' C10 Gd2 171.5(8) . .
C7 C10 Gd2 167.4(4) . .
C11 S3 C14 93.8(6) . .
C12 C11 S3 109.5(8) . .
C12 C11 H11 125.3 . .
S3 C11 H11 125.3 . .
C11 C12 C13 113.7(7) . .
C11 C12 C15 112.6(13) . .
C13 C12 C15 133.7(13) . .
C14 C13 C12 113.5(8) . .
C14 C13 H13 123.2 . .
C12 C13 H13 123.2 . .
C13 C14 S3 109.5(8) . .
C13 C14 H14 125.2 . .
S3 C14 H14 125.2 . .
C13' C14' S3' 110.3(9) . .
C13' C14' H14' 124.9 . .
S3' C14' H14' 124.9 . .
C14' C13' C12' 112.7(8) . .
C14' C13' H13' 123.6 . .
C12' C13' H13' 123.6 . .
C11' C12' C13' 113.7(6) . .
C11' C12' C15 123.5(11) . .
C13' C12' C15 122.8(10) . .
C12' C11' S3' 109.8(6) . .
C12' C11' H11' 125.1 . .
S3' C11' H11' 125.1 . .
C11' S3' C14' 93.5(6) . .
C13" C14" S3" 109.7(8) . .
C13" C14" H14" 125.2 . .
S3" C14" H14" 125.2 . .
C14" C13" C12" 113.5(7) . .
C14" C13" H13" 123.2 . .
C12" C13" H13" 123.2 . .
C11" C12" C13" 113.8(6) . .
C11" C12" C15 127.0(9) . .
C13" C12" C15 119.2(8) . .
C12" C11" S3" 109.1(7) . .
C12" C11" H11" 125.4 . .
S3" C11" H11" 125.4 . .
C14" S3" C11" 93.9(6) . .
O5 C15 O6 125.6(4) . .
O5 C15 C12" 114.1(6) . .
O6 C15 C12" 120.0(6) . .
O5 C15 C12 123.2(7) . .
O6 C15 C12 109.5(8) . .
C12" C15 C12 21.6(7) . .
O5 C15 C12' 117.7(7) . .
O6 C15 C12' 116.7(7) . .
C12" C15 C12' 7.7(5) . .
C12 C15 C12' 13.8(9) . .
C16 S4 C19 93.0(7) . .
C17 C16 S4 110.7(6) . .
C17 C16 H16 124.7 . .
S4 C16 H16 124.7 . .
C16 C17 C18 113.2(5) . .
C16 C17 C20 119.7(11) . .
C18 C17 C20 127.1(11) . .
C19 C18 C17 114.4(8) . .
C19 C18 H18 122.8 . .
C17 C18 H18 122.8 . .
C18 C19 S4 108.7(10) . .
C18 C19 H19 125.6 . .
S4 C19 H19 125.6 . .
C18' C19' S4' 109.2(10) . .
C18' C19' H19' 125.4 . .
S4' C19' H19' 125.4 . .
C19' C18' C17' 114.7(8) . .
C19' C18' H18' 122.6 . .
C17' C18' H18' 122.6 . .
C16' C17' C18' 113.5(6) . .
C16' C17' C20 116.0(17) . .
C18' C17' C20 130.5(17) . .
C17' C16' S4' 109.8(8) . .
C17' C16' H16' 125.1 . .
S4' C16' H16' 125.1 . .
C16' S4' C19' 92.8(8) . .
O7 C20 O8 118.9(3) . .
O7 C20 C17 122.0(9) . .
O8 C20 C17 119.0(8) . .
O7 C20 C17' 117.0(12) . .
O8 C20 C17' 124.1(12) . .
C17 C20 C17' 5.1(19) . .
O7 C20 Gd3 63.02(19) . .
O8 C20 Gd3 55.90(18) . .
C17 C20 Gd3 174.5(8) . .
C17' C20 Gd3 177.4(3) . .
C21 S5 C24 94.8(7) . .
C22 C21 S5 110.4(5) . .
C22 C21 H21 124.8 . .
S5 C21 H21 124.8 . .
C21 C22 C23 111.9(5) . .
C21 C22 C25 127.2(7) . .
C23 C22 C25 120.9(7) . .
C24 C23 C22 114.1(8) . .
C24 C23 H23 123.0 . .
C22 C23 H23 123.0 . .
C23 C24 S5 108.9(9) . .
C23 C24 H24 125.6 . .
S5 C24 H24 125.6 . .
C23' C24' S5' 109.6(9) . .
C23' C24' H24' 125.2 . .
S5' C24' H24' 125.2 . .
C24' C23' C22' 112.7(8) . .
C24' C23' H23' 123.7 . .
C22' C23' H23' 123.7 . .
C21' C22' C23' 113.7(6) . .
C21' C22' C25 128.3(13) . .
C23' C22' C25 118.0(12) . .
C22' C21' S5' 108.9(8) . .
C22' C21' H21' 125.6 . .
S5' C21' H21' 125.6 . .
C21' S5' C24' 95.1(7) . .
O9 C25 O10 125.0(3) . .
O9 C25 C22' 123.9(8) . .
O10 C25 C22' 111.0(8) . .
O9 C25 C22 114.3(5) . .
O10 C25 C22 120.6(5) . .
C22' C25 C22 10.0(11) . .
C29 S6 C26 94.7(9) . .
C27 C26 S6 108.9(8) . .
C27 C26 H26 125.6 . .
S6 C26 H26 125.6 . .
C26 C27 C28 113.8(8) . .
C26 C27 C30 117.7(9) . .
C28 C27 C30 128.5(9) . .
C27 C28 C29 114.4(12) . .
C27 C28 H28 122.8 . .
C29 C28 H28 122.8 . .
C28 C29 S6 108.2(13) . .
C28 C29 H29 125.9 . .
S6 C29 H29 125.9 . .
C28' C29' S6' 105.9(16) . .
C28' C29' H29' 127.0 . .
S6' C29' H29' 127.0 . .
C27' C28' C29' 119.2(17) . .
C27' C28' H28' 120.4 . .
C29' C28' H28' 120.4 . .
C28' C27' C26' 109.4(12) . .
C28' C27' C30 136.6(16) . .
C26' C27' C30 114.0(12) . .
C27' C26' S6' 111.1(11) . .
C27' C26' H26' 124.4 . .
S6' C26' H26' 124.4 . .
C29' S6' C26' 94.3(11) . .
O11 C30 O12 120.1(3) . .
O11 C30 C27 118.3(5) . .
O12 C30 C27 121.6(6) . .
O11 C30 C27' 124.5(8) . .
O12 C30 C27' 115.3(8) . .
C27 C30 C27' 6.4(11) . .
O11 C30 Gd5 61.66(19) . .
O12 C30 Gd5 60.52(19) . .
C27 C30 Gd5 167.45(17) . .
C27' C30 Gd5 167.4(4) . .
C31 S7 C34 90.1(8) . .
C32 C31 S7 113.7(8) . .
C32 C31 H31 123.1 . .
S7 C31 H31 123.1 . .
C31 C32 C33 111.5(7) . .
C31 C32 C35 121.4(11) . .
C33 C32 C35 127.1(11) . .
C34 C33 C32 111.0(11) . .
C34 C33 H33 124.5 . .
C32 C33 H33 124.5 . .
C33 C34 S7 113.6(12) . .
C33 C34 H34 123.2 . .
S7 C34 H34 123.2 . .
C33' C34' S7' 113.3(16) . .
C33' C34' H34' 123.4 . .
S7' C34' H34' 123.4 . .
C34' C33' C32' 110.8(17) . .
C34' C33' H33' 124.6 . .
C32' C33' H33' 124.6 . .
C31' C32' C33' 112.4(13) . .
C31' C32' C35 118.7(19) . .
C33' C32' C35 129(2) . .
C32' C31' S7' 112.3(11) . .
C32' C31' H31' 123.8 . .
S7' C31' H31' 123.9 . .
C31' S7' C34' 91.2(11) . .
O14 C35 O13 124.0(4) . .
O14 C35 C32' 115.7(13) . .
O13 C35 C32' 120.3(14) . .
O14 C35 C32 118.2(8) . .
O13 C35 C32 117.8(8) . .
C32' C35 C32 3(2) . .
C36 S8 C39 92.1(5) . .
C37 C36 S8 110.3(5) . .
C37 C36 H36 124.9 . .
S8 C36 H36 124.9 . .
C36 C37 C38 114.1(4) . .
C36 C37 C40 120.0(6) . .
C38 C37 C40 125.9(5) . .
C39 C38 C37 113.9(6) . .
C39 C38 H38 123.1 . .
C37 C38 H38 123.1 . .
C38 C39 S8 109.6(7) . .
C38 C39 H39 125.2 . .
S8 C39 H39 125.2 . .
C38' C39' S8' 109.0(10) . .
C38' C39' H39' 125.5 . .
S8' C39' H39' 125.5 . .
C39' C38' C37' 114.8(8) . .
C39' C38' H38' 122.6 . .
C37' C38' H38' 122.6 . .
C36' C37' C38' 114.3(7) . .
C36' C37' C40 107.0(11) . .
C38' C37' C40 138.6(11) . .
C37' C36' S8' 109.7(9) . .
C37' C36' H36' 125.2 . .
S8' C36' H36' 125.2 . .
C36' S8' C39' 92.2(8) . .
O16 C40 O15 121.9(3) . .
O16 C40 C37 116.1(4) . .
O15 C40 C37 121.9(4) . .
O16 C40 C37' 127.6(6) . .
O15 C40 C37' 109.7(7) . .
C37 C40 C37' 13.5(8) . .
O16 C40 Gd5 51.05(17) . .
O15 C40 Gd5 71.09(19) . .
C37 C40 Gd5 165.0(3) . .
C37' C40 Gd5 166.2(4) . .
C41 S9 C44 93.7(6) . .
C42 C41 S9 109.9(5) . .
C42 C41 H41 125.1 . .
S9 C41 H41 125.1 . .
C41 C42 C43 113.3(4) . .
C41 C42 C45 119.1(9) . .
C43 C42 C45 127.6(9) . .
C44 C43 C42 114.3(7) . .
C44 C43 H43 122.8 . .
C42 C43 H43 122.8 . .
C43 C44 S9 108.8(9) . .
C43 C44 H44 125.6 . .
S9 C44 H44 125.6 . .
C43' C44' S9' 109.3(9) . .
C43' C44' H44' 125.4 . .
S9' C44' H44' 125.4 . .
C44' C43' C42' 114.1(8) . .
C44' C43' H43' 123.0 . .
C42' C43' H43' 123.0 . .
C41' C42' C43' 113.8(7) . .
C41' C42' C45 117.0(19) . .
C43' C42' C45 129.2(19) . .
C42' C41' S9' 109.4(8) . .
C42' C41' H41' 125.3 . .
S9' C41' H41' 125.3 . .
C41' S9' C44' 93.4(8) . .
O17 C45 O18 124.6(3) . .
O17 C45 C42 118.5(6) . .
O18 C45 C42 116.9(6) . .
O17 C45 C42' 123.0(10) . .
O18 C45 C42' 112.2(10) . .
C42 C45 C42' 6.7(17) . .
C46 S10 C49 92.6(8) . .
C47 C46 S10 110.9(6) . .
C47 C46 H46 124.5 . .
S10 C46 H46 124.5 . .
C46 C47 C48 112.7(5) . .
C46 C47 C50 119.8(14) . .
C48 C47 C50 127.4(14) . .
C49 C48 C47 112.5(9) . .
C49 C48 H48 123.7 . .
C47 C48 H48 123.7 . .
C48 C49 S10 111.2(10) . .
C48 C49 H49 124.4 . .
S10 C49 H49 124.4 . .
C48' C49' S10' 111.2(11) . .
C48' C49' H49' 124.4 . .
S10' C49' H49' 124.4 . .
C49' C48' C47' 112.7(9) . .
C49' C48' H48' 123.6 . .
C47' C48' H48' 123.6 . .
C46' C47' C48' 112.2(6) . .
C46' C47' C50 120.4(17) . .
C48' C47' C50 127.5(17) . .
C47' C46' S10' 111.7(8) . .
C47' C46' H46' 124.2 . .
S10' C46' H46' 124.2 . .
C46' S10' C49' 92.3(9) . .
O19 C50 O20 124.1(3) . .
O19 C50 C47 119.7(10) . .
O20 C50 C47 116.2(10) . .
O19 C50 C47' 115.8(12) . .
O20 C50 C47' 120.1(13) . .
C47 C50 C47' 4.5(19) . .
C54 S11 C51 90.7(9) . .
C52 C51 S11 112.9(8) . .
C52 C51 H51 123.5 . .
S11 C51 H51 123.5 . .
C51 C52 C53 111.5(6) . .
C51 C52 C55 119.3(17) . .
C53 C52 C55 129.2(17) . .
C54 C53 C52 111.7(9) . .
C54 C53 H53 124.1 . .
C52 C53 H53 124.1 . .
C53 C54 S11 113.1(12) . .
C53 C54 H54 123.4 . .
S11 C54 H54 123.4 . .
C53' C54' S11' 113.5(12) . .
C53' C54' H54' 123.3 . .
S11' C54' H54' 123.3 . .
C54' C53' C52' 111.4(9) . .
C54' C53' H53' 124.3 . .
C52' C53' H53' 124.3 . .
C51' C52' C53' 111.2(7) . .
C51' C52' C55 119(2) . .
C53' C52' C55 130.1(19) . .
C52' C51' S11' 113.9(9) . .
C52' C51' H51' 123.1 . .
S11' C51' H51' 123.1 . .
C51' S11' C54' 90.1(10) . .
O22 C55 O21 121.4(4) . .
O22 C55 C52' 122.3(14) . .
O21 C55 C52' 116.3(14) . .
O22 C55 C52 118.4(12) . .
O21 C55 C52 120.2(12) . .
C52' C55 C52 4(2) . .
O22 C55 Gd5 58.9(2) . .
O21 C55 Gd5 62.4(2) . .
C52' C55 Gd5 178.7(14) . .
C52 C55 Gd5 177.3(12) . .

loop_
_geom_bond_atom_site_label_1
_geom_bond_atom_site_label_2
_geom_bond_distance
_geom_bond_site_symmetry_2
Gd1 O3 2.339(3) .
Gd1 O14 2.356(3) 2_766
Gd1 O26 2.367(3) 2_766
Gd1 O26 2.384(2) .
Gd1 O1 2.402(3) .
Gd1 O24 2.408(3) .
Gd1 O23 2.467(2) .
Gd1 O18 2.478(2) 2_766
Gd1 Gd2 3.6815(10) .
Gd1 Gd1 3.8884(9) 2_766
Gd1 Gd4 3.9276(10) .
Gd1 Gd3 3.9342(11) .
Gd2 O9 2.322(3) .
Gd2 O25 2.375(3) .
Gd2 O4 2.408(3) .
Gd2 O23 2.409(2) .
Gd2 O7 2.416(2) .
Gd2 O5 2.418(3) .
Gd2 O24 2.431(2) .
Gd2 O11 2.732(3) .
Gd2 O3 2.775(3) .
Gd2 C10 2.960(4) .
Gd2 Gd4 3.8968(9) .
Gd3 O6 2.307(3) .
Gd3 O13 2.310(3) .
Gd3 O20 2.366(3) 2_766
Gd3 O24 2.385(2) .
Gd3 O18 2.399(3) 2_766
Gd3 O8 2.440(3) .
Gd3 O1W 2.459(2) .
Gd3 O7 2.598(3) .
Gd3 C20 2.914(4) .
Gd4 O19 2.309(3) .
Gd4 O2 2.354(3) 2_766
Gd4 O15 2.371(3) .
Gd4 O23 2.379(3) .
Gd4 O26 2.392(2) .
Gd4 O25 2.416(3) .
Gd4 O17 2.456(3) .
Gd4 O12 2.635(3) .
Gd4 Gd5 3.8078(11) .
Gd5 O10 2.307(3) .
Gd5 O25 2.342(2) .
Gd5 O22 2.402(3) .
Gd5 O2W 2.422(2) .
Gd5 O16 2.423(3) .
Gd5 O21 2.480(3) .
Gd5 O12 2.497(3) .
Gd5 O11 2.523(3) .
Gd5 C55 2.797(4) .
Gd5 O15 2.861(3) .
Gd5 C30 2.865(4) .
Gd5 C40 3.007(4) .
O1 C5 1.244(5) .
O2 C5 1.270(5) .
O2 Gd4 2.354(3) 2_766
O3 C10 1.258(4) .
O4 C10 1.265(4) .
O5 C15 1.250(5) .
O6 C15 1.269(4) .
O7 C20 1.248(4) .
O8 C20 1.272(4) .
O9 C25 1.256(4) .
O10 C25 1.260(5) .
O11 C30 1.263(4) .
O12 C30 1.278(4) .
O13 C35 1.260(4) .
O14 C35 1.249(4) .
O14 Gd1 2.356(3) 2_766
O15 C40 1.277(4) .
O16 C40 1.256(4) .
O17 C45 1.248(4) .
O18 C45 1.291(4) .
O18 Gd3 2.399(3) 2_766
O18 Gd1 2.478(2) 2_766
O19 C50 1.263(4) .
O20 C50 1.268(4) .
O20 Gd3 2.366(3) 2_766
O21 C55 1.273(5) .
O22 C55 1.269(4) .
O23 H23A 1.0000 .
O24 H24A 1.0000 .
O25 H25A 1.0000 .
O26 Gd1 2.367(3) 2_766
O26 H26A 0.8500 .
O1W H1WA 0.8499 .
O1W H1WB 0.8501 .
O2W H2WA 0.8499 .
O2W H2WB 0.8501 .
S1 C1 1.672(6) .
S1 C4 1.741(8) .
C1 C2 1.405(9) .
C1 H1 0.9500 .
C2 C3 1.403(12) .
C2 C5 1.487(6) .
C3 C4 1.441(10) .
C3 H3 0.9500 .
C4 H4 0.9500 .
C4' C3' 1.418(12) .
C4' S1' 1.722(9) .
C4' H4' 0.9500 .
C3' C2' 1.385(15) .
C3' H3' 0.9500 .
C2' C1' 1.424(12) .
C2' C5 1.480(8) .
C1' S1' 1.706(9) .
C1' H1' 0.9500 .
S2 C6 1.715(6) .
S2 C9 1.717(9) .
C6 C7 1.376(8) .
C6 H6 0.9500 .
C7 C8 1.427(9) .
C7 C10 1.498(6) .
C8 C9 1.363(11) .
C8 H8 0.9500 .
C9 H9 0.9500 .
C9' C8' 1.374(12) .
C9' S2' 1.713(9) .
C9' H9' 0.9500 .
C8' C7' 1.421(13) .
C8' H8' 0.9500 .
C7' C6' 1.375(12) .
C7' C10 1.486(8) .
C6' S2' 1.709(9) .
C6' H6' 0.9500 .
S3 C11 1.713(9) .
S3 C14 1.714(9) .
C11 C12 1.381(13) .
C11 H11 0.9500 .
C12 C13 1.398(16) .
C12 C15 1.493(8) .
C13 C14 1.380(13) .
C13 H13 0.9500 .
C14 H14 0.9500 .
C14' C13' 1.385(13) .
C14' S3' 1.713(9) .
C14' H14' 0.9500 .
C13' C12' 1.402(16) .
C13' H13' 0.9500 .
C12' C11' 1.386(13) .
C12' C15 1.509(7) .
C11' S3' 1.708(8) .
C11' H11' 0.9500 .
C14" C13" 1.378(13) .
C14" S3" 1.709(9) .
C14" H14" 0.9500 .
C13" C12" 1.395(15) .
C13" H13" 0.9500 .
C12" C11" 1.383(13) .
C12" C15 1.486(7) .
C11" S3" 1.715(9) .
C11" H11" 0.9500 .
S4 C16 1.732(9) .
S4 C19 1.758(10) .
C16 C17 1.354(15) .
C16 H16 0.9500 .
C17 C18 1.434(16) .
C17 C20 1.484(6) .
C18 C19 1.365(16) .
C18 H18 0.9500 .
C19 H19 0.9500 .
C19' C18' 1.353(16) .
C19' S4' 1.754(10) .
C19' H19' 0.9500 .
C18' C17' 1.430(19) .
C18' H18' 0.9500 .
C17' C16' 1.359(17) .
C17' C20 1.498(7) .
C16' S4' 1.749(11) .
C16' H16' 0.9500 .
S5 C21 1.696(9) .
S5 C24 1.698(11) .
C21 C22 1.354(12) .
C21 H21 0.9500 .
C22 C23 1.439(14) .
C22 C25 1.512(6) .
C23 C24 1.359(14) .
C23 H23 0.9500 .
C24 H24 0.9500 .
C24' C23' 1.354(15) .
C24' S5' 1.697(10) .
C24' H24' 0.9500 .
C23' C22' 1.435(17) .
C23' H23' 0.9500 .
C22' C21' 1.356(15) .
C22' C25 1.476(7) .
C21' S5' 1.697(11) .
C21' H21' 0.9500 .
S6 C29 1.722(12) .
S6 C26 1.725(11) .
C26 C27 1.387(14) .
C26 H26 0.9500 .
C27 C28 1.397(13) .
C27 C30 1.481(7) .
C28 C29 1.398(15) .
C28 H28 0.9500 .
C29 H29 0.9500 .
C29' C28' 1.392(16) .
C29' S6' 1.726(12) .
C29' H29' 0.9500 .
C28' C27' 1.387(16) .
C28' H28' 0.9500 .
C27' C26' 1.395(16) .
C27' C30 1.491(9) .
C26' S6' 1.729(12) .
C26' H26' 0.9500 .
S7 C31 1.695(10) .
S7 C34 1.704(11) .
C31 C32 1.365(13) .
C31 H31 0.9500 .
C32 C33 1.416(12) .
C32 C35 1.493(7) .
C33 C34 1.367(15) .
C33 H33 0.9500 .
C34 H34 0.9500 .
C34' C33' 1.362(16) .
C34' S7' 1.690(11) .
C34' H34' 0.9500 .
C33' C32' 1.411(16) .
C33' H33' 0.9500 .
C32' C31' 1.364(17) .
C32' C35 1.492(9) .
C31' S7' 1.689(12) .
C31' H31' 0.9500 .
S8 C36 1.731(7) .
S8 C39 1.753(8) .
C36 C37 1.359(9) .
C36 H36 0.9500 .
C37 C38 1.402(10) .
C37 C40 1.482(6) .
C38 C39 1.363(10) .
C38 H38 0.9500 .
C39 H39 0.9500 .
C39' C38' 1.357(12) .
C39' S8' 1.762(10) .
C39' H39' 0.9500 .
C38' C37' 1.397(13) .
C38' H38' 0.9500 .
C37' C36' 1.361(12) .
C37' C40 1.493(8) .
C36' S8' 1.746(10) .
C36' H36' 0.9500 .
S9 C41 1.710(7) .
S9 C44 1.734(9) .
C41 C42 1.391(11) .
C41 H41 0.9500 .
C42 C43 1.391(11) .
C42 C45 1.485(6) .
C43 C44 1.386(12) .
C43 H43 0.9500 .
C44 H44 0.9500 .
C44' C43' 1.381(13) .
C44' S9' 1.729(10) .
C44' H44' 0.9500 .
C43' C42' 1.393(15) .
C43' H43' 0.9500 .
C42' C41' 1.385(14) .
C42' C45 1.491(8) .
C41' S9' 1.724(10) .
C41' H41' 0.9500 .
S10 C46 1.714(11) .
S10 C49 1.718(11) .
C46 C47 1.364(18) .
C46 H46 0.9500 .
C47 C48 1.43(2) .
C47 C50 1.479(6) .
C48 C49 1.358(18) .
C48 H48 0.9500 .
C49 H49 0.9500 .
C49' C48' 1.361(18) .
C49' S10' 1.716(11) .
C49' H49' 0.9500 .
C48' C47' 1.43(2) .
C48' H48' 0.9500 .
C47' C46' 1.359(19) .
C47' C50 1.492(7) .
C46' S10' 1.714(12) .
C46' H46' 0.9500 .
S11 C54 1.713(14) .
S11 C51 1.715(13) .
C51 C52 1.36(2) .
C51 H51 0.9500 .
C52 C53 1.44(2) .
C52 C55 1.493(11) .
C53 C54 1.36(2) .
C53 H53 0.9500 .
C54 H54 0.9500 .
C54' C53' 1.36(2) .
C54' S11' 1.714(14) .
C54' H54' 0.9500 .
C53' C52' 1.44(3) .
C53' H53' 0.9500 .
C52' C51' 1.35(2) .
C52' C55 1.476(10) .
C51' S11' 1.709(14) .
C51' H51' 0.9500 .

loop_
_geom_hbond_atom_site_label_D
_geom_hbond_atom_site_label_H
_geom_hbond_atom_site_label_A
_geom_hbond_distance_DH
_geom_hbond_distance_HA
_geom_hbond_distance_DA
_geom_hbond_angle_DHA
_geom_hbond_site_symmetry_A
O24 H24A O2 1.00 2.17 3.118(4) 157.8 2_766
O26 H26A O13 0.85 2.19 2.960(4) 151.3 2_766
O26 H26A O24 0.85 2.57 3.050(3) 117.2 2_766
O1W H1WA O8 0.85 1.97 2.704(3) 144.6 2_666
O1W H1WB O6 0.85 2.13 2.681(3) 122.0 .
O2W H2WA O16 0.85 2.00 2.722(3) 141.6 2_775
O2W H2WB O21 0.85 1.98 2.756(3) 150.6 2_775
C1 H1 O15 0.95 2.47 3.238(7) 137.4 2_766
C1 H1 O22 0.95 2.60 3.353(7) 136.3 2_766
C4 H4 S8 0.95 3.02 3.560(10) 117.5 1_545
C3' H3' O22 0.95 2.65 3.425(16) 139.2 2_766
C6 H6 O1 0.95 2.41 3.354(8) 170.0 .
C9 H9 O2W 0.95 2.66 3.493(14) 146.8 2_765
C8' H8' O1 0.95 2.52 3.382(17) 150.7 .
C6' H6' S6' 0.95 2.96 3.86(2) 159.5 2_765
C14' H14' S7' 0.95 2.97 3.513(16) 117.3 2_676
C13' H13' S5' 0.95 2.98 3.433(15) 110.5 2_675
C11" H11" O22 0.95 2.26 3.182(11) 163.8 .
C16 H16 O4 0.95 2.46 3.241(10) 139.5 .
C16 H16 O9 0.95 2.63 3.453(12) 144.9 .
C19 H19 S6 0.95 2.79 3.675(14) 155.1 1_455
C18' H18' O4 0.95 2.37 3.199(13) 145.4 .
C28 H28 O4 0.95 2.56 3.243(12) 129.3 .
C29' H29' S4' 0.95 2.92 3.598(18) 128.9 1_655
C26' H26' O4 0.95 2.37 3.130(17) 136.4 .
C33 H33 O1W 0.95 2.56 3.489(14) 166.1 .
C34 H34 S3 0.95 2.94 3.60(2) 127.5 2_676
C34 H34 S9 0.95 2.86 3.594(14) 135.2 1_455
C34' H34' S8' 0.95 2.65 3.42(2) 138.1 2_776
C31' H31' O1W 0.95 2.52 3.46(2) 168.1 .
C39 H39 S7 0.95 2.94 3.512(11) 119.7 2_776
C39' H39' S1' 0.95 2.85 3.381(19) 116.6 1_565
C38' H38' S1' 0.95 2.75 3.35(2) 122.3 1_565
C41 H41 O3 0.95 2.64 3.516(8) 153.0 2_766
C44' H44' S11' 0.95 2.70 3.577(18) 153.7 2_776
C43' H43' O3 0.95 2.63 3.477(12) 148.3 2_766
C46 H46 O12 0.95 2.61 3.530(13) 162.4 .
C48' H48' O12 0.95 2.58 3.489(15) 160.9 .
C46' H46' O8 0.95 2.66 3.379(19) 133.4 1_655
C53 H53 S1 0.95 2.87 3.705(15) 147.1 2_766
C53 H53 S3 0.95 2.85 3.515(19) 128.1 .

loop_
_geom_torsion_atom_site_label_1
_geom_torsion_atom_site_label_2
_geom_torsion_atom_site_label_3
_geom_torsion_atom_site_label_4
_geom_torsion
_geom_torsion_site_symmetry_1
_geom_torsion_site_symmetry_4
O3 Gd1 Gd2 O9 -1.5(3) . .
O14 Gd1 Gd2 O9 76.5(3) 2_766 .
O26 Gd1 Gd2 O9 -136.6(3) 2_766 .
O26 Gd1 Gd2 O9 153.8(3) . .
O1 Gd1 Gd2 O9 -3.1(3) . .
O24 Gd1 Gd2 O9 -132.1(3) . .
O23 Gd1 Gd2 O9 105.1(3) . .
O18 Gd1 Gd2 O9 -70.3(3) 2_766 .
Gd1 Gd1 Gd2 O9 -174.4(3) 2_766 .
Gd4 Gd1 Gd2 O9 142.1(3) . .
Gd3 Gd1 Gd2 O9 -98.6(3) . .
O3 Gd1 Gd2 O25 -157.70(11) . .
O14 Gd1 Gd2 O25 -79.66(10) 2_766 .
O26 Gd1 Gd2 O25 67.16(9) 2_766 .
O26 Gd1 Gd2 O25 -2.42(9) . .
O1 Gd1 Gd2 O25 -159.24(11) . .
O24 Gd1 Gd2 O25 71.73(11) . .
O23 Gd1 Gd2 O25 -51.13(12) . .
O18 Gd1 Gd2 O25 133.50(9) 2_766 .
Gd1 Gd1 Gd2 O25 29.44(7) 2_766 .
Gd4 Gd1 Gd2 O25 -14.12(7) . .
Gd3 Gd1 Gd2 O25 105.18(7) . .
O3 Gd1 Gd2 O4 -18.86(11) . .
O14 Gd1 Gd2 O4 59.17(9) 2_766 .
O26 Gd1 Gd2 O4 -154.00(9) 2_766 .
O26 Gd1 Gd2 O4 136.42(9) . .
O1 Gd1 Gd2 O4 -20.41(11) . .
O24 Gd1 Gd2 O4 -149.44(10) . .
O23 Gd1 Gd2 O4 87.70(12) . .
O18 Gd1 Gd2 O4 -87.67(9) 2_766 .
Gd1 Gd1 Gd2 O4 168.27(6) 2_766 .
Gd4 Gd1 Gd2 O4 124.71(6) . .
Gd3 Gd1 Gd2 O4 -115.99(6) . .
O3 Gd1 Gd2 O23 -106.57(13) . .
O14 Gd1 Gd2 O23 -28.53(12) 2_766 .
O26 Gd1 Gd2 O23 118.29(12) 2_766 .
O26 Gd1 Gd2 O23 48.71(12) . .
O1 Gd1 Gd2 O23 -108.11(13) . .
O24 Gd1 Gd2 O23 122.86(13) . .
O18 Gd1 Gd2 O23 -175.37(11) 2_766 .
Gd1 Gd1 Gd2 O23 80.57(10) 2_766 .
Gd4 Gd1 Gd2 O23 37.01(10) . .
Gd3 Gd1 Gd2 O23 156.31(10) . .
O3 Gd1 Gd2 O7 63.60(11) . .
O14 Gd1 Gd2 O7 141.63(10) 2_766 .
O26 Gd1 Gd2 O7 -71.54(9) 2_766 .
O26 Gd1 Gd2 O7 -141.12(9) . .
O1 Gd1 Gd2 O7 62.05(12) . .
O24 Gd1 Gd2 O7 -66.98(11) . .
O23 Gd1 Gd2 O7 170.16(12) . .
O18 Gd1 Gd2 O7 -5.21(9) 2_766 .
Gd1 Gd1 Gd2 O7 -109.27(7) 2_766 .
Gd4 Gd1 Gd2 O7 -152.83(7) . .
Gd3 Gd1 Gd2 O7 -33.53(7) . .
O3 Gd1 Gd2 O5 133.79(11) . .
O14 Gd1 Gd2 O5 -148.18(10) 2_766 .
O26 Gd1 Gd2 O5 -1.35(10) 2_766 .
O26 Gd1 Gd2 O5 -70.93(10) . .
O1 Gd1 Gd2 O5 132.25(12) . .
O24 Gd1 Gd2 O5 3.22(11) . .
O23 Gd1 Gd2 O5 -119.64(12) . .
O18 Gd1 Gd2 O5 64.99(10) 2_766 .
Gd1 Gd1 Gd2 O5 -39.07(7) 2_766 .
Gd4 Gd1 Gd2 O5 -82.63(7) . .
Gd3 Gd1 Gd2 O5 36.67(7) . .
O3 Gd1 Gd2 O24 130.58(12) . .
O14 Gd1 Gd2 O24 -151.39(11) 2_766 .
O26 Gd1 Gd2 O24 -4.56(10) 2_766 .
O26 Gd1 Gd2 O24 -74.14(10) . .
O1 Gd1 Gd2 O24 129.03(13) . .
O23 Gd1 Gd2 O24 -122.86(13) . .
O18 Gd1 Gd2 O24 61.77(10) 2_766 .
Gd1 Gd1 Gd2 O24 -42.29(8) 2_766 .
Gd4 Gd1 Gd2 O24 -85.85(8) . .
Gd3 Gd1 Gd2 O24 33.45(8) . .
O3 Gd1 Gd2 O11 -91.09(11) . .
O14 Gd1 Gd2 O11 -13.06(9) 2_766 .
O26 Gd1 Gd2 O11 133.77(9) 2_766 .
O26 Gd1 Gd2 O11 64.19(9) . .
O1 Gd1 Gd2 O11 -92.64(11) . .
O24 Gd1 Gd2 O11 138.33(10) . .
O23 Gd1 Gd2 O11 15.48(11) . .
O18 Gd1 Gd2 O11 -159.89(9) 2_766 .
Gd1 Gd1 Gd2 O11 96.04(6) 2_766 .
Gd4 Gd1 Gd2 O11 52.49(6) . .
Gd3 Gd1 Gd2 O11 171.78(6) . .
O14 Gd1 Gd2 O3 78.03(11) 2_766 .
O26 Gd1 Gd2 O3 -135.14(11) 2_766 .
O26 Gd1 Gd2 O3 155.28(11) . .
O1 Gd1 Gd2 O3 -1.55(13) . .
O24 Gd1 Gd2 O3 -130.58(12) . .
O23 Gd1 Gd2 O3 106.57(13) . .
O18 Gd1 Gd2 O3 -68.80(11) 2_766 .
Gd1 Gd1 Gd2 O3 -172.87(9) 2_766 .
Gd4 Gd1 Gd2 O3 143.58(9) . .
Gd3 Gd1 Gd2 O3 -97.13(9) . .
O3 Gd1 Gd2 C10 -12.87(11) . .
O14 Gd1 Gd2 C10 65.16(10) 2_766 .
O26 Gd1 Gd2 C10 -148.01(9) 2_766 .
O26 Gd1 Gd2 C10 142.41(9) . .
O1 Gd1 Gd2 C10 -14.42(11) . .
O24 Gd1 Gd2 C10 -143.45(11) . .
O23 Gd1 Gd2 C10 93.69(12) . .
O18 Gd1 Gd2 C10 -81.67(9) 2_766 .
Gd1 Gd1 Gd2 C10 174.26(7) 2_766 .
Gd4 Gd1 Gd2 C10 130.71(7) . .
Gd3 Gd1 Gd2 C10 -110.00(7) . .
O3 Gd1 Gd2 Gd4 -143.58(9) . .
O14 Gd1 Gd2 Gd4 -65.55(7) 2_766 .
O26 Gd1 Gd2 Gd4 81.28(7) 2_766 .
O26 Gd1 Gd2 Gd4 11.70(6) . .
O1 Gd1 Gd2 Gd4 -145.12(9) . .
O24 Gd1 Gd2 Gd4 85.85(8) . .
O23 Gd1 Gd2 Gd4 -37.01(10) . .
O18 Gd1 Gd2 Gd4 147.62(6) 2_766 .
Gd1 Gd1 Gd2 Gd4 43.554(13) 2_766 .
Gd3 Gd1 Gd2 Gd4 119.295(16) . .
O3 Gd1 Gd3 O6 -83.94(11) . .
O14 Gd1 Gd3 O6 -64.3(4) 2_766 .
O26 Gd1 Gd3 O6 110.46(11) 2_766 .
O26 Gd1 Gd3 O6 52.02(11) . .
O1 Gd1 Gd3 O6 -161.78(12) . .
O24 Gd1 Gd3 O6 5.13(14) . .
O23 Gd1 Gd3 O6 -18.72(11) . .
O18 Gd1 Gd3 O6 -159.54(13) 2_766 .
Gd2 Gd1 Gd3 O6 -34.11(9) . .
Gd1 Gd1 Gd3 O6 80.57(9) 2_766 .
Gd4 Gd1 Gd3 O6 17.02(9) . .
O3 Gd1 Gd3 O13 -164.61(9) . .
O14 Gd1 Gd3 O13 -145.0(4) 2_766 .
O26 Gd1 Gd3 O13 29.80(9) 2_766 .
O26 Gd1 Gd3 O13 -28.65(9) . .
O1 Gd1 Gd3 O13 117.55(10) . .
O24 Gd1 Gd3 O13 -75.53(12) . .
O23 Gd1 Gd3 O13 -99.38(9) . .
O18 Gd1 Gd3 O13 119.79(12) 2_766 .
Gd2 Gd1 Gd3 O13 -114.78(7) . .
Gd1 Gd1 Gd3 O13 -0.10(7) 2_766 .
Gd4 Gd1 Gd3 O13 -63.65(7) . .
O3 Gd1 Gd3 O20 117.73(9) . 2_766
O14 Gd1 Gd3 O20 137.4(4) 2_766 2_766
O26 Gd1 Gd3 O20 -47.86(9) 2_766 2_766
O26 Gd1 Gd3 O20 -106.31(9) . 2_766
O1 Gd1 Gd3 O20 39.89(10) . 2_766
O24 Gd1 Gd3 O20 -153.19(12) . 2_766
O23 Gd1 Gd3 O20 -177.04(9) . 2_766
O18 Gd1 Gd3 O20 42.13(12) 2_766 2_766
Gd2 Gd1 Gd3 O20 167.56(7) . 2_766
Gd1 Gd1 Gd3 O20 -77.76(7) 2_766 2_766
Gd4 Gd1 Gd3 O20 -141.31(7) . 2_766
O3 Gd1 Gd3 O24 -89.08(12) . .
O14 Gd1 Gd3 O24 -69.4(4) 2_766 .
O26 Gd1 Gd3 O24 105.33(12) 2_766 .
O26 Gd1 Gd3 O24 46.88(12) . .
O1 Gd1 Gd3 O24 -166.91(13) . .
O23 Gd1 Gd3 O24 -23.85(12) . .
O18 Gd1 Gd3 O24 -164.68(14) 2_766 .
Gd2 Gd1 Gd3 O24 -39.25(10) . .
Gd1 Gd1 Gd3 O24 75.44(10) 2_766 .
Gd4 Gd1 Gd3 O24 11.88(10) . .
O3 Gd1 Gd3 O18 75.60(12) . 2_766
O14 Gd1 Gd3 O18 95.2(4) 2_766 2_766
O26 Gd1 Gd3 O18 -89.99(12) 2_766 2_766
O26 Gd1 Gd3 O18 -148.44(11) . 2_766
O1 Gd1 Gd3 O18 -2.24(13) . 2_766
O24 Gd1 Gd3 O18 164.68(14) . 2_766
O23 Gd1 Gd3 O18 140.83(12) . 2_766
Gd2 Gd1 Gd3 O18 125.43(10) . 2_766
Gd1 Gd1 Gd3 O18 -119.89(10) 2_766 2_766
Gd4 Gd1 Gd3 O18 176.56(10) . 2_766
O3 Gd1 Gd3 O8 20.24(9) . .
O14 Gd1 Gd3 O8 39.9(4) 2_766 .
O26 Gd1 Gd3 O8 -145.35(9) 2_766 .
O26 Gd1 Gd3 O8 156.20(9) . .
O1 Gd1 Gd3 O8 -57.60(10) . .
O24 Gd1 Gd3 O8 109.32(12) . .
O23 Gd1 Gd3 O8 85.47(9) . .
O18 Gd1 Gd3 O8 -55.36(12) 2_766 .
Gd2 Gd1 Gd3 O8 70.07(7) . .
Gd1 Gd1 Gd3 O8 -175.25(6) 2_766 .
Gd4 Gd1 Gd3 O8 121.20(7) . .
O3 Gd1 Gd3 O1W 150.7(3) . .
O14 Gd1 Gd3 O1W 170.4(5) 2_766 .
O26 Gd1 Gd3 O1W -14.9(2) 2_766 .
O26 Gd1 Gd3 O1W -73.3(3) . .
O1 Gd1 Gd3 O1W 72.9(3) . .
O24 Gd1 Gd3 O1W -120.2(3) . .
O23 Gd1 Gd3 O1W -144.0(2) . .
O18 Gd1 Gd3 O1W 75.1(3) 2_766 .
Gd2 Gd1 Gd3 O1W -159.4(2) . .
Gd1 Gd1 Gd3 O1W -44.8(2) 2_766 .
Gd4 Gd1 Gd3 O1W -108.3(2) . .
O3 Gd1 Gd3 O7 -18.07(8) . .
O14 Gd1 Gd3 O7 1.6(4) 2_766 .
O26 Gd1 Gd3 O7 176.33(8) 2_766 .
O26 Gd1 Gd3 O7 117.88(8) . .
O1 Gd1 Gd3 O7 -95.91(9) . .
O24 Gd1 Gd3 O7 71.00(12) . .
O23 Gd1 Gd3 O7 47.15(8) . .
O18 Gd1 Gd3 O7 -93.67(12) 2_766 .
Gd2 Gd1 Gd3 O7 31.75(6) . .
Gd1 Gd1 Gd3 O7 146.44(6) 2_766 .
Gd4 Gd1 Gd3 O7 82.88(6) . .
O3 Gd1 Gd3 C20 0.57(9) . .
O14 Gd1 Gd3 C20 20.2(4) 2_766 .
O26 Gd1 Gd3 C20 -165.03(9) 2_766 .
O26 Gd1 Gd3 C20 136.53(9) . .
O1 Gd1 Gd3 C20 -77.27(10) . .
O24 Gd1 Gd3 C20 89.64(12) . .
O23 Gd1 Gd3 C20 65.79(9) . .
O18 Gd1 Gd3 C20 -75.03(12) 2_766 .
Gd2 Gd1 Gd3 C20 50.40(7) . .
Gd1 Gd1 Gd3 C20 165.08(7) 2_766 .
Gd4 Gd1 Gd3 C20 101.53(7) . .
O3 Gd1 Gd3 Gd2 -49.83(7) . .
O14 Gd1 Gd3 Gd2 -30.2(4) 2_766 .
O26 Gd1 Gd3 Gd2 144.58(6) 2_766 .
O26 Gd1 Gd3 Gd2 86.13(6) . .
O1 Gd1 Gd3 Gd2 -127.67(8) . .
O24 Gd1 Gd3 Gd2 39.25(10) . .
O23 Gd1 Gd3 Gd2 15.40(6) . .
O18 Gd1 Gd3 Gd2 -125.43(10) 2_766 .
Gd1 Gd1 Gd3 Gd2 114.68(2) 2_766 .
Gd4 Gd1 Gd3 Gd2 51.129(12) . .
O9 Gd2 Gd3 O6 -47.74(12) . .
O25 Gd2 Gd3 O6 60.71(10) . .
O4 Gd2 Gd3 O6 -138.17(10) . .
O23 Gd2 Gd3 O6 132.60(10) . .
O7 Gd2 Gd3 O6 -94.33(13) . .
O5 Gd2 Gd3 O6 4.91(11) . .
O24 Gd2 Gd3 O6 107.25(14) . .
O11 Gd2 Gd3 O6 105.0(3) . .
O3 Gd2 Gd3 O6 -170.29(9) . .
C10 Gd2 Gd3 O6 -155.14(10) . .
Gd1 Gd2 Gd3 O6 148.30(8) . .
Gd4 Gd2 Gd3 O6 96.85(8) . .
O9 Gd2 Gd3 O13 -126.62(11) . .
O25 Gd2 Gd3 O13 -18.18(9) . .
O4 Gd2 Gd3 O13 142.95(10) . .
O23 Gd2 Gd3 O13 53.72(10) . .
O7 Gd2 Gd3 O13 -173.22(12) . .
O5 Gd2 Gd3 O13 -73.98(10) . .
O24 Gd2 Gd3 O13 28.37(13) . .
O11 Gd2 Gd3 O13 26.1(3) . .
O3 Gd2 Gd3 O13 110.82(9) . .
C10 Gd2 Gd3 O13 125.98(10) . .
Gd1 Gd2 Gd3 O13 69.42(7) . .
Gd4 Gd2 Gd3 O13 17.96(7) . .
O9 Gd2 Gd3 O20 134.84(17) . 2_766
O25 Gd2 Gd3 O20 -116.71(16) . 2_766
O4 Gd2 Gd3 O20 44.42(16) . 2_766
O23 Gd2 Gd3 O20 -44.82(16) . 2_766
O7 Gd2 Gd3 O20 88.25(18) . 2_766
O5 Gd2 Gd3 O20 -172.51(16) . 2_766
O24 Gd2 Gd3 O20 -70.17(18) . 2_766
O11 Gd2 Gd3 O20 -72.4(3) . 2_766
O3 Gd2 Gd3 O20 12.29(16) . 2_766
C10 Gd2 Gd3 O20 27.44(16) . 2_766
Gd1 Gd2 Gd3 O20 -29.12(15) . 2_766
Gd4 Gd2 Gd3 O20 -80.57(15) . 2_766
O9 Gd2 Gd3 O24 -154.99(14) . .
O25 Gd2 Gd3 O24 -46.54(12) . .
O4 Gd2 Gd3 O24 114.58(13) . .
O23 Gd2 Gd3 O24 25.35(13) . .
O7 Gd2 Gd3 O24 158.42(15) . .
O5 Gd2 Gd3 O24 -102.34(13) . .
O11 Gd2 Gd3 O24 -2.2(3) . .
O3 Gd2 Gd3 O24 82.46(12) . .
C10 Gd2 Gd3 O24 97.61(12) . .
Gd1 Gd2 Gd3 O24 41.05(11) . .
Gd4 Gd2 Gd3 O24 -10.40(11) . .
O9 Gd2 Gd3 O18 134.17(10) . 2_766
O25 Gd2 Gd3 O18 -117.39(9) . 2_766
O4 Gd2 Gd3 O18 43.74(9) . 2_766
O23 Gd2 Gd3 O18 -45.49(9) . 2_766
O7 Gd2 Gd3 O18 87.57(12) . 2_766
O5 Gd2 Gd3 O18 -173.19(9) . 2_766
O24 Gd2 Gd3 O18 -70.84(12) . 2_766
O11 Gd2 Gd3 O18 -73.1(3) . 2_766
O3 Gd2 Gd3 O18 11.62(8) . 2_766
C10 Gd2 Gd3 O18 26.77(9) . 2_766
Gd1 Gd2 Gd3 O18 -29.79(6) . 2_766
Gd4 Gd2 Gd3 O18 -81.25(6) . 2_766
O9 Gd2 Gd3 O8 46.60(11) . .
O25 Gd2 Gd3 O8 155.05(9) . .
O4 Gd2 Gd3 O8 -43.82(9) . .
O23 Gd2 Gd3 O8 -133.05(9) . .
O7 Gd2 Gd3 O8 0.01(12) . .
O5 Gd2 Gd3 O8 99.25(10) . .
O24 Gd2 Gd3 O8 -158.41(13) . .
O11 Gd2 Gd3 O8 -160.6(3) . .
O3 Gd2 Gd3 O8 -75.95(8) . .
C10 Gd2 Gd3 O8 -60.80(9) . .
Gd1 Gd2 Gd3 O8 -117.35(7) . .
Gd4 Gd2 Gd3 O8 -168.81(6) . .
O9 Gd2 Gd3 O1W -21.10(11) . .
O25 Gd2 Gd3 O1W 87.35(9) . .
O4 Gd2 Gd3 O1W -111.52(9) . .
O23 Gd2 Gd3 O1W 159.25(9) . .
O7 Gd2 Gd3 O1W -67.69(12) . .
O5 Gd2 Gd3 O1W 31.55(9) . .
O24 Gd2 Gd3 O1W 133.89(13) . .
O11 Gd2 Gd3 O1W 131.7(3) . .
O3 Gd2 Gd3 O1W -143.65(8) . .
C10 Gd2 Gd3 O1W -128.50(9) . .
Gd1 Gd2 Gd3 O1W 174.94(6) . .
Gd4 Gd2 Gd3 O1W 123.49(7) . .
O9 Gd2 Gd3 O7 46.59(13) . .
O25 Gd2 Gd3 O7 155.04(12) . .
O4 Gd2 Gd3 O7 -43.83(12) . .
O23 Gd2 Gd3 O7 -133.07(12) . .
O5 Gd2 Gd3 O7 99.24(12) . .
O24 Gd2 Gd3 O7 -158.42(15) . .
O11 Gd2 Gd3 O7 -160.7(3) . .
O3 Gd2 Gd3 O7 -75.96(11) . .
C10 Gd2 Gd3 O7 -60.81(12) . .
Gd1 Gd2 Gd3 O7 -117.37(10) . .
Gd4 Gd2 Gd3 O7 -168.82(10) . .
O9 Gd2 Gd3 C20 46.32(11) . .
O25 Gd2 Gd3 C20 154.76(10) . .
O4 Gd2 Gd3 C20 -44.11(10) . .
O23 Gd2 Gd3 C20 -133.34(10) . .
O7 Gd2 Gd3 C20 -0.28(13) . .
O5 Gd2 Gd3 C20 98.96(11) . .
O24 Gd2 Gd3 C20 -158.69(13) . .
O11 Gd2 Gd3 C20 -160.9(3) . .
O3 Gd2 Gd3 C20 -76.24(9) . .
C10 Gd2 Gd3 C20 -61.08(10) . .
Gd1 Gd2 Gd3 C20 -117.64(8) . .
Gd4 Gd2 Gd3 C20 -169.10(8) . .
O9 Gd2 Gd3 Gd1 163.96(8) . .
O25 Gd2 Gd3 Gd1 -87.59(7) . .
O4 Gd2 Gd3 Gd1 73.53(7) . .
O23 Gd2 Gd3 Gd1 -15.70(6) . .
O7 Gd2 Gd3 Gd1 117.37(10) . .
O5 Gd2 Gd3 Gd1 -143.40(7) . .
O24 Gd2 Gd3 Gd1 -41.05(11) . .
O11 Gd2 Gd3 Gd1 -43.3(3) . .
O3 Gd2 Gd3 Gd1 41.41(5) . .
C10 Gd2 Gd3 Gd1 56.56(6) . .
Gd4 Gd2 Gd3 Gd1 -51.453(18) . .
O9 Gd2 Gd4 O19 -102.68(13) . .
O25 Gd2 Gd4 O19 -138.04(14) . .
O4 Gd2 Gd4 O19 -2.39(10) . .
O23 Gd2 Gd4 O19 22.63(13) . .
O7 Gd2 Gd4 O19 107.13(12) . .
O5 Gd2 Gd4 O19 -177.72(10) . .
O24 Gd2 Gd4 O19 110.93(10) . .
O11 Gd2 Gd4 O19 -61.26(10) . .
O3 Gd2 Gd4 O19 44.14(10) . .
C10 Gd2 Gd4 O19 21.60(10) . .
Gd1 Gd2 Gd4 O19 66.40(8) . .
O9 Gd2 Gd4 O2 105.09(13) . 2_766
O25 Gd2 Gd4 O2 69.72(14) . 2_766
O4 Gd2 Gd4 O2 -154.62(11) . 2_766
O23 Gd2 Gd4 O2 -129.60(13) . 2_766
O7 Gd2 Gd4 O2 -45.11(13) . 2_766
O5 Gd2 Gd4 O2 30.04(11) . 2_766
O24 Gd2 Gd4 O2 -41.31(11) . 2_766
O11 Gd2 Gd4 O2 146.51(10) . 2_766
O3 Gd2 Gd4 O2 -108.09(10) . 2_766
C10 Gd2 Gd4 O2 -130.64(11) . 2_766
Gd1 Gd2 Gd4 O2 -85.84(9) . 2_766
O9 Gd2 Gd4 O15 18.38(12) . .
O25 Gd2 Gd4 O15 -16.98(13) . .
O4 Gd2 Gd4 O15 118.67(10) . .
O23 Gd2 Gd4 O15 143.69(12) . .
O7 Gd2 Gd4 O15 -131.82(12) . .
O5 Gd2 Gd4 O15 -56.67(10) . .
O24 Gd2 Gd4 O15 -128.01(10) . .
O11 Gd2 Gd4 O15 59.80(10) . .
O3 Gd2 Gd4 O15 165.20(9) . .
C10 Gd2 Gd4 O15 142.65(10) . .
Gd1 Gd2 Gd4 O15 -172.55(8) . .
O9 Gd2 Gd4 O23 -125.31(14) . .
O25 Gd2 Gd4 O23 -160.67(15) . .
O4 Gd2 Gd4 O23 -25.02(12) . .
O7 Gd2 Gd4 O23 84.49(14) . .
O5 Gd2 Gd4 O23 159.64(12) . .
O24 Gd2 Gd4 O23 88.30(12) . .
O11 Gd2 Gd4 O23 -83.89(12) . .
O3 Gd2 Gd4 O23 21.51(11) . .
C10 Gd2 Gd4 O23 -1.04(12) . .
Gd1 Gd2 Gd4 O23 43.76(10) . .
O9 Gd2 Gd4 O26 179.30(12) . .
O25 Gd2 Gd4 O26 143.93(13) . .
O4 Gd2 Gd4 O26 -80.41(10) . .
O23 Gd2 Gd4 O26 -55.39(12) . .
O7 Gd2 Gd4 O26 29.10(11) . .
O5 Gd2 Gd4 O26 104.25(9) . .
O24 Gd2 Gd4 O26 32.90(9) . .
O11 Gd2 Gd4 O26 -139.28(9) . .
O3 Gd2 Gd4 O26 -33.88(9) . .
C10 Gd2 Gd4 O26 -56.43(10) . .
Gd1 Gd2 Gd4 O26 -11.63(6) . .
O9 Gd2 Gd4 O25 35.36(15) . .
O4 Gd2 Gd4 O25 135.65(13) . .
O23 Gd2 Gd4 O25 160.67(15) . .
O7 Gd2 Gd4 O25 -114.83(15) . .
O5 Gd2 Gd4 O25 -39.68(13) . .
O24 Gd2 Gd4 O25 -111.03(13) . .
O11 Gd2 Gd4 O25 76.78(13) . .
O3 Gd2 Gd4 O25 -177.82(12) . .
C10 Gd2 Gd4 O25 159.64(13) . .
Gd1 Gd2 Gd4 O25 -155.56(11) . .
O9 Gd2 Gd4 O17 114.84(19) . .
O25 Gd2 Gd4 O17 79.48(19) . .
O4 Gd2 Gd4 O17 -144.87(17) . .
O23 Gd2 Gd4 O17 -119.85(19) . .
O7 Gd2 Gd4 O17 -35.36(18) . .
O5 Gd2 Gd4 O17 39.80(17) . .
O24 Gd2 Gd4 O17 -31.55(17) . .
O11 Gd2 Gd4 O17 156.26(17) . .
O3 Gd2 Gd4 O17 -98.34(17) . .
C10 Gd2 Gd4 O17 -120.88(17) . .
Gd1 Gd2 Gd4 O17 -76.08(16) . .
O9 Gd2 Gd4 O12 -41.68(12) . .
O25 Gd2 Gd4 O12 -77.04(13) . .
O4 Gd2 Gd4 O12 58.61(9) . .
O23 Gd2 Gd4 O12 83.63(12) . .
O7 Gd2 Gd4 O12 168.12(11) . .
O5 Gd2 Gd4 O12 -116.73(9) . .
O24 Gd2 Gd4 O12 171.93(9) . .
O11 Gd2 Gd4 O12 -0.26(9) . .
O3 Gd2 Gd4 O12 105.14(8) . .
C10 Gd2 Gd4 O12 82.59(9) . .
Gd1 Gd2 Gd4 O12 127.39(6) . .
O9 Gd2 Gd4 Gd5 0.81(10) . .
O25 Gd2 Gd4 Gd5 -34.56(11) . .
O4 Gd2 Gd4 Gd5 101.10(7) . .
O23 Gd2 Gd4 Gd5 126.12(10) . .
O7 Gd2 Gd4 Gd5 -149.39(9) . .
O5 Gd2 Gd4 Gd5 -74.24(7) . .
O24 Gd2 Gd4 Gd5 -145.59(7) . .
O11 Gd2 Gd4 Gd5 42.22(6) . .
O3 Gd2 Gd4 Gd5 147.63(6) . .
C10 Gd2 Gd4 Gd5 125.08(7) . .
Gd1 Gd2 Gd4 Gd5 169.881(7) . .
O9 Gd2 Gd4 Gd1 -169.08(10) . .
O25 Gd2 Gd4 Gd1 155.56(11) . .
O4 Gd2 Gd4 Gd1 -68.79(7) . .
O23 Gd2 Gd4 Gd1 -43.76(10) . .
O7 Gd2 Gd4 Gd1 40.73(9) . .
O5 Gd2 Gd4 Gd1 115.88(7) . .
O24 Gd2 Gd4 Gd1 44.53(7) . .
O11 Gd2 Gd4 Gd1 -127.66(6) . .
O3 Gd2 Gd4 Gd1 -22.26(6) . .
C10 Gd2 Gd4 Gd1 -44.80(7) . .
O3 Gd1 Gd4 O19 -104.38(10) . .
O14 Gd1 Gd4 O19 -13.57(10) 2_766 .
O26 Gd1 Gd4 O19 107.93(9) 2_766 .
O26 Gd1 Gd4 O19 69.10(13) . .
O1 Gd1 Gd4 O19 -6.48(15) . .
O24 Gd1 Gd4 O19 -176.98(9) . .
O23 Gd1 Gd4 O19 -88.98(12) . .
O18 Gd1 Gd4 O19 178.54(11) 2_766 .
Gd2 Gd1 Gd4 O19 -131.68(7) . .
Gd1 Gd1 Gd4 O19 93.89(7) 2_766 .
Gd3 Gd1 Gd4 O19 175.68(7) . .
O3 Gd1 Gd4 O2 114.15(11) . 2_766
O14 Gd1 Gd4 O2 -155.03(10) 2_766 2_766
O26 Gd1 Gd4 O2 -33.53(10) 2_766 2_766
O26 Gd1 Gd4 O2 -72.36(14) . 2_766
O1 Gd1 Gd4 O2 -147.95(15) . 2_766
O24 Gd1 Gd4 O2 41.56(10) . 2_766
O23 Gd1 Gd4 O2 129.56(13) . 2_766
O18 Gd1 Gd4 O2 37.07(12) 2_766 2_766
Gd2 Gd1 Gd4 O2 86.86(8) . 2_766
Gd1 Gd1 Gd4 O2 -47.57(8) 2_766 2_766
Gd3 Gd1 Gd4 O2 34.22(8) . 2_766
O3 Gd1 Gd4 O15 50.8(2) . .
O14 Gd1 Gd4 O15 141.6(2) 2_766 .
O26 Gd1 Gd4 O15 -96.9(2) 2_766 .
O26 Gd1 Gd4 O15 -135.7(3) . .
O1 Gd1 Gd4 O15 148.7(3) . .
O24 Gd1 Gd4 O15 -21.8(2) . .
O23 Gd1 Gd4 O15 66.2(2) . .
O18 Gd1 Gd4 O15 -26.3(2) 2_766 .
Gd2 Gd1 Gd4 O15 23.5(2) . .
Gd1 Gd1 Gd4 O15 -110.9(2) 2_766 .
Gd3 Gd1 Gd4 O15 -29.1(2) . .
O3 Gd1 Gd4 O23 -15.41(12) . .
O14 Gd1 Gd4 O23 75.41(12) 2_766 .
O26 Gd1 Gd4 O23 -163.09(12) 2_766 .
O26 Gd1 Gd4 O23 158.08(15) . .
O1 Gd1 Gd4 O23 82.49(17) . .
O24 Gd1 Gd4 O23 -88.00(12) . .
O18 Gd1 Gd4 O23 -92.49(13) 2_766 .
Gd2 Gd1 Gd4 O23 -42.70(10) . .
Gd1 Gd1 Gd4 O23 -177.13(10) 2_766 .
Gd3 Gd1 Gd4 O23 -95.34(10) . .
O3 Gd1 Gd4 O26 -173.48(13) . .
O14 Gd1 Gd4 O26 -82.67(13) 2_766 .
O26 Gd1 Gd4 O26 38.83(16) 2_766 .
O1 Gd1 Gd4 O26 -75.59(18) . .
O24 Gd1 Gd4 O26 113.92(13) . .
O23 Gd1 Gd4 O26 -158.08(15) . .
O18 Gd1 Gd4 O26 109.44(14) 2_766 .
Gd2 Gd1 Gd4 O26 159.22(11) . .
Gd1 Gd1 Gd4 O26 24.79(11) 2_766 .
Gd3 Gd1 Gd4 O26 106.58(11) . .
O3 Gd1 Gd4 O25 41.10(10) . .
O14 Gd1 Gd4 O25 131.92(10) 2_766 .
O26 Gd1 Gd4 O25 -106.58(9) 2_766 .
O26 Gd1 Gd4 O25 -145.41(13) . .
O1 Gd1 Gd4 O25 139.00(15) . .
O24 Gd1 Gd4 O25 -31.49(9) . .
O23 Gd1 Gd4 O25 56.51(12) . .
O18 Gd1 Gd4 O25 -35.98(11) 2_766 .
Gd2 Gd1 Gd4 O25 13.81(7) . .
Gd1 Gd1 Gd4 O25 -120.62(7) 2_766 .
Gd3 Gd1 Gd4 O25 -38.84(7) . .
O3 Gd1 Gd4 O17 -175.93(10) . .
O14 Gd1 Gd4 O17 -85.12(10) 2_766 .
O26 Gd1 Gd4 O17 36.38(9) 2_766 .
O26 Gd1 Gd4 O17 -2.45(13) . .
O1 Gd1 Gd4 O17 -78.03(16) . .
O24 Gd1 Gd4 O17 111.47(10) . .
O23 Gd1 Gd4 O17 -160.53(12) . .
O18 Gd1 Gd4 O17 106.99(11) 2_766 .
Gd2 Gd1 Gd4 O17 156.77(7) . .
Gd1 Gd1 Gd4 O17 22.34(7) 2_766 .
Gd3 Gd1 Gd4 O17 104.13(7) . .
O3 Gd1 Gd4 O12 -26.23(9) . .
O14 Gd1 Gd4 O12 64.58(9) 2_766 .
O26 Gd1 Gd4 O12 -173.92(8) 2_766 .
O26 Gd1 Gd4 O12 147.25(13) . .
O1 Gd1 Gd4 O12 71.67(15) . .
O24 Gd1 Gd4 O12 -98.82(9) . .
O23 Gd1 Gd4 O12 -10.83(12) . .
O18 Gd1 Gd4 O12 -103.31(11) 2_766 .
Gd2 Gd1 Gd4 O12 -53.53(6) . .
Gd1 Gd1 Gd4 O12 172.04(6) 2_766 .
Gd3 Gd1 Gd4 O12 -106.17(6) . .
O3 Gd1 Gd4 Gd5 17.32(7) . .
O14 Gd1 Gd4 Gd5 108.14(7) 2_766 .
O26 Gd1 Gd4 Gd5 -130.36(6) 2_766 .
O26 Gd1 Gd4 Gd5 -169.19(11) . .
O1 Gd1 Gd4 Gd5 115.22(14) . .
O24 Gd1 Gd4 Gd5 -55.27(7) . .
O23 Gd1 Gd4 Gd5 32.73(10) . .
O18 Gd1 Gd4 Gd5 -59.76(9) 2_766 .
Gd2 Gd1 Gd4 Gd5 -9.970(7) . .
Gd1 Gd1 Gd4 Gd5 -144.402(13) 2_766 .
Gd3 Gd1 Gd4 Gd5 -62.61(2) . .
O3 Gd1 Gd4 Gd2 27.29(7) . .
O14 Gd1 Gd4 Gd2 118.11(7) 2_766 .
O26 Gd1 Gd4 Gd2 -120.39(6) 2_766 .
O26 Gd1 Gd4 Gd2 -159.22(11) . .
O1 Gd1 Gd4 Gd2 125.19(14) . .
O24 Gd1 Gd4 Gd2 -45.30(7) . .
O23 Gd1 Gd4 Gd2 42.70(10) . .
O18 Gd1 Gd4 Gd2 -49.79(9) 2_766 .
Gd1 Gd1 Gd4 Gd2 -134.432(15) 2_766 .
Gd3 Gd1 Gd4 Gd2 -52.644(19) . .
O3 Gd1 O1 C5 -174.3(3) . .
O14 Gd1 O1 C5 89.8(3) 2_766 .
O26 Gd1 O1 C5 -32.2(3) 2_766 .
O26 Gd1 O1 C5 37.2(3) . .
O24 Gd1 O1 C5 -112.6(3) . .
O23 Gd1 O1 C5 131.8(3) . .
O18 Gd1 O1 C5 -101.2(3) 2_766 .
Gd2 Gd1 O1 C5 -173.1(2) . .
Gd1 Gd1 O1 C5 -2.2(3) 2_766 .
Gd4 Gd1 O1 C5 82.4(3) . .
Gd3 Gd1 O1 C5 -99.9(3) . .
O14 Gd1 O3 C10 -27.5(5) 2_766 .
O26 Gd1 O3 C10 171.5(5) 2_766 .
O26 Gd1 O3 C10 46.2(6) . .
O1 Gd1 O3 C10 -97.2(5) . .
O24 Gd1 O3 C10 114.2(5) . .
O23 Gd1 O3 C10 42.2(5) . .
O18 Gd1 O3 C10 -174.2(5) 2_766 .
Gd2 Gd1 O3 C10 84.0(5) . .
Gd1 Gd1 O3 C10 102.5(5) 2_766 .
Gd4 Gd1 O3 C10 51.6(5) . .
Gd3 Gd1 O3 C10 149.5(5) . .
O14 Gd1 O3 Gd2 -111.43(9) 2_766 .
O26 Gd1 O3 Gd2 87.49(14) 2_766 .
O26 Gd1 O3 Gd2 -37.79(15) . .
O1 Gd1 O3 Gd2 178.84(9) . .
O24 Gd1 O3 Gd2 30.23(7) . .
O23 Gd1 O3 Gd2 -41.77(8) . .
O18 Gd1 O3 Gd2 101.81(9) 2_766 .
Gd1 Gd1 O3 Gd2 18.6(2) 2_766 .
Gd4 Gd1 O3 Gd2 -32.33(7) . .
Gd3 Gd1 O3 Gd2 65.50(6) . .
O9 Gd2 O3 C10 27.3(2) . .
O25 Gd2 O3 C10 -122.02(19) . .
O4 Gd2 O3 C10 2.73(17) . .
O23 Gd2 O3 C10 -106.5(2) . .
O7 Gd2 O3 C10 101.65(19) . .
O5 Gd2 O3 C10 135.63(19) . .
O24 Gd2 O3 C10 176.6(2) . .
O11 Gd2 O3 C10 -49.71(19) . .
Gd1 Gd2 O3 C10 -152.2(2) . .
Gd4 Gd2 O3 C10 -120.32(18) . .
O9 Gd2 O3 Gd1 179.54(9) . .
O25 Gd2 O3 Gd1 30.19(14) . .
O4 Gd2 O3 Gd1 154.95(14) . .
O23 Gd2 O3 Gd1 45.67(8) . .
O7 Gd2 O3 Gd1 -106.14(10) . .
O5 Gd2 O3 Gd1 -72.16(14) . .
O24 Gd2 O3 Gd1 -31.22(8) . .
O11 Gd2 O3 Gd1 102.50(9) . .
C10 Gd2 O3 Gd1 152.2(2) . .
Gd4 Gd2 O3 Gd1 31.89(7) . .
O9 Gd2 O4 C10 -163.0(2) . .
O25 Gd2 O4 C10 107.3(2) . .
O23 Gd2 O4 C10 54.5(2) . .
O7 Gd2 O4 C10 -70.0(2) . .
O5 Gd2 O4 C10 -119.6(2) . .
O24 Gd2 O4 C10 -9.6(2) . .
O11 Gd2 O4 C10 125.1(2) . .
O3 Gd2 O4 C10 -2.78(18) . .
Gd1 Gd2 O4 C10 12.85(19) . .
Gd4 Gd2 O4 C10 68.7(2) . .
O9 Gd2 O5 C15 138.5(4) . .
O25 Gd2 O5 C15 -117.1(4) . .
O4 Gd2 O5 C15 94.0(4) . .
O23 Gd2 O5 C15 -78.5(4) . .
O7 Gd2 O5 C15 42.9(4) . .
O24 Gd2 O5 C15 -29.2(4) . .
O11 Gd2 O5 C15 -163.6(4) . .
O3 Gd2 O5 C15 10.7(5) . .
C10 Gd2 O5 C15 47.2(5) . .
Gd1 Gd2 O5 C15 -31.4(4) . .
Gd4 Gd2 O5 C15 -93.3(4) . .
O13 Gd3 O6 C15 90.2(4) . .
O20 Gd3 O6 C15 160.1(3) 2_766 .
O24 Gd3 O6 C15 13.8(4) . .
O18 Gd3 O6 C15 -14.5(5) 2_766 .
O8 Gd3 O6 C15 -103.0(4) . .
O1W Gd3 O6 C15 -178.2(4) . .
O7 Gd3 O6 C15 -54.3(4) . .
C20 Gd3 O6 C15 -79.0(4) . .
Gd1 Gd3 O6 C15 10.8(4) . .
Gd2 Gd3 O6 C15 -18.4(4) . .
O9 Gd2 O7 C20 37.2(8) . .
O25 Gd2 O7 C20 140.1(7) . .
O4 Gd2 O7 C20 -42.6(8) . .
O23 Gd2 O7 C20 -122.3(7) . .
O5 Gd2 O7 C20 111.2(8) . .
O24 Gd2 O7 C20 -169.5(8) . .
O11 Gd2 O7 C20 -9.8(9) . .
O3 Gd2 O7 C20 -92.1(8) . .
C10 Gd2 O7 C20 -66.6(8) . .
Gd1 Gd2 O7 C20 -130.1(8) . .
Gd4 Gd2 O7 C20 -165.7(7) . .
O9 Gd2 O7 Gd3 -141.00(11) . .
O25 Gd2 O7 Gd3 -38.15(16) . .
O4 Gd2 O7 Gd3 139.14(10) . .
O23 Gd2 O7 Gd3 59.49(14) . .
O5 Gd2 O7 Gd3 -67.07(10) . .
O24 Gd2 O7 Gd3 12.29(8) . .
O11 Gd2 O7 Gd3 171.98(12) . .
O3 Gd2 O7 Gd3 89.67(10) . .
C10 Gd2 O7 Gd3 115.19(11) . .
Gd1 Gd2 O7 Gd3 51.69(7) . .
Gd4 Gd2 O7 Gd3 16.02(14) . .
O6 Gd3 O7 C20 -104.2(2) . .
O13 Gd3 O7 C20 -169.2(2) . .
O20 Gd3 O7 C20 39.9(3) 2_766 .
O24 Gd3 O7 C20 167.8(2) . .
O18 Gd3 O7 C20 94.3(2) 2_766 .
O8 Gd3 O7 C20 0.6(2) . .
O1W Gd3 O7 C20 -46.1(2) . .
Gd1 Gd3 O7 C20 131.8(2) . .
Gd2 Gd3 O7 C20 -179.4(3) . .
O6 Gd3 O7 Gd2 75.20(11) . .
O13 Gd3 O7 Gd2 10.26(18) . .
O20 Gd3 O7 Gd2 -140.62(11) 2_766 .
O24 Gd3 O7 Gd2 -12.74(9) . .
O18 Gd3 O7 Gd2 -86.23(10) 2_766 .
O8 Gd3 O7 Gd2 -179.98(15) . .
O1W Gd3 O7 Gd2 133.39(8) . .
C20 Gd3 O7 Gd2 179.4(3) . .
Gd1 Gd3 O7 Gd2 -48.80(7) . .
O6 Gd3 O8 C20 69.8(2) . .
O13 Gd3 O8 C20 150.1(4) . .
O20 Gd3 O8 C20 -154.9(2) 2_766 .
O24 Gd3 O8 C20 -13.8(2) . .
O18 Gd3 O8 C20 -80.8(2) 2_766 .
O1W Gd3 O8 C20 136.9(2) . .
O7 Gd3 O8 C20 -0.57(19) . .
Gd1 Gd3 O8 C20 -51.2(2) . .
Gd2 Gd3 O8 C20 -0.6(2) . .
O25 Gd2 O9 C25 3.8(4) . .
O4 Gd2 O9 C25 -134.7(4) . .
O23 Gd2 O9 C25 -63.5(4) . .
O7 Gd2 O9 C25 143.6(4) . .
O5 Gd2 O9 C25 68.8(4) . .
O24 Gd2 O9 C25 91.6(4) . .
O11 Gd2 O9 C25 -57.6(4) . .
O3 Gd2 O9 C25 -153.5(3) . .
C10 Gd2 O9 C25 -141.9(4) . .
Gd1 Gd2 O9 C25 -152.3(3) . .
Gd4 Gd2 O9 C25 -16.2(4) . .
O25 Gd5 O10 C25 -42.2(5) . .
O22 Gd5 O10 C25 -124.8(5) . .
O2W Gd5 O10 C25 105.6(5) . .
O16 Gd5 O10 C25 170.3(4) . .
O21 Gd5 O10 C25 -179.0(5) . .
O12 Gd5 O10 C25 25.9(5) . .
O11 Gd5 O10 C25 27.3(5) . .
C55 Gd5 O10 C25 -151.5(5) . .
O15 Gd5 O10 C25 -73.5(5) . .
C30 Gd5 O10 C25 30.8(5) . .
C40 Gd5 O10 C25 -134.1(5) . .
O10 Gd5 O11 C30 172.2(2) . .
O25 Gd5 O11 C30 -92.1(2) . .
O22 Gd5 O11 C30 -132.4(2) . .
O2W Gd5 O11 C30 73.6(2) . .
O16 Gd5 O11 C30 14.0(2) . .
O21 Gd5 O11 C30 128.2(2) . .
O12 Gd5 O11 C30 -9.23(18) . .
C55 Gd5 O11 C30 174.9(2) . .
O15 Gd5 O11 C30 -37.9(2) . .
C40 Gd5 O11 C30 -14.4(2) . .
O10 Gd5 O11 Gd2 -70.81(10) . .
O25 Gd5 O11 Gd2 24.87(8) . .
O22 Gd5 O11 Gd2 -15.41(18) . .
O2W Gd5 O11 Gd2 -169.34(8) . .
O16 Gd5 O11 Gd2 130.98(9) . .
O21 Gd5 O11 Gd2 -114.79(13) . .
O12 Gd5 O11 Gd2 107.79(12) . .
C55 Gd5 O11 Gd2 -68.1(2) . .
O15 Gd5 O11 Gd2 79.14(9) . .
C30 Gd5 O11 Gd2 117.0(2) . .
C40 Gd5 O11 Gd2 102.62(11) . .
O9 Gd2 O11 C30 178.6(3) . .
O25 Gd2 O11 C30 70.8(3) . .
O4 Gd2 O11 C30 -96.5(3) . .
O23 Gd2 O11 C30 -5.5(2) . .
O7 Gd2 O11 C30 -130.4(3) . .
O5 Gd2 O11 C30 118.1(3) . .
O24 Gd2 O11 C30 21.8(3) . .
O3 Gd2 O11 C30 -57.8(3) . .
C10 Gd2 O11 C30 -76.6(3) . .
Gd1 Gd2 O11 C30 -16.3(3) . .
Gd4 Gd2 O11 C30 32.1(2) . .
O9 Gd2 O11 Gd5 82.56(10) . .
O25 Gd2 O11 Gd5 -25.26(8) . .
O4 Gd2 O11 Gd5 167.45(10) . .
O23 Gd2 O11 Gd5 -101.51(10) . .
O7 Gd2 O11 Gd5 133.61(15) . .
O5 Gd2 O11 Gd5 22.13(11) . .
O24 Gd2 O11 Gd5 -74.25(13) . .
O3 Gd2 O11 Gd5 -153.77(7) . .
C10 Gd2 O11 Gd5 -172.64(9) . .
Gd1 Gd2 O11 Gd5 -112.35(6) . .
Gd4 Gd2 O11 Gd5 -63.91(6) . .
O10 Gd5 O12 C30 10.8(2) . .
O25 Gd5 O12 C30 87.3(2) . .
O22 Gd5 O12 C30 143.22(19) . .
O2W Gd5 O12 C30 -77.50(19) . .
O16 Gd5 O12 C30 -152.3(2) . .
O21 Gd5 O12 C30 -119.4(2) . .
O11 Gd5 O12 C30 9.13(18) . .
C55 Gd5 O12 C30 -174.9(2) . .
O15 Gd5 O12 C30 158.5(2) . .
C40 Gd5 O12 C30 -175.5(2) . .
O10 Gd5 O12 Gd4 -105.27(12) . .
O25 Gd5 O12 Gd4 -28.73(8) . .
O22 Gd5 O12 Gd4 27.14(15) . .
O2W Gd5 O12 Gd4 166.43(8) . .
O16 Gd5 O12 Gd4 91.59(9) . .
O21 Gd5 O12 Gd4 124.53(15) . .
O11 Gd5 O12 Gd4 -106.94(11) . .
C55 Gd5 O12 Gd4 69.1(2) . .
O15 Gd5 O12 Gd4 42.41(8) . .
C30 Gd5 O12 Gd4 -116.1(2) . .
C40 Gd5 O12 Gd4 68.42(10) . .
O19 Gd4 O12 C30 102.6(3) . .
O2 Gd4 O12 C30 -88.1(3) 2_766 .
O15 Gd4 O12 C30 -147.4(3) . .
O23 Gd4 O12 C30 6.8(2) . .
O26 Gd4 O12 C30 39.7(3) . .
O25 Gd4 O12 C30 -67.7(2) . .
O17 Gd4 O12 C30 159.6(2) . .
Gd5 Gd4 O12 C30 -96.1(3) . .
Gd2 Gd4 O12 C30 -30.7(2) . .
Gd1 Gd4 O12 C30 13.5(3) . .
O19 Gd4 O12 Gd5 -161.28(10) . .
O2 Gd4 O12 Gd5 8.02(17) 2_766 .
O15 Gd4 O12 Gd5 -51.30(9) . .
O23 Gd4 O12 Gd5 102.92(9) . .
O26 Gd4 O12 Gd5 135.85(10) . .
O25 Gd4 O12 Gd5 28.44(8) . .
O17 Gd4 O12 Gd5 -104.23(10) . .
Gd2 Gd4 O12 Gd5 65.46(6) . .
Gd1 Gd4 O12 Gd5 109.65(6) . .
O6 Gd3 O13 C35 95(3) . .
O20 Gd3 O13 C35 -42(3) 2_766 .
O24 Gd3 O13 C35 179(100) . .
O18 Gd3 O13 C35 -114(3) 2_766 .
O8 Gd3 O13 C35 14(3) . .
O1W Gd3 O13 C35 27(3) . .
O7 Gd3 O13 C35 158(3) . .
C20 Gd3 O13 C35 140(3) . .
Gd1 Gd3 O13 C35 -146(3) . .
Gd2 Gd3 O13 C35 164(3) . .
O19 Gd4 O15 C40 30.6(5) . .
O2 Gd4 O15 C40 173.6(5) 2_766 .
O23 Gd4 O15 C40 -75.1(5) . .
O26 Gd4 O15 C40 127.9(5) . .
O25 Gd4 O15 C40 -113.8(5) . .
O17 Gd4 O15 C40 98.2(5) . .
O12 Gd4 O15 C40 -40.2(5) . .
Gd5 Gd4 O15 C40 -82.9(5) . .
Gd2 Gd4 O15 C40 -103.6(5) . .
Gd1 Gd4 O15 C40 -123.9(4) . .
O19 Gd4 O15 Gd5 113.51(9) . .
O2 Gd4 O15 Gd5 -103.50(10) 2_766 .
O23 Gd4 O15 Gd5 7.79(15) . .
O26 Gd4 O15 Gd5 -149.23(17) . .
O25 Gd4 O15 Gd5 -30.84(8) . .
O17 Gd4 O15 Gd5 -178.90(10) . .
O12 Gd4 O15 Gd5 42.74(8) . .
Gd2 Gd4 O15 Gd5 -20.71(8) . .
Gd1 Gd4 O15 Gd5 -41.0(3) . .
O10 Gd5 O15 C40 -141.3(2) . .
O25 Gd5 O15 C40 -176.0(2) . .
O22 Gd5 O15 C40 -88.3(2) . .
O2W Gd5 O15 C40 39.7(2) . .
O16 Gd5 O15 C40 3.0(2) . .
O21 Gd5 O15 C40 -43.9(2) . .
O12 Gd5 O15 C40 101.9(2) . .
O11 Gd5 O15 C40 127.0(2) . .
C55 Gd5 O15 C40 -66.5(2) . .
C30 Gd5 O15 C40 111.3(2) . .
O10 Gd5 O15 Gd4 68.5(2) . .
O25 Gd5 O15 Gd4 33.76(9) . .
O22 Gd5 O15 Gd4 121.44(11) . .
O2W Gd5 O15 Gd4 -110.50(8) . .
O16 Gd5 O15 Gd4 -147.24(15) . .
O21 Gd5 O15 Gd4 165.92(9) . .
O12 Gd5 O15 Gd4 -48.30(9) . .
O11 Gd5 O15 Gd4 -23.18(11) . .
C55 Gd5 O15 Gd4 143.26(11) . .
C30 Gd5 O15 Gd4 -38.89(10) . .
C40 Gd5 O15 Gd4 -150.2(3) . .
O10 Gd5 O16 C40 141.7(3) . .
O25 Gd5 O16 C40 -2.1(3) . .
O22 Gd5 O16 C40 76.2(3) . .
O2W Gd5 O16 C40 -148.1(3) . .
O21 Gd5 O16 C40 130.9(3) . .
O12 Gd5 O16 C40 -66.9(2) . .
O11 Gd5 O16 C40 -85.3(3) . .
C55 Gd5 O16 C40 103.0(3) . .
O15 Gd5 O16 C40 -3.1(2) . .
C30 Gd5 O16 C40 -79.1(3) . .
O19 Gd4 O17 C45 -71.5(3) . .
O2 Gd4 O17 C45 87.1(4) 2_766 .
O15 Gd4 O17 C45 179.4(4) . .
O23 Gd4 O17 C45 -10.2(4) . .
O26 Gd4 O17 C45 11.5(3) . .
O25 Gd4 O17 C45 132.3(3) . .
O12 Gd4 O17 C45 -131.0(3) . .
Gd5 Gd4 O17 C45 178.4(3) . .
Gd2 Gd4 O17 C45 77.1(4) . .
Gd1 Gd4 O17 C45 12.9(4) . .
O2 Gd4 O19 C50 -47.3(4) 2_766 .
O15 Gd4 O19 C50 57.9(3) . .
O23 Gd4 O19 C50 -166.4(3) . .
O26 Gd4 O19 C50 -97.3(3) . .
O25 Gd4 O19 C50 137.7(3) . .
O17 Gd4 O19 C50 -12.9(3) . .
O12 Gd4 O19 C50 121.6(3) . .
Gd5 Gd4 O19 C50 108.1(3) . .
Gd2 Gd4 O19 C50 -179.4(3) . .
Gd1 Gd4 O19 C50 -129.8(3) . .
O10 Gd5 O21 C55 92.9(2) . .
O25 Gd5 O21 C55 16.2(3) . .
O22 Gd5 O21 C55 -0.1(2) . .
O2W Gd5 O21 C55 -168.3(2) . .
O16 Gd5 O21 C55 -92.5(2) . .
O12 Gd5 O21 C55 -126.2(2) . .
O11 Gd5 O21 C55 136.2(2) . .
O15 Gd5 O21 C55 -57.7(2) . .
C30 Gd5 O21 C55 -178.7(2) . .
C40 Gd5 O21 C55 -74.7(2) . .
O10 Gd5 O22 C55 -77.8(2) . .
O25 Gd5 O22 C55 -168.4(2) . .
O2W Gd5 O22 C55 15.1(3) . .
O16 Gd5 O22 C55 75.7(2) . .
O21 Gd5 O22 C55 0.1(2) . .
O12 Gd5 O22 C55 138.8(2) . .
O11 Gd5 O22 C55 -130.5(2) . .
O15 Gd5 O22 C55 124.9(2) . .
C30 Gd5 O22 C55 178.4(2) . .
C40 Gd5 O22 C55 99.3(2) . .
O19 Gd4 O23 Gd2 -161.74(10) . .
O2 Gd4 O23 Gd2 52.83(13) 2_766 .
O15 Gd4 O23 Gd2 -51.29(16) . .
O26 Gd4 O23 Gd2 118.69(12) . .
O25 Gd4 O23 Gd2 -11.73(9) . .
O17 Gd4 O23 Gd2 141.61(14) . .
O12 Gd4 O23 Gd2 -85.10(10) . .
Gd5 Gd4 O23 Gd2 -45.43(8) . .
Gd1 Gd4 O23 Gd2 105.63(13) . .
O19 Gd4 O23 Gd1 92.64(11) . .
O2 Gd4 O23 Gd1 -52.79(13) 2_766 .
O15 Gd4 O23 Gd1 -156.92(10) . .
O26 Gd4 O23 Gd1 13.07(9) . .
O25 Gd4 O23 Gd1 -117.36(12) . .
O17 Gd4 O23 Gd1 36.0(2) . .
O12 Gd4 O23 Gd1 169.28(11) . .
Gd5 Gd4 O23 Gd1 -151.06(9) . .
Gd2 Gd4 O23 Gd1 -105.63(13) . .
O9 Gd2 O23 Gd4 88.84(17) . .
O25 Gd2 O23 Gd4 11.92(9) . .
O4 Gd2 O23 Gd4 158.09(10) . .
O7 Gd2 O23 Gd4 -124.25(10) . .
O5 Gd2 O23 Gd4 -26.12(14) . .
O24 Gd2 O23 Gd4 -77.34(10) . .
O11 Gd2 O23 Gd4 82.86(10) . .
O3 Gd2 O23 Gd4 -155.76(13) . .
C10 Gd2 O23 Gd4 178.96(12) . .
Gd1 Gd2 O23 Gd4 -112.55(13) . .
O9 Gd2 O23 Gd1 -158.61(12) . .
O25 Gd2 O23 Gd1 124.47(11) . .
O4 Gd2 O23 Gd1 -89.37(10) . .
O7 Gd2 O23 Gd1 -11.70(14) . .
O5 Gd2 O23 Gd1 86.43(12) . .
O24 Gd2 O23 Gd1 35.21(8) . .
O11 Gd2 O23 Gd1 -164.59(11) . .
O3 Gd2 O23 Gd1 -43.21(8) . .
C10 Gd2 O23 Gd1 -68.49(10) . .
Gd4 Gd2 O23 Gd1 112.55(13) . .
O3 Gd1 O23 Gd4 163.86(13) . .
O14 Gd1 O23 Gd4 -95.35(11) 2_766 .
O26 Gd1 O23 Gd4 22.24(15) 2_766 .
O26 Gd1 O23 Gd4 -13.23(9) . .
O1 Gd1 O23 Gd4 -136.75(11) . .
O24 Gd1 O23 Gd4 77.32(11) . .
O18 Gd1 O23 Gd4 118.88(11) 2_766 .
Gd2 Gd1 O23 Gd4 113.09(14) . .
Gd1 Gd1 O23 Gd4 2.63(9) 2_766 .
Gd3 Gd1 O23 Gd4 91.51(8) . .
O3 Gd1 O23 Gd2 50.77(9) . .
O14 Gd1 O23 Gd2 151.56(11) 2_766 .
O26 Gd1 O23 Gd2 -90.85(11) 2_766 .
O26 Gd1 O23 Gd2 -126.32(11) . .
O1 Gd1 O23 Gd2 110.16(12) . .
O24 Gd1 O23 Gd2 -35.76(8) . .
O18 Gd1 O23 Gd2 5.79(14) 2_766 .
Gd1 Gd1 O23 Gd2 -110.46(7) 2_766 .
Gd4 Gd1 O23 Gd2 -113.09(14) . .
Gd3 Gd1 O23 Gd2 -21.57(8) . .
O6 Gd3 O24 Gd1 -175.43(12) . .
O13 Gd3 O24 Gd1 97.88(11) . .
O20 Gd3 O24 Gd1 36.47(16) 2_766 .
O18 Gd3 O24 Gd1 -9.65(9) 2_766 .
O8 Gd3 O24 Gd1 -85.93(11) . .
O1W Gd3 O24 Gd1 162.51(9) . .
O7 Gd3 O24 Gd1 -97.01(11) . .
C20 Gd3 O24 Gd1 -91.83(11) . .
Gd2 Gd3 O24 Gd1 -110.24(15) . .
O6 Gd3 O24 Gd2 -65.19(12) . .
O13 Gd3 O24 Gd2 -151.88(12) . .
O20 Gd3 O24 Gd2 146.71(11) 2_766 .
O18 Gd3 O24 Gd2 100.59(12) 2_766 .
O8 Gd3 O24 Gd2 24.31(14) . .
O1W Gd3 O24 Gd2 -87.25(16) . .
O7 Gd3 O24 Gd2 13.23(9) . .
C20 Gd3 O24 Gd2 18.41(12) . .
Gd1 Gd3 O24 Gd2 110.24(15) . .
O3 Gd1 O24 Gd3 83.92(11) . .
O14 Gd1 O24 Gd3 166.19(11) 2_766 .
O26 Gd1 O24 Gd3 -64.53(10) 2_766 .
O26 Gd1 O24 Gd3 -135.54(11) . .
O1 Gd1 O24 Gd3 21.3(2) . .
O23 Gd1 O24 Gd3 154.98(12) . .
O18 Gd1 O24 Gd3 9.44(9) 2_766 .
Gd2 Gd1 O24 Gd3 119.49(13) . .
Gd1 Gd1 O24 Gd3 -100.39(9) 2_766 .
Gd4 Gd1 O24 Gd3 -167.20(11) . .
O3 Gd1 O24 Gd2 -35.57(8) . .
O14 Gd1 O24 Gd2 46.70(16) 2_766 .
O26 Gd1 O24 Gd2 175.98(9) 2_766 .
O26 Gd1 O24 Gd2 104.97(9) . .
O1 Gd1 O24 Gd2 -98.22(15) . .
O23 Gd1 O24 Gd2 35.49(8) . .
O18 Gd1 O24 Gd2 -110.04(10) 2_766 .
Gd1 Gd1 O24 Gd2 140.12(7) 2_766 .
Gd4 Gd1 O24 Gd2 73.31(6) . .
Gd3 Gd1 O24 Gd2 -119.49(13) . .
O9 Gd2 O24 Gd3 43.3(2) . .
O25 Gd2 O24 Gd3 135.29(12) . .
O4 Gd2 O24 Gd3 -80.94(13) . .
O23 Gd2 O24 Gd3 -153.36(13) . .
O7 Gd2 O24 Gd3 -14.02(10) . .
O5 Gd2 O24 Gd3 65.97(11) . .
O11 Gd2 O24 Gd3 179.37(9) . .
O3 Gd2 O24 Gd3 -86.39(11) . .
C10 Gd2 O24 Gd3 -84.93(11) . .
Gd1 Gd2 O24 Gd3 -117.04(13) . .
Gd4 Gd2 O24 Gd3 168.80(12) . .
O9 Gd2 O24 Gd1 160.34(13) . .
O25 Gd2 O24 Gd1 -107.68(9) . .
O4 Gd2 O24 Gd1 36.09(12) . .
O23 Gd2 O24 Gd1 -36.32(8) . .
O7 Gd2 O24 Gd1 103.02(10) . .
O5 Gd2 O24 Gd1 -177.00(10) . .
O11 Gd2 O24 Gd1 -63.59(13) . .
O3 Gd2 O24 Gd1 30.64(7) . .
C10 Gd2 O24 Gd1 32.10(9) . .
Gd4 Gd2 O24 Gd1 -74.16(6) . .
O10 Gd5 O25 Gd2 41.87(12) . .
O22 Gd5 O25 Gd2 126.82(12) . .
O2W Gd5 O25 Gd2 -58.19(18) . .
O16 Gd5 O25 Gd2 -154.91(11) . .
O21 Gd5 O25 Gd2 113.55(14) . .
O12 Gd5 O25 Gd2 -86.58(12) . .
O11 Gd5 O25 Gd2 -31.52(10) . .
C55 Gd5 O25 Gd2 121.29(12) . .
O15 Gd5 O25 Gd2 -154.09(14) . .
C30 Gd5 O25 Gd2 -58.89(12) . .
C40 Gd5 O25 Gd2 -155.76(12) . .
O10 Gd5 O25 Gd4 161.38(12) . .
O22 Gd5 O25 Gd4 -113.67(11) . .
O2W Gd5 O25 Gd4 61.32(18) . .
O16 Gd5 O25 Gd4 -35.40(14) . .
O21 Gd5 O25 Gd4 -126.94(12) . .
O12 Gd5 O25 Gd4 32.93(10) . .
O11 Gd5 O25 Gd4 87.99(11) . .
C55 Gd5 O25 Gd4 -119.21(11) . .
O15 Gd5 O25 Gd4 -34.58(9) . .
C30 Gd5 O25 Gd4 60.61(11) . .
C40 Gd5 O25 Gd4 -36.26(11) . .
O9 Gd2 O25 Gd5 -34.69(13) . .
O4 Gd2 O25 Gd5 48.63(17) . .
O23 Gd2 O25 Gd5 106.32(13) . .
O7 Gd2 O25 Gd5 -135.45(11) . .
O5 Gd2 O25 Gd5 -105.14(12) . .
O24 Gd2 O25 Gd5 177.84(12) . .
O11 Gd2 O25 Gd5 29.79(10) . .
O3 Gd2 O25 Gd5 120.94(11) . .
C10 Gd2 O25 Gd5 86.90(16) . .
Gd1 Gd2 O25 Gd5 139.66(9) . .
Gd4 Gd2 O25 Gd5 118.05(17) . .
O9 Gd2 O25 Gd4 -152.74(11) . .
O4 Gd2 O25 Gd4 -69.42(15) . .
O23 Gd2 O25 Gd4 -11.73(9) . .
O7 Gd2 O25 Gd4 106.50(13) . .
O5 Gd2 O25 Gd4 136.81(13) . .
O24 Gd2 O25 Gd4 59.79(10) . .
O11 Gd2 O25 Gd4 -88.26(11) . .
O3 Gd2 O25 Gd4 2.89(16) . .
C10 Gd2 O25 Gd4 -31.15(19) . .
Gd1 Gd2 O25 Gd4 21.61(10) . .
O19 Gd4 O25 Gd5 -48.69(19) . .
O2 Gd4 O25 Gd5 134.60(13) 2_766 .
O15 Gd4 O25 Gd5 40.67(10) . .
O23 Gd4 O25 Gd5 -110.48(12) . .
O26 Gd4 O25 Gd5 -163.66(9) . .
O17 Gd4 O25 Gd5 88.77(14) . .
O12 Gd4 O25 Gd5 -31.77(9) . .
Gd2 Gd4 O25 Gd5 -122.37(16) . .
Gd1 Gd4 O25 Gd5 -142.47(9) . .
O19 Gd4 O25 Gd2 73.68(17) . .
O2 Gd4 O25 Gd2 -103.03(13) 2_766 .
O15 Gd4 O25 Gd2 163.04(13) . .
O23 Gd4 O25 Gd2 11.89(9) . .
O26 Gd4 O25 Gd2 -41.29(14) . .
O17 Gd4 O25 Gd2 -148.86(10) . .
O12 Gd4 O25 Gd2 90.60(12) . .
Gd5 Gd4 O25 Gd2 122.37(16) . .
Gd1 Gd4 O25 Gd2 -20.10(9) . .
O3 Gd1 O26 Gd1 147.94(11) . 2_766
O14 Gd1 O26 Gd1 -131.97(12) 2_766 2_766
O26 Gd1 O26 Gd1 0.0 2_766 2_766
O1 Gd1 O26 Gd1 -81.68(14) . 2_766
O24 Gd1 O26 Gd1 81.17(10) . 2_766
O23 Gd1 O26 Gd1 151.93(13) . 2_766
O18 Gd1 O26 Gd1 30.50(15) 2_766 2_766
Gd2 Gd1 O26 Gd1 120.36(8) . 2_766
Gd4 Gd1 O26 Gd1 138.58(17) . 2_766
Gd3 Gd1 O26 Gd1 56.48(9) . 2_766
O3 Gd1 O26 Gd4 9.36(19) . .
O14 Gd1 O26 Gd4 89.45(12) 2_766 .
O26 Gd1 O26 Gd4 -138.58(17) 2_766 .
O1 Gd1 O26 Gd4 139.73(11) . .
O24 Gd1 O26 Gd4 -57.41(11) . .
O23 Gd1 O26 Gd4 13.35(9) . .
O18 Gd1 O26 Gd4 -108.09(12) 2_766 .
Gd2 Gd1 O26 Gd4 -18.22(10) . .
Gd1 Gd1 O26 Gd4 -138.58(17) 2_766 .
Gd3 Gd1 O26 Gd4 -82.11(10) . .
O19 Gd4 O26 Gd1 118.58(13) . 2_766
O2 Gd4 O26 Gd1 -31.68(12) 2_766 2_766
O15 Gd4 O26 Gd1 16.4(3) . 2_766
O23 Gd4 O26 Gd1 -146.03(14) . 2_766
O25 Gd4 O26 Gd1 -92.80(13) . 2_766
O17 Gd4 O26 Gd1 45.48(12) . 2_766
O12 Gd4 O26 Gd1 -179.66(9) . 2_766
Gd5 Gd4 O26 Gd1 -112.48(12) . 2_766
Gd2 Gd4 O26 Gd1 -115.17(10) . 2_766
Gd1 Gd4 O26 Gd1 -132.30(18) . 2_766
O19 Gd4 O26 Gd1 -109.12(12) . .
O2 Gd4 O26 Gd1 100.62(12) 2_766 .
O15 Gd4 O26 Gd1 148.70(17) . .
O23 Gd4 O26 Gd1 -13.73(9) . .
O25 Gd4 O26 Gd1 39.51(14) . .
O17 Gd4 O26 Gd1 177.79(12) . .
O12 Gd4 O26 Gd1 -47.35(16) . .
Gd5 Gd4 O26 Gd1 19.8(2) . .
Gd2 Gd4 O26 Gd1 17.13(9) . .
C4 S1 C1 C2 1.3(3) . .
S1 C1 C2 C3 -0.67(18) . .
S1 C1 C2 C5 179.2(3) . .
C1 C2 C3 C4 -0.5(2) . .
C5 C2 C3 C4 179.6(3) . .
C2 C3 C4 S1 1.4(4) . .
C1 S1 C4 C3 -1.5(4) . .
S1' C4' C3' C2' -0.2(4) . .
C4' C3' C2' C1' 0.2(3) . .
C4' C3' C2' C5 -179.5(4) . .
C3' C2' C1' S1' -0.1(2) . .
C5 C2' C1' S1' 179.6(3) . .
C2' C1' S1' C4' -0.1(3) . .
C3' C4' S1' C1' 0.2(4) . .
Gd1 O1 C5 O2 8.9(5) . .
Gd1 O1 C5 C2' -171.5(3) . .
Gd1 O1 C5 C2 -170.5(3) . .
Gd4 O2 C5 O1 78.0(5) 2_766 .
Gd4 O2 C5 C2' -101.5(4) 2_766 .
Gd4 O2 C5 C2 -102.5(4) 2_766 .
C3' C2' C5 O1 176.6(8) . .
C1' C2' C5 O1 -3.1(7) . .
C3' C2' C5 O2 -3.8(7) . .
C1' C2' C5 O2 176.5(7) . .
C3' C2' C5 C2 107(78) . .
C1' C2' C5 C2 -72(78) . .
C3 C2 C5 O1 22.9(5) . .
C1 C2 C5 O1 -157.0(4) . .
C3 C2 C5 O2 -156.7(5) . .
C1 C2 C5 O2 23.5(5) . .
C3 C2 C5 C2' 134(78) . .
C1 C2 C5 C2' -46(78) . .
C9 S2 C6 C7 -0.5(3) . .
S2 C6 C7 C8 0.5(3) . .
S2 C6 C7 C10 -179.52(18) . .
C6 C7 C8 C9 -0.2(5) . .
C10 C7 C8 C9 179.8(3) . .
C7 C8 C9 S2 -0.1(6) . .
C6 S2 C9 C8 0.3(5) . .
S2' C9' C8' C7' 0.0(6) . .
C9' C8' C7' C6' 0.0(5) . .
C9' C8' C7' C10 -179.9(3) . .
C8' C7' C6' S2' -0.1(3) . .
C10 C7' C6' S2' 179.9(2) . .
C7' C6' S2' C9' 0.1(3) . .
C8' C9' S2' C6' -0.1(5) . .
Gd1 O3 C10 O4 -90.1(6) . .
Gd2 O3 C10 O4 -4.7(3) . .
Gd1 O3 C10 C7' 87.3(6) . .
Gd2 O3 C10 C7' 172.8(3) . .
Gd1 O3 C10 C7 86.2(5) . .
Gd2 O3 C10 C7 171.7(2) . .
Gd1 O3 C10 Gd2 -85.4(5) . .
Gd2 O4 C10 O3 5.5(3) . .
Gd2 O4 C10 C7' -171.8(3) . .
Gd2 O4 C10 C7 -170.96(17) . .
C6' C7' C10 O3 -175.5(8) . .
C8' C7' C10 O3 4.4(9) . .
C6' C7' C10 O4 1.8(11) . .
C8' C7' C10 O4 -178.2(11) . .
C6' C7' C10 C7 -7(4) . .
C8' C7' C10 C7 173(4) . .
C6' C7' C10 Gd2 -48(7) . .
C8' C7' C10 Gd2 132(7) . .
C6 C7 C10 O3 -6.2(4) . .
C8 C7 C10 O3 173.8(4) . .
C6 C7 C10 O4 170.3(4) . .
C8 C7 C10 O4 -9.7(4) . .
C6 C7 C10 C7' -18(5) . .
C8 C7 C10 C7' 162(5) . .
C6 C7 C10 Gd2 135.4(16) . .
C8 C7 C10 Gd2 -44.6(17) . .
O9 Gd2 C10 O3 -157.69(18) . .
O25 Gd2 C10 O3 82.8(2) . .
O4 Gd2 C10 O3 -175.0(3) . .
O23 Gd2 C10 O3 63.58(18) . .
O7 Gd2 C10 O3 -69.92(18) . .
O5 Gd2 C10 O3 -74.3(3) . .
O24 Gd2 C10 O3 -3.26(19) . .
O11 Gd2 C10 O3 132.93(18) . .
Gd1 Gd2 C10 O3 19.50(16) . .
Gd4 Gd2 C10 O3 64.21(18) . .
O9 Gd2 C10 O4 17.3(2) . .
O25 Gd2 C10 O4 -102.3(2) . .
O23 Gd2 C10 O4 -121.4(2) . .
O7 Gd2 C10 O4 105.1(2) . .
O5 Gd2 C10 O4 100.7(3) . .
O24 Gd2 C10 O4 171.7(2) . .
O11 Gd2 C10 O4 -52.1(2) . .
O3 Gd2 C10 O4 175.0(3) . .
Gd1 Gd2 C10 O4 -165.5(2) . .
Gd4 Gd2 C10 O4 -120.80(19) . .
O9 Gd2 C10 C7' 72(6) . .
O25 Gd2 C10 C7' -47(6) . .
O4 Gd2 C10 C7' 55(6) . .
O23 Gd2 C10 C7' -66(6) . .
O7 Gd2 C10 C7' 160(6) . .
O5 Gd2 C10 C7' 156(6) . .
O24 Gd2 C10 C7' -133(6) . .
O11 Gd2 C10 C7' 3(6) . .
O3 Gd2 C10 C7' -130(6) . .
Gd1 Gd2 C10 C7' -110(6) . .
Gd4 Gd2 C10 C7' -66(6) . .
O9 Gd2 C10 C7 57.1(16) . .
O25 Gd2 C10 C7 -62.4(17) . .
O4 Gd2 C10 C7 39.8(16) . .
O23 Gd2 C10 C7 -81.6(16) . .
O7 Gd2 C10 C7 144.9(16) . .
O5 Gd2 C10 C7 140.5(16) . .
O24 Gd2 C10 C7 -148.5(16) . .
O11 Gd2 C10 C7 -12.3(16) . .
O3 Gd2 C10 C7 -145.2(17) . .
Gd1 Gd2 C10 C7 -125.7(16) . .
Gd4 Gd2 C10 C7 -81.0(16) . .
C14 S3 C11 C12 0.2(3) . .
S3 C11 C12 C13 0.1(3) . .
S3 C11 C12 C15 179.93(19) . .
C11 C12 C13 C14 -0.5(5) . .
C15 C12 C13 C14 179.7(3) . .
C12 C13 C14 S3 0.6(6) . .
C11 S3 C14 C13 -0.5(5) . .
S3' C14' C13' C12' 0.3(6) . .
C14' C13' C12' C11' -0.1(5) . .
C14' C13' C12' C15 179.9(3) . .
C13' C12' C11' S3' -0.1(3) . .
C15 C12' C11' S3' 179.9(2) . .
C12' C11' S3' C14' 0.2(3) . .
C13' C14' S3' C11' -0.3(5) . .
S3" C14" C13" C12" -0.9(7) . .
C14" C13" C12" C11" 0.5(6) . .
C14" C13" C12" C15 -179.6(4) . .
C13" C12" C11" S3" 0.2(3) . .
C15 C12" C11" S3" -179.7(2) . .
C13" C14" S3" C11" 0.9(5) . .
C12" C11" S3" C14" -0.6(3) . .
Gd2 O5 C15 O6 -18.4(7) . .
Gd2 O5 C15 C12" 167.6(3) . .
Gd2 O5 C15 C12 145.2(7) . .
Gd2 O5 C15 C12' 159.9(3) . .
Gd3 O6 C15 O5 28.5(6) . .
Gd3 O6 C15 C12" -157.8(3) . .
Gd3 O6 C15 C12 -137.0(5) . .
Gd3 O6 C15 C12' -149.8(3) . .
C11" C12" C15 O5 -20.9(6) . .
C13" C12" C15 O5 159.2(6) . .
C11" C12" C15 O6 164.7(6) . .
C13" C12" C15 O6 -15.2(6) . .
C11" C12" C15 C12 99.0(19) . .
C13" C12" C15 C12 -80.8(19) . .
C11" C12" C15 C12' 98(7) . .
C13" C12" C15 C12' -82(7) . .
C11 C12 C15 O5 33.9(9) . .
C13 C12 C15 O5 -146.3(9) . .
C11 C12 C15 O6 -160.2(7) . .
C13 C12 C15 O6 19.6(7) . .
C11 C12 C15 C12" -37.1(18) . .
C13 C12 C15 C12" 142.7(18) . .
C11 C12 C15 C12' -36(3) . .
C13 C12 C15 C12' 143(3) . .
C11' C12' C15 O5 -163.5(6) . .
C13' C12' C15 O5 16.4(6) . .
C11' C12' C15 O6 14.9(6) . .
C13' C12' C15 O6 -165.1(6) . .
C11' C12' C15 C12" 132(7) . .
C13' C12' C15 C12" -48(7) . .
C11' C12' C15 C12 -46(3) . .
C13' C12' C15 C12 134(3) . .
C19 S4 C16 C17 -0.2(3) . .
S4 C16 C17 C18 0.0(3) . .
S4 C16 C17 C20 -179.9(2) . .
C16 C17 C18 C19 0.3(5) . .
C20 C17 C18 C19 -179.9(3) . .
C17 C18 C19 S4 -0.4(6) . .
C16 S4 C19 C18 0.3(5) . .
S4' C19' C18' C17' -0.3(6) . .
C19' C18' C17' C16' 0.2(5) . .
C19' C18' C17' C20 -179.9(3) . .
C18' C17' C16' S4' 0.0(3) . .
C20 C17' C16' S4' -179.96(19) . .
C17' C16' S4' C19' -0.1(3) . .
C18' C19' S4' C16' 0.2(5) . .
Gd2 O7 C20 O8 -179.3(5) . .
Gd3 O7 C20 O8 -1.0(3) . .
Gd2 O7 C20 C17 -0.8(9) . .
Gd3 O7 C20 C17 177.5(2) . .
Gd2 O7 C20 C17' -1.3(10) . .
Gd3 O7 C20 C17' 177.0(3) . .
Gd2 O7 C20 Gd3 -178.3(8) . .
Gd3 O8 C20 O7 1.1(4) . .
Gd3 O8 C20 C17 -177.5(2) . .
Gd3 O8 C20 C17' -176.8(3) . .
C16 C17 C20 O7 1.8(6) . .
C18 C17 C20 O7 -178.1(6) . .
C16 C17 C20 O8 -179.7(5) . .
C18 C17 C20 O8 0.4(5) . .
C16 C17 C20 C17' 7(5) . .
C18 C17 C20 C17' -173(5) . .
C16 C17 C20 Gd3 158(4) . .
C18 C17 C20 Gd3 -22(4) . .
C16' C17' C20 O7 -170.9(6) . .
C18' C17' C20 O7 9.2(6) . .
C16' C17' C20 O8 7.0(8) . .
C18' C17' C20 O8 -172.9(8) . .
C16' C17' C20 C17 14(5) . .
C18' C17' C20 C17 -166(5) . .
C16' C17' C20 Gd3 -82(25) . .
C18' C17' C20 Gd3 98(25) . .
O6 Gd3 C20 O7 71.5(2) . .
O13 Gd3 C20 O7 26.8(5) . .
O20 Gd3 C20 O7 -150.85(19) 2_766 .
O24 Gd3 C20 O7 -11.2(2) . .
O18 Gd3 C20 O7 -82.0(2) 2_766 .
O8 Gd3 C20 O7 -179.0(4) . .
O1W Gd3 C20 O7 138.9(2) . .
Gd1 Gd3 C20 O7 -46.3(2) . .
Gd2 Gd3 C20 O7 0.37(17) . .
O6 Gd3 C20 O8 -109.5(2) . .
O13 Gd3 C20 O8 -154.2(3) . .
O20 Gd3 C20 O8 28.1(2) 2_766 .
O24 Gd3 C20 O8 167.7(2) . .
O18 Gd3 C20 O8 97.0(2) 2_766 .
O1W Gd3 C20 O8 -42.2(2) . .
O7 Gd3 C20 O8 179.0(4) . .
Gd1 Gd3 C20 O8 132.7(2) . .
Gd2 Gd3 C20 O8 179.3(2) . .
O6 Gd3 C20 C17 -86(4) . .
O13 Gd3 C20 C17 -130(4) . .
O20 Gd3 C20 C17 52(4) 2_766 .
O24 Gd3 C20 C17 -169(4) . .
O18 Gd3 C20 C17 121(4) 2_766 .
O8 Gd3 C20 C17 24(4) . .
O1W Gd3 C20 C17 -18(4) . .
O7 Gd3 C20 C17 -157(4) . .
Gd1 Gd3 C20 C17 156(4) . .
Gd2 Gd3 C20 C17 -157(4) . .
O6 Gd3 C20 C17' -19(25) . .
O13 Gd3 C20 C17' -64(25) . .
O20 Gd3 C20 C17' 119(25) 2_766 .
O24 Gd3 C20 C17' -102(25) . .
O18 Gd3 C20 C17' -172(25) 2_766 .
O8 Gd3 C20 C17' 91(25) . .
O1W Gd3 C20 C17' 49(25) . .
O7 Gd3 C20 C17' -90(25) . .
Gd1 Gd3 C20 C17' -137(25) . .
Gd2 Gd3 C20 C17' -90(25) . .
C24 S5 C21 C22 0.08(16) . .
S5 C21 C22 C23 0.1(2) . .
S5 C21 C22 C25 -179.8(2) . .
C21 C22 C23 C24 -0.4(4) . .
C25 C22 C23 C24 179.6(3) . .
C22 C23 C24 S5 0.4(5) . .
C21 S5 C24 C23 -0.3(3) . .
S5' C24' C23' C22' -0.1(5) . .
C24' C23' C22' C21' 0.1(4) . .
C24' C23' C22' C25 -179.8(3) . .
C23' C22' C21' S5' 0.0(2) . .
C25 C22' C21' S5' 179.8(2) . .
C22' C21' S5' C24' 0.01(16) . .
C23' C24' S5' C21' 0.0(3) . .
Gd2 O9 C25 O10 11.3(6) . .
Gd2 O9 C25 C22' -169.4(3) . .
Gd2 O9 C25 C22 -172.2(2) . .
Gd5 O10 C25 O9 14.2(7) . .
Gd5 O10 C25 C22' -165.2(4) . .
Gd5 O10 C25 C22 -162.1(3) . .
C21' C22' C25 O9 169.1(8) . .
C23' C22' C25 O9 -11.0(9) . .
C21' C22' C25 O10 -11.5(9) . .
C23' C22' C25 O10 168.4(9) . .
C21' C22' C25 C22 -175.6(19) . .
C23' C22' C25 C22 4.2(18) . .
C21 C22 C25 O9 2.2(7) . .
C23 C22 C25 O9 -177.8(6) . .
C21 C22 C25 O10 178.8(5) . .
C23 C22 C25 O10 -1.1(6) . .
C21 C22 C25 C22' -164.0(18) . .
C23 C22 C25 C22' 16.1(17) . .
C29 S6 C26 C27 -0.2(3) . .
S6 C26 C27 C28 0.2(3) . .
S6 C26 C27 C30 -179.94(19) . .
C26 C27 C28 C29 -0.1(5) . .
C30 C27 C28 C29 -179.9(3) . .
C27 C28 C29 S6 -0.1(6) . .
C26 S6 C29 C28 0.2(5) . .
S6' C29' C28' C27' -0.2(6) . .
C29' C28' C27' C26' 0.1(5) . .
C29' C28' C27' C30 180.0(3) . .
C28' C27' C26' S6' 0.0(3) . .
C30 C27' C26' S6' -179.90(19) . .
C28' C29' S6' C26' 0.1(4) . .
C27' C26' S6' C29' -0.1(3) . .
Gd5 O11 C30 O12 16.6(3) . .
Gd2 O11 C30 O12 -82.4(3) . .
Gd5 O11 C30 C27 -165.7(2) . .
Gd2 O11 C30 C27 95.3(3) . .
Gd5 O11 C30 C27' -167.2(3) . .
Gd2 O11 C30 C27' 93.8(4) . .
Gd2 O11 C30 Gd5 -99.01(18) . .
Gd5 O12 C30 O11 -16.8(3) . .
Gd4 O12 C30 O11 81.1(3) . .
Gd5 O12 C30 C27 165.6(2) . .
Gd4 O12 C30 C27 -96.5(3) . .
Gd5 O12 C30 C27' 166.6(3) . .
Gd4 O12 C30 C27' -95.5(3) . .
Gd4 O12 C30 Gd5 97.85(17) . .
C26 C27 C30 O11 177.1(4) . .
C28 C27 C30 O11 -3.1(4) . .
C26 C27 C30 O12 -5.3(6) . .
C28 C27 C30 O12 174.5(5) . .
C26 C27 C30 C27' -14(3) . .
C28 C27 C30 C27' 166(4) . .
C26 C27 C30 Gd5 91(2) . .
C28 C27 C30 Gd5 -90(2) . .
C28' C27' C30 O11 175.0(8) . .
C26' C27' C30 O11 -5.2(8) . .
C28' C27' C30 O12 -8.6(6) . .
C26' C27' C30 O12 171.2(6) . .
C28' C27' C30 C27 164(3) . .
C26' C27' C30 C27 -17(3) . .
C28' C27' C30 Gd5 59(3) . .
C26' C27' C30 Gd5 -121(3) . .
O10 Gd5 C30 O11 -7.7(2) . .
O25 Gd5 C30 O11 79.1(2) . .
O22 Gd5 C30 O11 92.8(3) . .
O2W Gd5 C30 O11 -100.5(2) . .
O16 Gd5 C30 O11 -168.74(19) . .
O21 Gd5 C30 O11 -90.0(3) . .
O12 Gd5 C30 O11 163.5(3) . .
C55 Gd5 C30 O11 -105(3) . .
O15 Gd5 C30 O11 144.4(2) . .
C40 Gd5 C30 O11 167.8(2) . .
O10 Gd5 C30 O12 -171.2(2) . .
O25 Gd5 C30 O12 -84.4(2) . .
O22 Gd5 C30 O12 -70.7(3) . .
O2W Gd5 C30 O12 96.0(2) . .
O16 Gd5 C30 O12 27.7(2) . .
O21 Gd5 C30 O12 106.5(2) . .
O11 Gd5 C30 O12 -163.5(3) . .
C55 Gd5 C30 O12 91(3) . .
O15 Gd5 C30 O12 -19.07(19) . .
C40 Gd5 C30 O12 4.3(2) . .
O10 Gd5 C30 C27 86(2) . .
O25 Gd5 C30 C27 172(2) . .
O22 Gd5 C30 C27 -174(2) . .
O2W Gd5 C30 C27 -7(2) . .
O16 Gd5 C30 C27 -76(2) . .
O21 Gd5 C30 C27 3(2) . .
O12 Gd5 C30 C27 -103(2) . .
O11 Gd5 C30 C27 93(2) . .
C55 Gd5 C30 C27 -12(4) . .
O15 Gd5 C30 C27 -122(2) . .
C40 Gd5 C30 C27 -99(2) . .
O10 Gd5 C30 C27' 115(3) . .
O25 Gd5 C30 C27' -158(3) . .
O22 Gd5 C30 C27' -144(3) . .
O2W Gd5 C30 C27' 22(3) . .
O16 Gd5 C30 C27' -46(3) . .
O21 Gd5 C30 C27' 33(3) . .
O12 Gd5 C30 C27' -74(3) . .
O11 Gd5 C30 C27' 123(3) . .
C55 Gd5 C30 C27' 18(4) . .
O15 Gd5 C30 C27' -93(3) . .
C40 Gd5 C30 C27' -69(3) . .
C34 S7 C31 C32 0.1(2) . .
S7 C31 C32 C33 -0.4(3) . .
S7 C31 C32 C35 -179.79(19) . .
C31 C32 C33 C34 0.6(4) . .
C35 C32 C33 C34 179.9(3) . .
C32 C33 C34 S7 -0.5(5) . .
C31 S7 C34 C33 0.2(3) . .
S7' C34' C33' C32' 0.1(5) . .
C34' C33' C32' C31' -0.2(5) . .
C34' C33' C32' C35 -179.9(4) . .
C33' C32' C31' S7' 0.2(4) . .
C35 C32' C31' S7' 179.9(2) . .
C32' C31' S7' C34' -0.1(2) . .
C33' C34' S7' C31' 0.0(3) . .
Gd1 O14 C35 O13 17.4(6) 2_766 .
Gd1 O14 C35 C32' -163.9(5) 2_766 .
Gd1 O14 C35 C32 -164.8(3) 2_766 .
Gd3 O13 C35 O14 140(3) . .
Gd3 O13 C35 C32' -39(3) . .
Gd3 O13 C35 C32 -38(3) . .
C31' C32' C35 O14 -163.1(8) . .
C33' C32' C35 O14 16.5(9) . .
C31' C32' C35 O13 15.6(10) . .
C33' C32' C35 O13 -164.7(9) . .
C31' C32' C35 C32 0(7) . .
C33' C32' C35 C32 179(100) . .
C31 C32 C35 O14 7.1(6) . .
C33 C32 C35 O14 -172.1(6) . .
C31 C32 C35 O13 -174.9(4) . .
C33 C32 C35 O13 5.8(6) . .
C31 C32 C35 C32' -11(7) . .
C33 C32 C35 C32' 170(8) . .
C39 S8 C36 C37 -0.08(15) . .
S8 C36 C37 C38 0.0(2) . .
S8 C36 C37 C40 -179.43(19) . .
C36 C37 C38 C39 0.2(4) . .
C40 C37 C38 C39 179.5(3) . .
C37 C38 C39 S8 -0.2(4) . .
C36 S8 C39 C38 0.2(3) . .
S8' C39' C38' C37' -0.5(5) . .
C39' C38' C37' C36' 0.4(4) . .
C39' C38' C37' C40 -179.5(3) . .
C38' C37' C36' S8' -0.1(2) . .
C40 C37' C36' S8' 179.86(18) . .
C37' C36' S8' C39' -0.15(15) . .
C38' C39' S8' C36' 0.4(3) . .
Gd5 O16 C40 O15 6.2(4) . .
Gd5 O16 C40 C37 -170.7(2) . .
Gd5 O16 C40 C37' -162.5(5) . .
Gd4 O15 C40 O16 80.2(6) . .
Gd5 O15 C40 O16 -5.1(4) . .
Gd4 O15 C40 C37 -103.1(5) . .
Gd5 O15 C40 C37 171.6(3) . .
Gd4 O15 C40 C37' -109.3(5) . .
Gd5 O15 C40 C37' 165.4(4) . .
Gd4 O15 C40 Gd5 85.3(4) . .
C36 C37 C40 O16 165.2(4) . .
C38 C37 C40 O16 -14.1(4) . .
C36 C37 C40 O15 -11.7(5) . .
C38 C37 C40 O15 169.0(5) . .
C36 C37 C40 C37' 14.4(14) . .
C38 C37 C40 C37' -165.0(15) . .
C36 C37 C40 Gd5 136.3(11) . .
C38 C37 C40 Gd5 -43.0(12) . .
C36' C37' C40 O16 -27.6(10) . .
C38' C37' C40 O16 152.4(10) . .
C36' C37' C40 O15 162.6(7) . .
C38' C37' C40 O15 -17.4(7) . .
C36' C37' C40 C37 5.9(11) . .
C38' C37' C40 C37 -174.1(13) . .
C36' C37' C40 Gd5 -107(3) . .
C38' C37' C40 Gd5 73(3) . .
O10 Gd5 C40 O16 -90.1(4) . .
O25 Gd5 C40 O16 178.1(3) . .
O22 Gd5 C40 O16 -99.6(3) . .
O2W Gd5 C40 O16 30.4(3) . .
O21 Gd5 C40 O16 -46.6(3) . .
O12 Gd5 C40 O16 106.8(3) . .
O11 Gd5 C40 O16 111.2(2) . .
C55 Gd5 C40 O16 -72.9(3) . .
O15 Gd5 C40 O16 174.4(4) . .
C30 Gd5 C40 O16 104.8(3) . .
O10 Gd5 C40 O15 95.4(4) . .
O25 Gd5 C40 O15 3.6(2) . .
O22 Gd5 C40 O15 86.0(2) . .
O2W Gd5 C40 O15 -144.0(2) . .
O16 Gd5 C40 O15 -174.4(4) . .
O21 Gd5 C40 O15 138.9(2) . .
O12 Gd5 C40 O15 -67.6(2) . .
O11 Gd5 C40 O15 -63.3(2) . .
C55 Gd5 C40 O15 112.7(2) . .
C30 Gd5 C40 O15 -69.6(2) . .
O10 Gd5 C40 C37 -56.2(13) . .
O25 Gd5 C40 C37 -148.0(12) . .
O22 Gd5 C40 C37 -65.6(12) . .
O2W Gd5 C40 C37 64.4(12) . .
O16 Gd5 C40 C37 34.0(11) . .
O21 Gd5 C40 C37 -12.7(12) . .
O12 Gd5 C40 C37 140.8(12) . .
O11 Gd5 C40 C37 145.1(11) . .
C55 Gd5 C40 C37 -38.9(12) . .
O15 Gd5 C40 C37 -151.6(13) . .
C30 Gd5 C40 C37 138.8(12) . .
O10 Gd5 C40 C37' 0(3) . .
O25 Gd5 C40 C37' -92(3) . .
O22 Gd5 C40 C37' -10(3) . .
O2W Gd5 C40 C37' 120(3) . .
O16 Gd5 C40 C37' 90(3) . .
O21 Gd5 C40 C37' 43(3) . .
O12 Gd5 C40 C37' -163(3) . .
O11 Gd5 C40 C37' -159(3) . .
C55 Gd5 C40 C37' 17(3) . .
O15 Gd5 C40 C37' -96(3) . .
C30 Gd5 C40 C37' -165(3) . .
C44 S9 C41 C42 -0.04(15) . .
S9 C41 C42 C43 0.0(2) . .
S9 C41 C42 C45 -179.85(19) . .
C41 C42 C43 C44 0.0(4) . .
C45 C42 C43 C44 179.9(3) . .
C42 C43 C44 S9 0.0(4) . .
C41 S9 C44 C43 0.0(3) . .
S9' C44' C43' C42' -0.3(5) . .
C44' C43' C42' C41' 0.3(4) . .
C44' C43' C42' C45 -179.8(3) . .
C43' C42' C41' S9' -0.1(2) . .
C45 C42' C41' S9' 180.0(2) . .
C42' C41' S9' C44' -0.07(15) . .
C43' C44' S9' C41' 0.2(3) . .
Gd4 O17 C45 O18 -8.4(6) . .
Gd4 O17 C45 C42 170.8(4) . .
Gd4 O17 C45 C42' 176.6(9) . .
Gd3 O18 C45 O17 99.8(4) 2_766 .
Gd1 O18 C45 O17 -54.0(5) 2_766 .
Gd3 O18 C45 C42 -79.4(5) 2_766 .
Gd1 O18 C45 C42 126.8(4) 2_766 .
Gd3 O18 C45 C42' -84.7(8) 2_766 .
Gd1 O18 C45 C42' 121.5(8) 2_766 .
C41 C42 C45 O17 147.7(4) . .
C43 C42 C45 O17 -32.2(5) . .
C41 C42 C45 O18 -33.0(6) . .
C43 C42 C45 O18 147.1(6) . .
C41 C42 C45 C42' 14(4) . .
C43 C42 C45 C42' -166(4) . .
C41' C42' C45 O17 -38.5(12) . .
C43' C42' C45 O17 141.5(12) . .
C41' C42' C45 O18 145.9(8) . .
C43' C42' C45 O18 -34.1(9) . .
C41' C42' C45 C42 10(3) . .
C43' C42' C45 C42 -170(3) . .
C49 S10 C46 C47 0.09(15) . .
S10 C46 C47 C48 0.1(2) . .
S10 C46 C47 C50 -179.8(2) . .
C46 C47 C48 C49 -0.3(4) . .
C50 C47 C48 C49 179.6(3) . .
C47 C48 C49 S10 0.4(5) . .
C46 S10 C49 C48 -0.3(3) . .
S10' C49' C48' C47' -0.1(5) . .
C49' C48' C47' C46' 0.1(4) . .
C49' C48' C47' C50 -179.8(3) . .
C48' C47' C46' S10' 0.0(2) . .
C50 C47' C46' S10' 179.9(2) . .
C47' C46' S10' C49' -0.02(16) . .
C48' C49' S10' C46' 0.1(3) . .
Gd4 O19 C50 O20 90.9(4) . .
Gd4 O19 C50 C47 -91.4(4) . .
Gd4 O19 C50 C47' -88.8(4) . .
Gd3 O20 C50 O19 -3.8(6) 2_766 .
Gd3 O20 C50 C47 178.4(3) 2_766 .
Gd3 O20 C50 C47' 175.9(3) 2_766 .
C46 C47 C50 O19 -3.0(7) . .
C48 C47 C50 O19 177.1(7) . .
C46 C47 C50 O20 174.9(5) . .
C48 C47 C50 O20 -5.0(6) . .
C46 C47 C50 C47' -34(15) . .
C48 C47 C50 C47' 146(15) . .
C46' C47' C50 O19 -178.1(6) . .
C48' C47' C50 O19 1.8(6) . .
C46' C47' C50 O20 2.2(8) . .
C48' C47' C50 O20 -177.9(8) . .
C46' C47' C50 C47 -28(14) . .
C48' C47' C50 C47 152(14) . .
C54 S11 C51 C52 -0.05(16) . .
S11 C51 C52 C53 0.0(2) . .
S11 C51 C52 C55 180.0(2) . .
C51 C52 C53 C54 0.1(4) . .
C55 C52 C53 C54 -179.9(3) . .
C52 C53 C54 S11 -0.2(5) . .
C51 S11 C54 C53 0.1(4) . .
S11' C54' C53' C52' -0.1(5) . .
C54' C53' C52' C51' 0.1(4) . .
C54' C53' C52' C55 -180.0(3) . .
C53' C52' C51' S11' 0.0(2) . .
C55 C52' C51' S11' -180.0(2) . .
C52' C51' S11' C54' -0.03(16) . .
C53' C54' S11' C51' 0.1(4) . .
Gd5 O22 C55 O21 -0.2(4) . .
Gd5 O22 C55 C52' 179.9(3) . .
Gd5 O22 C55 C52 179.6(3) . .
Gd5 O21 C55 O22 0.2(4) . .
Gd5 O21 C55 C52' -179.9(3) . .
Gd5 O21 C55 C52 -179.6(3) . .
C51' C52' C55 O22 6.0(8) . .
C53' C52' C55 O22 -173.9(8) . .
C51' C52' C55 O21 -173.9(5) . .
C53' C52' C55 O21 6.2(6) . .
C51' C52' C55 C52 10(8) . .
C53' C52' C55 C52 -170(8) . .
C51' C52' C55 Gd5 -179(100) . .
C53' C52' C55 Gd5 2(11) . .
C51 C52 C55 O22 -173.6(4) . .
C53 C52 C55 O22 6.4(5) . .
C51 C52 C55 O21 6.2(7) . .
C53 C52 C55 O21 -173.8(7) . .
C51 C52 C55 C52' 10(8) . .
C53 C52 C55 C52' -170(8) . .
C51 C52 C55 Gd5 -166(8) . .
C53 C52 C55 Gd5 14(8) . .
O10 Gd5 C55 O22 98.7(2) . .
O25 Gd5 C55 O22 12.2(2) . .
O2W Gd5 C55 O22 -168.1(2) . .
O16 Gd5 C55 O22 -99.4(2) . .
O21 Gd5 C55 O22 -179.8(4) . .
O12 Gd5 C55 O22 -76.7(3) . .
O11 Gd5 C55 O22 96.0(3) . .
O15 Gd5 C55 O22 -53.1(2) . .
C30 Gd5 C55 O22 -164(2) . .
C40 Gd5 C55 O22 -76.1(2) . .
O10 Gd5 C55 O21 -81.6(2) . .
O25 Gd5 C55 O21 -168.0(2) . .
O22 Gd5 C55 O21 179.8(4) . .
O2W Gd5 C55 O21 11.7(2) . .
O16 Gd5 C55 O21 80.4(2) . .
O12 Gd5 C55 O21 103.1(3) . .
O11 Gd5 C55 O21 -84.2(3) . .
O15 Gd5 C55 O21 126.6(2) . .
C30 Gd5 C55 O21 16(3) . .
C40 Gd5 C55 O21 103.7(2) . .
O10 Gd5 C55 C52' -77(11) . .
O25 Gd5 C55 C52' -163(11) . .
O22 Gd5 C55 C52' -176(100) . .
O2W Gd5 C55 C52' 16(11) . .
O16 Gd5 C55 C52' 85(11) . .
O21 Gd5 C55 C52' 5(11) . .
O12 Gd5 C55 C52' 108(11) . .
O11 Gd5 C55 C52' -80(11) . .
O15 Gd5 C55 C52' 131(11) . .
C30 Gd5 C55 C52' 21(12) . .
C40 Gd5 C55 C52' 108(11) . .
O10 Gd5 C55 C52 91(8) . .
O25 Gd5 C55 C52 4(8) . .
O22 Gd5 C55 C52 -8(8) . .
O2W Gd5 C55 C52 -176(8) . .
O16 Gd5 C55 C52 -107(8) . .
O21 Gd5 C55 C52 172(8) . .
O12 Gd5 C55 C52 -85(8) . .
O11 Gd5 C55 C52 88(8) . .
O15 Gd5 C55 C52 -61(8) . .
C30 Gd5 C55 C52 -171(8) . .
C40 Gd5 C55 C52 -84(8) . .
